data_1552412
loop_
_publ_author_name
'Lawrence, Samuel R.'
'Ohlin, C. Andr\'e'
'Cordes, David Bradford'
'Slawin, Alexandra'
'Stasch, Andreas'

_publ_section_title
;
 Hydrocarbon-soluble, hexaanionic fulleride complexes of magnesium
;
_journal_name_full 'Chemical Science'
_journal_paper_doi 10.1039/C9SC03857D
_journal_year 2019
_chemical_absolute_configuration unk
_chemical_formula_moiety 'C198 H174 Mg6 N12'
_chemical_formula_sum 'C198 H174 Mg6 N12'
_chemical_formula_weight 2867.46
_chemical_properties_physical Air-sensitive
_space_group_crystal_system monoclinic
_space_group_IT_number 4
_space_group_name_Hall 'P 2yb'
_space_group_name_H-M_alt 'P 1 21 1'
_symmetry_space_group_name_Hall 'P 2yb'
_symmetry_space_group_name_H-M 'P 1 21 1'
_atom_sites_solution_hydrogens geom
_atom_sites_solution_primary direct
_atom_sites_solution_secondary difmap
_audit_creation_date 2018-11-02
_audit_creation_method 'by CrystalStructure 4.3'
_audit_update_record
;
2019-05-08 deposited with the CCDC.    2019-10-07 downloaded from the CCDC.
;
_cell_angle_alpha 90.0000
_cell_angle_beta 102.678(4)
_cell_angle_gamma 90.0000
_cell_formula_units_Z 4
_cell_length_a 18.2173(8)
_cell_length_b 30.2552(11)
_cell_length_c 33.8828(13)
_cell_measurement_reflns_used 16616
_cell_measurement_temperature 173
_cell_measurement_theta_max 67.11
_cell_measurement_theta_min 2.85
_cell_volume 18219.8(13)
_computing_cell_refinement 'CrysAlisPro 1.171.38.46 (Rigaku OD, 2015)'
_computing_data_collection 'CrysAlisPro 1.171.38.46 (Rigaku OD, 2015)'
_computing_data_reduction 'CrysAlisPro 1.171.38.46 (Rigaku OD, 2015)'
_computing_molecular_graphics 'CrystalStructure 4.3'
_computing_publication_material 'CrystalStructure 4.3 (Rigaku, 2018)'
_computing_structure_refinement 'SHELXL Version 2018/3 (Sheldrick, 2008)'
_computing_structure_solution 'Superflip (Palatinus, et al., 2007)'
_diffrn_ambient_temperature 173
_diffrn_detector_area_resol_mean 5.811
_diffrn_measured_fraction_theta_full 0.987
_diffrn_measured_fraction_theta_max 0.973
_diffrn_measurement_device_type 'Rigaku XtaLAB P100'
_diffrn_measurement_method \w
_diffrn_radiation_type 'Cu K\a'
_diffrn_radiation_wavelength 1.54187
_diffrn_reflns_av_R_equivalents 0.1371
_diffrn_reflns_av_unetI/netI 0.1269
_diffrn_reflns_Laue_measured_fraction_full 0.987
_diffrn_reflns_Laue_measured_fraction_max 0.973
_diffrn_reflns_limit_h_max 14
_diffrn_reflns_limit_h_min -21
_diffrn_reflns_limit_k_max 36
_diffrn_reflns_limit_k_min -36
_diffrn_reflns_limit_l_max 40
_diffrn_reflns_limit_l_min -39
_diffrn_reflns_number 192610
_diffrn_reflns_point_group_measured_fraction_full 0.963
_diffrn_reflns_point_group_measured_fraction_max 0.948
_diffrn_reflns_theta_full 67.687
_diffrn_reflns_theta_max 68.682
_diffrn_reflns_theta_min 2.486
_diffrn_standards_number 0
_exptl_absorpt_coefficient_mu 0.652
_exptl_absorpt_correction_T_max 0.974
_exptl_absorpt_correction_T_min 0.618
_exptl_absorpt_correction_type multi-scan
_exptl_absorpt_process_details
;
CrysAlisPro 1.171.38.46 (Rigaku Oxford Diffraction, 2015)
Empirical absorption correction using spherical harmonics,
 implemented in SCALE3 ABSPACK scaling algorithm.
;
_exptl_crystal_colour black
_exptl_crystal_density_diffrn 1.045
_exptl_crystal_density_method 'not measured'
_exptl_crystal_description prism
_exptl_crystal_F_000 6072.00
_exptl_crystal_recrystallization_method 'Re-crystallisation from solvent: Hexanes'
_exptl_crystal_size_max 0.380
_exptl_crystal_size_mid 0.050
_exptl_crystal_size_min 0.040
_refine_diff_density_max 0.661
_refine_diff_density_min -0.363
_refine_ls_abs_structure_details
;
 Flack x determined using 10902 quotients [(I+)-(I-)]/[(I+)+(I-)]
 (Parsons, Flack and Wagner, Acta Cryst. B69 (2013) 249-259).
;
_refine_ls_abs_structure_Flack 0.42(4)
_refine_ls_extinction_method none
_refine_ls_goodness_of_fit_ref 0.954
_refine_ls_hydrogen_treatment constr
_refine_ls_number_parameters 3985
_refine_ls_number_reflns 63773
_refine_ls_number_restraints 1
_refine_ls_R_factor_all 0.1505
_refine_ls_R_factor_gt 0.0894
_refine_ls_shift/su_max 0.001
_refine_ls_structure_factor_coef Fsqd
_refine_ls_weighting_details 'w = 1/[\s^2^(Fo^2^)+(0.1535P)^2^] where P=(Fo^2^+2Fc^2^)/3'
_refine_ls_weighting_scheme calc
_refine_ls_wR_factor_gt 0.2212
_refine_ls_wR_factor_ref 0.2648
_reflns_Friedel_coverage 0.909
_reflns_Friedel_fraction_full 0.937
_reflns_Friedel_fraction_max 0.921
_reflns_number_gt 34281
_reflns_number_total 63773
_reflns_threshold_expression F^2^>2.0\s(F^2^)
_cod_data_source_file c9sc03857d2.cif
_cod_data_source_block 2c''
_cod_database_code 1552412

loop_
_space_group_symop_id
_space_group_symop_operation_xyz
1 +X,+Y,+Z
2 -X,1/2+Y,-Z

loop_
_atom_site_label
_atom_site_type_symbol
_atom_site_fract_x
_atom_site_fract_y
_atom_site_fract_z
_atom_site_U_iso_or_equiv
_atom_site_adp_type
_atom_site_occupancy
_atom_site_site_symmetry_order
_atom_site_calc_flag
_atom_site_refinement_flags_posn
_atom_site_refinement_flags_adp
Mg1 Mg 0.82323(18) -0.02311(11) 0.88088(9) 0.0565(8) Uani 1 1 d . .
Mg2 Mg 0.81204(18) 0.15804(11) 0.83774(10) 0.0551(8) Uani 1 1 d . .
Mg3 Mg 1.17159(19) 0.23867(10) 0.87458(10) 0.0563(8) Uani 1 1 d . .
Mg4 Mg 1.24727(19) 0.11273(13) 1.04244(8) 0.0619(9) Uani 1 1 d . .
Mg5 Mg 1.1852(2) -0.08859(11) 0.93315(9) 0.0611(8) Uani 1 1 d . .
Mg6 Mg 1.25233(18) 0.04212(12) 0.78144(8) 0.0575(8) Uani 1 1 d . .
Mg7 Mg 1.16228(19) 0.17154(12) 0.38231(10) 0.0593(8) Uani 1 1 d . .
Mg8 Mg 1.16776(18) -0.01056(11) 0.42043(10) 0.0549(8) Uani 1 1 d . .
Mg9 Mg 0.8175(2) -0.08848(11) 0.39066(10) 0.0644(9) Uani 1 1 d . .
Mg10 Mg 0.73465(18) 0.10883(12) 0.48482(9) 0.0571(8) Uani 1 1 d . .
Mg11 Mg 0.79785(19) 0.24251(10) 0.33584(9) 0.0565(8) Uani 1 1 d . .
Mg12 Mg 0.73655(18) 0.04665(11) 0.22047(8) 0.0563(8) Uani 1 1 d . .
N1 N 0.7891(5) -0.0504(3) 0.9274(2) 0.059(2) Uani 1 1 d . .
N2 N 0.7341(4) -0.0406(3) 0.8380(2) 0.062(2) Uani 1 1 d . .
N3 N 0.7210(4) 0.1727(3) 0.8588(2) 0.057(2) Uani 1 1 d . .
N4 N 0.7733(5) 0.1819(3) 0.7823(2) 0.060(2) Uani 1 1 d . .
N5 N 1.1564(5) 0.2960(3) 0.9017(2) 0.0559(19) Uani 1 1 d . .
N6 N 1.2329(4) 0.2657(2) 0.8387(2) 0.0494(18) Uani 1 1 d . .
N7 N 1.2183(5) 0.1199(3) 1.0952(2) 0.072(3) Uani 1 1 d . .
N8 N 1.3560(5) 0.1289(3) 1.0636(2) 0.061(2) Uani 1 1 d . .
N9 N 1.1751(5) -0.1461(3) 0.9035(2) 0.066(2) Uani 1 1 d . .
N10 N 1.2522(5) -0.1131(3) 0.9836(2) 0.062(2) Uani 1 1 d . .
N11 N 1.2249(5) 0.0346(3) 0.7219(2) 0.063(2) Uani 1 1 d . .
N12 N 1.3623(5) 0.0312(3) 0.7852(2) 0.061(2) Uani 1 1 d . .
N13 N 1.2503(5) 0.1892(3) 0.4263(2) 0.064(2) Uani 1 1 d . .
N14 N 1.2000(5) 0.2006(3) 0.3365(3) 0.063(2) Uani 1 1 d . .
N15 N 1.2071(5) -0.0394(3) 0.4742(2) 0.066(2) Uani 1 1 d . .
N16 N 1.2557(5) -0.0263(3) 0.3955(2) 0.063(2) Uani 1 1 d . .
N17 N 0.7558(5) -0.1161(3) 0.4265(2) 0.062(2) Uani 1 1 d . .
N18 N 0.8346(6) -0.1447(3) 0.3625(2) 0.077(3) Uani 1 1 d . .
N19 N 0.6262(5) 0.1202(3) 0.4822(2) 0.061(2) Uani 1 1 d . .
N20 N 0.7636(5) 0.1163(3) 0.5450(2) 0.059(2) Uani 1 1 d . .
N21 N 0.7358(5) 0.2683(3) 0.2855(2) 0.0546(19) Uani 1 1 d . .
N22 N 0.8097(5) 0.2994(3) 0.3671(2) 0.0569(19) Uani 1 1 d . .
N23 N 0.7658(5) 0.0421(3) 0.1670(2) 0.064(2) Uani 1 1 d . .
N24 N 0.6292(5) 0.0314(3) 0.1979(2) 0.061(2) Uani 1 1 d . .
C1 C 0.7009(7) -0.0938(5) 0.9595(4) 0.086(4) Uani 1 1 d . .
H1A H 0.708740 -0.072515 0.981859 0.103 Uiso 1 1 calc R U
H1B H 0.733550 -0.119521 0.967477 0.103 Uiso 1 1 calc R U
H1C H 0.648193 -0.103359 0.953184 0.103 Uiso 1 1 calc R U
C2 C 0.7203(7) -0.0717(4) 0.9215(4) 0.074(3) Uani 1 1 d . .
C3 C 0.6697(6) -0.0750(4) 0.8856(3) 0.072(3) Uani 1 1 d . .
H3 H 0.622909 -0.088191 0.886859 0.086 Uiso 1 1 calc R U
C4 C 0.6766(6) -0.0618(4) 0.8470(3) 0.067(3) Uani 1 1 d . .
C5 C 0.6099(7) -0.0735(5) 0.8125(4) 0.089(4) Uani 1 1 d . .
H5A H 0.627956 -0.090413 0.791782 0.107 Uiso 1 1 calc R U
H5B H 0.585531 -0.046343 0.800451 0.107 Uiso 1 1 calc R U
H5C H 0.573677 -0.091364 0.823053 0.107 Uiso 1 1 calc R U
C6 C 0.8373(6) -0.0536(4) 0.9663(3) 0.064(3) Uani 1 1 d . .
C7 C 0.8370(6) -0.0195(3) 0.9945(3) 0.060(2) Uani 1 1 d . .
C8 C 0.8879(6) -0.0209(4) 1.0315(3) 0.063(3) Uani 1 1 d . .
H8 H 0.888665 0.002464 1.050391 0.076 Uiso 1 1 calc R U
C9 C 0.9384(6) -0.0563(4) 1.0416(3) 0.069(3) Uani 1 1 d . .
C10 C 0.9373(6) -0.0893(4) 1.0136(3) 0.066(3) Uani 1 1 d . .
H10 H 0.971846 -0.113131 1.020139 0.080 Uiso 1 1 calc R U
C11 C 0.8866(6) -0.0892(4) 0.9753(3) 0.061(3) Uani 1 1 d . .
C12 C 0.7839(6) 0.0191(4) 0.9852(3) 0.071(3) Uani 1 1 d . .
H12A H 0.732213 0.008864 0.983337 0.086 Uiso 1 1 calc R U
H12B H 0.788041 0.032387 0.959395 0.086 Uiso 1 1 calc R U
H12C H 0.796848 0.041148 1.006784 0.086 Uiso 1 1 calc R U
C13 C 0.9930(7) -0.0576(5) 1.0830(4) 0.087(4) Uani 1 1 d . .
H13A H 1.044099 -0.051146 1.079691 0.104 Uiso 1 1 calc R U
H13B H 0.991910 -0.086960 1.094951 0.104 Uiso 1 1 calc R U
H13C H 0.978082 -0.035362 1.100763 0.104 Uiso 1 1 calc R U
C14 C 0.8915(7) -0.1230(4) 0.9451(3) 0.077(3) Uani 1 1 d . .
H14A H 0.909318 -0.109488 0.922670 0.093 Uiso 1 1 calc R U
H14B H 0.841750 -0.136071 0.934975 0.093 Uiso 1 1 calc R U
H14C H 0.926862 -0.146095 0.957567 0.093 Uiso 1 1 calc R U
C15 C 0.7318(6) -0.0353(4) 0.7947(3) 0.068(3) Uani 1 1 d . .
C16 C 0.7037(6) 0.0063(4) 0.7775(3) 0.069(3) Uani 1 1 d . .
C17 C 0.6960(7) 0.0125(5) 0.7352(4) 0.084(4) Uani 1 1 d . .
H17 H 0.674487 0.038919 0.722527 0.101 Uiso 1 1 calc R U
C18 C 0.7199(7) -0.0201(6) 0.7130(4) 0.088(4) Uani 1 1 d . .
C19 C 0.7512(8) -0.0598(5) 0.7308(4) 0.099(4) Uani 1 1 d . .
H19 H 0.766855 -0.082241 0.714858 0.118 Uiso 1 1 calc R U
C20 C 0.7590(7) -0.0660(5) 0.7739(4) 0.086(4) Uani 1 1 d . .
C21 C 0.6818(7) 0.0420(4) 0.8017(4) 0.085(4) Uani 1 1 d . .
H21A H 0.638096 0.032742 0.812119 0.102 Uiso 1 1 calc R U
H21B H 0.668737 0.068370 0.784745 0.102 Uiso 1 1 calc R U
H21C H 0.723727 0.048919 0.824357 0.102 Uiso 1 1 calc R U
C22 C 0.7081(8) -0.0154(6) 0.6668(4) 0.111(5) Uani 1 1 d . .
H22A H 0.755184 -0.022323 0.658610 0.134 Uiso 1 1 calc R U
H22B H 0.693030 0.014990 0.658877 0.134 Uiso 1 1 calc R U
H22C H 0.668689 -0.035859 0.653522 0.134 Uiso 1 1 calc R U
C23 C 0.7937(10) -0.1092(5) 0.7942(5) 0.120(6) Uani 1 1 d . .
H23A H 0.757752 -0.123534 0.807771 0.144 Uiso 1 1 calc R U
H23B H 0.839987 -0.102324 0.814103 0.144 Uiso 1 1 calc R U
H23C H 0.805261 -0.129082 0.773562 0.144 Uiso 1 1 calc R U
C31 C 0.5898(7) 0.1963(5) 0.8518(4) 0.091(4) Uani 1 1 d . .
H31A H 0.597543 0.223410 0.868055 0.109 Uiso 1 1 calc R U
H31B H 0.580355 0.171576 0.868728 0.109 Uiso 1 1 calc R U
H31C H 0.546394 0.200127 0.829175 0.109 Uiso 1 1 calc R U
C32 C 0.6582(6) 0.1869(4) 0.8359(3) 0.069(3) Uani 1 1 d . .
C33 C 0.6490(6) 0.1961(4) 0.7937(3) 0.075(3) Uani 1 1 d . .
H33 H 0.599471 0.204235 0.780166 0.090 Uiso 1 1 calc R U
C34 C 0.7021(6) 0.1949(4) 0.7691(3) 0.069(3) Uani 1 1 d . .
C35 C 0.6755(7) 0.2127(6) 0.7257(3) 0.105(5) Uani 1 1 d . .
H35A H 0.682022 0.189686 0.706321 0.126 Uiso 1 1 calc R U
H35B H 0.705325 0.238688 0.721987 0.126 Uiso 1 1 calc R U
H35C H 0.622249 0.220850 0.721025 0.126 Uiso 1 1 calc R U
C36 C 0.7220(5) 0.1700(4) 0.9019(3) 0.059(2) Uani 1 1 d . .
C37 C 0.7445(6) 0.2074(4) 0.9260(3) 0.071(3) Uani 1 1 d . .
C38 C 0.7413(7) 0.2052(5) 0.9662(3) 0.082(3) Uani 1 1 d . .
H38 H 0.756851 0.230539 0.982435 0.098 Uiso 1 1 calc R U
C39 C 0.7177(7) 0.1695(5) 0.9844(3) 0.078(3) Uani 1 1 d . .
C40 C 0.7000(7) 0.1312(4) 0.9606(3) 0.076(3) Uani 1 1 d . .
H40 H 0.686874 0.104822 0.972638 0.091 Uiso 1 1 calc R U
C41 C 0.7015(6) 0.1315(4) 0.9186(4) 0.073(3) Uani 1 1 d . .
C42 C 0.7703(8) 0.2478(5) 0.9081(4) 0.093(4) Uani 1 1 d . .
H42A H 0.820741 0.242791 0.903164 0.112 Uiso 1 1 calc R U
H42B H 0.771936 0.272697 0.926771 0.112 Uiso 1 1 calc R U
H42C H 0.735389 0.254656 0.882411 0.112 Uiso 1 1 calc R U
C43 C 0.7072(9) 0.1693(5) 1.0276(4) 0.102(4) Uani 1 1 d . .
H43A H 0.669645 0.191470 1.030577 0.122 Uiso 1 1 calc R U
H43B H 0.755192 0.176149 1.046153 0.122 Uiso 1 1 calc R U
H43C H 0.690049 0.139966 1.034073 0.122 Uiso 1 1 calc R U
C44 C 0.6809(8) 0.0919(4) 0.8941(4) 0.092(4) Uani 1 1 d . .
H44A H 0.725405 0.080165 0.885914 0.110 Uiso 1 1 calc R U
H44B H 0.642293 0.099331 0.870000 0.110 Uiso 1 1 calc R U
H44C H 0.661097 0.069581 0.910005 0.110 Uiso 1 1 calc R U
C45 C 0.8226(6) 0.1889(3) 0.7554(3) 0.058(2) Uani 1 1 d . .
C46 C 0.8638(6) 0.2271(3) 0.7570(3) 0.059(2) Uani 1 1 d . .
C47 C 0.9117(6) 0.2343(4) 0.7306(3) 0.063(3) Uani 1 1 d . .
H47 H 0.937661 0.261622 0.731325 0.076 Uiso 1 1 calc R U
C48 C 0.9216(6) 0.2017(4) 0.7030(3) 0.065(3) Uani 1 1 d . .
C49 C 0.8824(6) 0.1620(4) 0.7023(3) 0.061(3) Uani 1 1 d . .
H49 H 0.889419 0.139557 0.683884 0.073 Uiso 1 1 calc R U
C50 C 0.8335(5) 0.1542(3) 0.7278(3) 0.055(2) Uani 1 1 d . .
C51 C 0.8528(7) 0.2638(4) 0.7859(4) 0.080(3) Uani 1 1 d . .
H51A H 0.849782 0.251016 0.812053 0.096 Uiso 1 1 calc R U
H51B H 0.806140 0.279799 0.774558 0.096 Uiso 1 1 calc R U
H51C H 0.895436 0.284315 0.789633 0.096 Uiso 1 1 calc R U
C52 C 0.9727(7) 0.2100(5) 0.6743(4) 0.089(4) Uani 1 1 d . .
H52A H 0.957516 0.191116 0.650407 0.106 Uiso 1 1 calc R U
H52B H 1.024698 0.203249 0.687856 0.106 Uiso 1 1 calc R U
H52C H 0.968974 0.241103 0.665986 0.106 Uiso 1 1 calc R U
C53 C 0.7887(7) 0.1120(4) 0.7249(3) 0.077(3) Uani 1 1 d . .
H53A H 0.804174 0.095206 0.750063 0.092 Uiso 1 1 calc R U
H53B H 0.797741 0.094223 0.702201 0.092 Uiso 1 1 calc R U
H53C H 0.735009 0.119048 0.720423 0.092 Uiso 1 1 calc R U
C61 C 1.1785(7) 0.3752(3) 0.9202(4) 0.074(3) Uani 1 1 d . .
H61A H 1.169996 0.366325 0.946677 0.089 Uiso 1 1 calc R U
H61B H 1.134970 0.391876 0.905494 0.089 Uiso 1 1 calc R U
H61C H 1.223626 0.393766 0.924039 0.089 Uiso 1 1 calc R U
C62 C 1.1895(6) 0.3340(3) 0.8960(3) 0.062(3) Uani 1 1 d . .
C63 C 1.2373(6) 0.3383(3) 0.8692(3) 0.067(3) Uani 1 1 d . .
H63 H 1.261672 0.366142 0.869620 0.080 Uiso 1 1 calc R U
C64 C 1.2544(6) 0.3075(3) 0.8419(3) 0.059(2) Uani 1 1 d . .
C65 C 1.3015(7) 0.3248(3) 0.8130(3) 0.069(3) Uani 1 1 d . .
H65A H 1.277997 0.315978 0.785240 0.083 Uiso 1 1 calc R U
H65B H 1.352322 0.312251 0.820463 0.083 Uiso 1 1 calc R U
H65C H 1.304499 0.357068 0.814660 0.083 Uiso 1 1 calc R U
C66 C 1.1034(6) 0.2961(3) 0.9280(3) 0.056(2) Uani 1 1 d . .
C67 C 1.1241(7) 0.2836(3) 0.9683(3) 0.065(3) Uani 1 1 d . .
C68 C 1.0672(7) 0.2775(3) 0.9891(3) 0.068(3) Uani 1 1 d . .
H68 H 1.081183 0.268926 1.016672 0.081 Uiso 1 1 calc R U
C69 C 0.9933(7) 0.2830(3) 0.9726(3) 0.067(3) Uani 1 1 d . .
C70 C 0.9738(6) 0.2957(3) 0.9338(3) 0.061(3) Uani 1 1 d . .
H70 H 0.921818 0.299498 0.921957 0.074 Uiso 1 1 calc R U
C71 C 1.0243(6) 0.3034(3) 0.9104(3) 0.058(2) Uani 1 1 d . .
C72 C 1.2073(7) 0.2767(4) 0.9866(3) 0.077(3) Uani 1 1 d . .
H72A H 1.236856 0.298736 0.975699 0.093 Uiso 1 1 calc R U
H72B H 1.222227 0.246975 0.979950 0.093 Uiso 1 1 calc R U
H72C H 1.216423 0.279904 1.016103 0.093 Uiso 1 1 calc R U
C73 C 0.9363(7) 0.2714(4) 0.9974(4) 0.086(4) Uani 1 1 d . .
H73A H 0.906264 0.246044 0.985093 0.103 Uiso 1 1 calc R U
H73B H 0.903087 0.296743 0.998082 0.103 Uiso 1 1 calc R U
H73C H 0.962486 0.263847 1.025020 0.103 Uiso 1 1 calc R U
C74 C 1.0020(6) 0.3168(4) 0.8657(3) 0.072(3) Uani 1 1 d . .
H74A H 0.950370 0.328086 0.859620 0.087 Uiso 1 1 calc R U
H74B H 1.005301 0.290986 0.848692 0.087 Uiso 1 1 calc R U
H74C H 1.036274 0.339853 0.860273 0.087 Uiso 1 1 calc R U
C75 C 1.2553(6) 0.2389(3) 0.8080(3) 0.057(2) Uani 1 1 d . .
C76 C 1.3234(7) 0.2185(3) 0.8153(3) 0.066(3) Uani 1 1 d . .
C77 C 1.3427(8) 0.1939(4) 0.7836(4) 0.083(4) Uani 1 1 d . .
H77 H 1.391394 0.180983 0.788242 0.100 Uiso 1 1 calc R U
C78 C 1.2966(10) 0.1878(4) 0.7472(4) 0.090(4) Uani 1 1 d . .
C79 C 1.2263(9) 0.2065(4) 0.7416(3) 0.083(4) Uani 1 1 d . .
H79 H 1.191453 0.201967 0.716564 0.099 Uiso 1 1 calc R U
C80 C 1.2043(6) 0.2321(3) 0.7714(3) 0.060(3) Uani 1 1 d . .
C81 C 1.3748(7) 0.2220(4) 0.8555(4) 0.086(4) Uani 1 1 d . .
H81A H 1.351358 0.208415 0.875870 0.103 Uiso 1 1 calc R U
H81B H 1.385050 0.253273 0.862124 0.103 Uiso 1 1 calc R U
H81C H 1.422096 0.206804 0.855030 0.103 Uiso 1 1 calc R U
C82 C 1.3239(12) 0.1619(5) 0.7159(5) 0.142(8) Uani 1 1 d . .
H82A H 1.336432 0.131822 0.725847 0.171 Uiso 1 1 calc R U
H82B H 1.368751 0.176123 0.710204 0.171 Uiso 1 1 calc R U
H82C H 1.284388 0.160739 0.691092 0.171 Uiso 1 1 calc R U
C83 C 1.1260(7) 0.2529(4) 0.7632(3) 0.073(3) Uani 1 1 d . .
H83A H 1.125943 0.277960 0.781497 0.088 Uiso 1 1 calc R U
H83B H 1.089272 0.230850 0.767618 0.088 Uiso 1 1 calc R U
H83C H 1.112586 0.263251 0.735097 0.088 Uiso 1 1 calc R U
C91 C 1.2393(8) 0.1267(5) 1.1691(3) 0.090(4) Uani 1 1 d . .
H91A H 1.199996 0.104593 1.168959 0.108 Uiso 1 1 calc R U
H91B H 1.218927 0.156302 1.171717 0.108 Uiso 1 1 calc R U
H91C H 1.281600 0.121166 1.191986 0.108 Uiso 1 1 calc R U
C92 C 1.2665(7) 0.1238(4) 1.1297(3) 0.068(3) Uani 1 1 d . .
C93 C 1.3450(6) 0.1249(4) 1.1341(3) 0.069(3) Uani 1 1 d . .
H93 H 1.373817 0.120944 1.160890 0.083 Uiso 1 1 calc R U
C94 C 1.3858(6) 0.1309(4) 1.1047(3) 0.064(3) Uani 1 1 d . .
C95 C 1.4694(6) 0.1398(4) 1.1174(3) 0.076(3) Uani 1 1 d . .
H95A H 1.478008 0.171699 1.120375 0.092 Uiso 1 1 calc R U
H95B H 1.494519 0.128337 1.096699 0.092 Uiso 1 1 calc R U
H95C H 1.489761 0.125084 1.143214 0.092 Uiso 1 1 calc R U
C96 C 1.1371(8) 0.1264(6) 1.0933(3) 0.080(4) Uani 1 1 d . .
C97 C 1.0919(9) 0.0881(8) 1.0924(3) 0.115(6) Uani 1 1 d . .
C98 C 1.0099(12) 0.1004(9) 1.0837(4) 0.144(10) Uani 1 1 d . .
H98 H 0.974306 0.077373 1.083213 0.172 Uiso 1 1 calc R U
C99 C 0.9833(14) 0.1424(11) 1.0765(5) 0.150(10) Uani 1 1 d . .
C100 C 1.0305(9) 0.1710(8) 1.0780(4) 0.115(6) Uani 1 1 d . .
H100 H 1.012124 0.200286 1.072821 0.138 Uiso 1 1 calc R U
C101 C 1.1083(8) 0.1662(7) 1.0864(3) 0.090(4) Uani 1 1 d . .
C102 C 1.1241(13) 0.0427(7) 1.1001(5) 0.145(9) Uani 1 1 d . .
H10A H 1.165112 0.043042 1.124227 0.174 Uiso 1 1 calc R U
H10B H 1.143575 0.032963 1.076717 0.174 Uiso 1 1 calc R U
H10C H 1.084769 0.022257 1.104244 0.174 Uiso 1 1 calc R U
C103 C 0.8981(9) 0.1421(12) 1.0638(5) 0.242(18) Uani 1 1 d . .
H10D H 0.882817 0.130576 1.036140 0.291 Uiso 1 1 calc R U
H10E H 0.879010 0.172282 1.064673 0.291 Uiso 1 1 calc R U
H10F H 0.877489 0.123255 1.082205 0.291 Uiso 1 1 calc R U
C104 C 1.1565(9) 0.2067(7) 1.0860(5) 0.127(6) Uani 1 1 d . .
H10G H 1.160362 0.213112 1.058207 0.153 Uiso 1 1 calc R U
H10H H 1.206858 0.201283 1.102737 0.153 Uiso 1 1 calc R U
H10I H 1.133635 0.231905 1.096918 0.153 Uiso 1 1 calc R U
C105 C 1.3990(5) 0.1448(4) 1.0366(3) 0.061(3) Uani 1 1 d . .
C106 C 1.4351(6) 0.1152(5) 1.0156(3) 0.073(3) Uani 1 1 d . .
C107 C 1.4760(7) 0.1323(6) 0.9871(4) 0.085(4) Uani 1 1 d . .
H107 H 1.502724 0.112916 0.973250 0.102 Uiso 1 1 calc R U
C108 C 1.4762(6) 0.1769(7) 0.9803(3) 0.092(4) Uani 1 1 d . .
C109 C 1.4376(7) 0.2051(5) 0.9986(4) 0.089(4) Uani 1 1 d . .
H109 H 1.436016 0.235604 0.991721 0.107 Uiso 1 1 calc R U
C110 C 1.3981(6) 0.1895(5) 1.0292(3) 0.075(3) Uani 1 1 d . .
C111 C 1.4362(8) 0.0675(4) 1.0238(4) 0.089(4) Uani 1 1 d . .
H11A H 1.390288 0.053883 1.007828 0.107 Uiso 1 1 calc R U
H11B H 1.438660 0.062516 1.052620 0.107 Uiso 1 1 calc R U
H11C H 1.480237 0.054143 1.016304 0.107 Uiso 1 1 calc R U
C112 C 1.5203(9) 0.1963(8) 0.9491(5) 0.152(9) Uani 1 1 d . .
H11D H 1.571538 0.204176 0.963226 0.183 Uiso 1 1 calc R U
H11E H 1.494402 0.222706 0.936239 0.183 Uiso 1 1 calc R U
H11F H 1.522579 0.174073 0.928316 0.183 Uiso 1 1 calc R U
C113 C 1.3599(8) 0.2214(4) 1.0506(4) 0.090(4) Uani 1 1 d . .
H11G H 1.382515 0.220345 1.079674 0.108 Uiso 1 1 calc R U
H11H H 1.306388 0.213929 1.046127 0.108 Uiso 1 1 calc R U
H11I H 1.365438 0.251236 1.040380 0.108 Uiso 1 1 calc R U
C121 C 1.2069(8) -0.2228(4) 0.8919(4) 0.086(4) Uani 1 1 d . .
H12D H 1.189838 -0.214876 0.863339 0.104 Uiso 1 1 calc R U
H12E H 1.171623 -0.244010 0.899435 0.104 Uiso 1 1 calc R U
H12F H 1.257039 -0.236136 0.896326 0.104 Uiso 1 1 calc R U
C122 C 1.2099(7) -0.1844(4) 0.9160(3) 0.077(3) Uani 1 1 d . .
C123 C 1.2603(7) -0.1865(4) 0.9565(3) 0.075(3) Uani 1 1 d . .
H123 H 1.285845 -0.213834 0.962882 0.091 Uiso 1 1 calc R U
C124 C 1.2766(7) -0.1541(3) 0.9875(4) 0.072(3) Uani 1 1 d . .
C125 C 1.3274(8) -0.1697(4) 1.0265(4) 0.093(4) Uani 1 1 d . .
H12G H 1.300114 -0.168472 1.048370 0.111 Uiso 1 1 calc R U
H12H H 1.371878 -0.150628 1.033175 0.111 Uiso 1 1 calc R U
H12I H 1.343224 -0.200226 1.023200 0.111 Uiso 1 1 calc R U
C126 C 1.1236(8) -0.1474(4) 0.8632(3) 0.069(3) Uani 1 1 d . .
C127 C 1.1489(10) -0.1322(4) 0.8304(3) 0.084(4) Uani 1 1 d . .
C128 C 1.0951(10) -0.1284(4) 0.7926(3) 0.090(5) Uani 1 1 d . .
H128 H 1.110745 -0.117872 0.769293 0.108 Uiso 1 1 calc R U
C129 C 1.0203(10) -0.1400(4) 0.7898(4) 0.083(4) Uani 1 1 d . .
C130 C 0.9985(10) -0.1551(4) 0.8241(4) 0.097(5) Uani 1 1 d . .
H130 H 0.947263 -0.162465 0.822577 0.117 Uiso 1 1 calc R U
C131 C 1.0498(7) -0.1598(3) 0.8604(3) 0.065(3) Uani 1 1 d . .
C132 C 1.2309(10) -0.1209(5) 0.8333(4) 0.104(5) Uani 1 1 d . .
H13D H 1.262188 -0.146588 0.843429 0.125 Uiso 1 1 calc R U
H13E H 1.245136 -0.095988 0.851876 0.125 Uiso 1 1 calc R U
H13F H 1.238498 -0.112836 0.806456 0.125 Uiso 1 1 calc R U
C133 C 0.9683(11) -0.1315(5) 0.7498(4) 0.130(7) Uani 1 1 d . .
H13G H 0.995149 -0.136413 0.728109 0.156 Uiso 1 1 calc R U
H13H H 0.950409 -0.100918 0.748820 0.156 Uiso 1 1 calc R U
H13I H 0.925313 -0.151713 0.746368 0.156 Uiso 1 1 calc R U
C134 C 1.0228(8) -0.1766(5) 0.8966(4) 0.096(4) Uani 1 1 d . .
H13J H 1.039732 -0.156540 0.919484 0.115 Uiso 1 1 calc R U
H13K H 1.043444 -0.206168 0.903699 0.115 Uiso 1 1 calc R U
H13L H 0.967734 -0.178018 0.890091 0.115 Uiso 1 1 calc R U
C135 C 1.2692(6) -0.0853(4) 1.0183(3) 0.063(3) Uani 1 1 d . .
C136 C 1.3319(6) -0.0595(4) 1.0259(3) 0.064(3) Uani 1 1 d . .
C137 C 1.3472(7) -0.0335(4) 1.0599(4) 0.080(3) Uani 1 1 d . .
H137 H 1.391637 -0.016034 1.065068 0.096 Uiso 1 1 calc R U
C138 C 1.3006(8) -0.0317(4) 1.0866(4) 0.089(4) Uani 1 1 d . .
C139 C 1.2352(7) -0.0567(5) 1.0793(3) 0.089(4) Uani 1 1 d . .
H139 H 1.202077 -0.055981 1.097420 0.107 Uiso 1 1 calc R U
C140 C 1.2195(6) -0.0832(4) 1.0444(3) 0.070(3) Uani 1 1 d . .
C141 C 1.3842(7) -0.0576(5) 0.9964(4) 0.087(4) Uani 1 1 d . .
H14D H 1.358208 -0.043249 0.971317 0.104 Uiso 1 1 calc R U
H14E H 1.398550 -0.087700 0.990484 0.104 Uiso 1 1 calc R U
H14F H 1.429378 -0.040706 1.008560 0.104 Uiso 1 1 calc R U
C142 C 1.3189(9) -0.0040(6) 1.1259(5) 0.133(7) Uani 1 1 d . .
H14G H 1.343238 -0.022810 1.148565 0.159 Uiso 1 1 calc R U
H14H H 1.272322 0.008247 1.131365 0.159 Uiso 1 1 calc R U
H14I H 1.352921 0.020250 1.122752 0.159 Uiso 1 1 calc R U
C143 C 1.1474(8) -0.1101(5) 1.0360(4) 0.094(4) Uani 1 1 d . .
H14J H 1.114023 -0.099468 1.011034 0.113 Uiso 1 1 calc R U
H14K H 1.122194 -0.106912 1.058563 0.113 Uiso 1 1 calc R U
H14L H 1.159310 -0.141318 1.032811 0.113 Uiso 1 1 calc R U
C151 C 1.2447(8) 0.0281(5) 0.6521(3) 0.094(4) Uani 1 1 d . .
H15A H 1.216882 0.054830 0.641561 0.113 Uiso 1 1 calc R U
H15B H 1.211407 0.002361 0.646156 0.113 Uiso 1 1 calc R U
H15C H 1.287458 0.024278 0.639118 0.113 Uiso 1 1 calc R U
C152 C 1.2735(6) 0.0323(4) 0.6976(3) 0.071(3) Uani 1 1 d . .
C153 C 1.3503(7) 0.0337(4) 0.7120(3) 0.082(4) Uani 1 1 d . .
H153 H 1.379197 0.036625 0.691974 0.098 Uiso 1 1 calc R U
C154 C 1.3917(7) 0.0315(4) 0.7518(3) 0.074(3) Uani 1 1 d . .
C155 C 1.4782(7) 0.0260(5) 0.7590(4) 0.096(4) Uani 1 1 d . .
H15D H 1.493277 -0.001708 0.773585 0.115 Uiso 1 1 calc R U
H15E H 1.503000 0.050876 0.775107 0.115 Uiso 1 1 calc R U
H15F H 1.493140 0.025268 0.732941 0.115 Uiso 1 1 calc R U
C156 C 1.1450(7) 0.0245(5) 0.7048(3) 0.073(3) Uani 1 1 d . .
C157 C 1.0942(8) 0.0604(6) 0.6945(3) 0.093(5) Uani 1 1 d . .
C158 C 1.0168(10) 0.0471(10) 0.6838(4) 0.134(9) Uani 1 1 d . .
H158 H 0.981095 0.069666 0.674178 0.161 Uiso 1 1 calc R U
C159 C 0.9899(12) 0.0066(10) 0.6860(5) 0.136(9) Uani 1 1 d . .
C160 C 1.0439(9) -0.0255(7) 0.6947(3) 0.112(6) Uani 1 1 d . .
H160 H 1.027323 -0.055319 0.693987 0.135 Uiso 1 1 calc R U
C161 C 1.1190(8) -0.0182(5) 0.7041(3) 0.080(4) Uani 1 1 d . .
C162 C 1.1231(9) 0.1071(5) 0.6961(4) 0.108(5) Uani 1 1 d . .
H16A H 1.167690 0.108276 0.684438 0.130 Uiso 1 1 calc R U
H16B H 1.136373 0.117031 0.724329 0.130 Uiso 1 1 calc R U
H16C H 1.083928 0.126432 0.680677 0.130 Uiso 1 1 calc R U
C163 C 0.9100(10) 0.0027(11) 0.6795(5) 0.221(16) Uani 1 1 d . .
H16D H 0.892108 -0.019184 0.658260 0.265 Uiso 1 1 calc R U
H16E H 0.886724 0.031394 0.671158 0.265 Uiso 1 1 calc R U
H16F H 0.896383 -0.006757 0.704619 0.265 Uiso 1 1 calc R U
C164 C 1.1753(8) -0.0549(5) 0.7165(4) 0.094(4) Uani 1 1 d . .
H16G H 1.151643 -0.083338 0.707514 0.113 Uiso 1 1 calc R U
H16H H 1.192593 -0.055037 0.745973 0.113 Uiso 1 1 calc R U
H16I H 1.218380 -0.050212 0.703969 0.113 Uiso 1 1 calc R U
C165 C 1.4108(6) 0.0213(3) 0.8238(3) 0.056(2) Uani 1 1 d . .
C166 C 1.4409(6) 0.0546(4) 0.8503(3) 0.067(3) Uani 1 1 d . .
C167 C 1.4806(6) 0.0436(4) 0.8887(3) 0.070(3) Uani 1 1 d . .
H167 H 1.501502 0.066604 0.906737 0.084 Uiso 1 1 calc R U
C168 C 1.4907(6) 0.0009(5) 0.9015(3) 0.082(4) Uani 1 1 d . .
C169 C 1.4593(7) -0.0329(4) 0.8745(3) 0.076(3) Uani 1 1 d . .
H169 H 1.464768 -0.062839 0.883051 0.091 Uiso 1 1 calc R U
C170 C 1.4205(6) -0.0230(4) 0.8356(3) 0.062(3) Uani 1 1 d . .
C171 C 1.4321(7) 0.1028(4) 0.8383(4) 0.083(3) Uani 1 1 d . .
H17A H 1.381661 0.107751 0.821457 0.099 Uiso 1 1 calc R U
H17B H 1.469918 0.110774 0.822912 0.099 Uiso 1 1 calc R U
H17C H 1.438947 0.121215 0.862616 0.099 Uiso 1 1 calc R U
C172 C 1.5386(8) -0.0104(7) 0.9445(4) 0.123(6) Uani 1 1 d . .
H17D H 1.508006 -0.027551 0.959447 0.147 Uiso 1 1 calc R U
H17E H 1.555005 0.017088 0.959142 0.147 Uiso 1 1 calc R U
H17F H 1.582691 -0.027686 0.941878 0.147 Uiso 1 1 calc R U
C173 C 1.3896(8) -0.0597(4) 0.8061(4) 0.091(4) Uani 1 1 d . .
H17G H 1.334863 -0.061460 0.802958 0.110 Uiso 1 1 calc R U
H17H H 1.412420 -0.087887 0.816458 0.110 Uiso 1 1 calc R U
H17I H 1.401371 -0.053439 0.779784 0.110 Uiso 1 1 calc R U
C181 C 0.8865(4) 0.0466(3) 0.8731(2) 0.0424(19) Uani 1 1 d . .
C182 C 0.9142(5) 0.0329(3) 0.9149(3) 0.049(2) Uani 1 1 d . .
C183 C 0.9553(5) -0.0071(3) 0.9145(2) 0.047(2) Uani 1 1 d . .
C184 C 0.9559(5) -0.0189(3) 0.8738(2) 0.044(2) Uani 1 1 d . .
C185 C 0.9142(5) 0.0153(3) 0.8472(2) 0.046(2) Uani 1 1 d . .
C186 C 0.8825(5) 0.0925(3) 0.8630(3) 0.0453(19) Uani 1 1 d . .
C187 C 0.9076(5) 0.1246(3) 0.8951(3) 0.048(2) Uani 1 1 d . .
C188 C 0.9322(5) 0.1115(3) 0.9365(2) 0.046(2) Uani 1 1 d . .
C189 C 0.9339(5) 0.0657(3) 0.9458(2) 0.047(2) Uani 1 1 d . .
C190 C 1.0010(5) 0.0575(3) 0.9772(2) 0.046(2) Uani 1 1 d . .
C191 C 1.0410(5) 0.0173(3) 0.9775(2) 0.049(2) Uani 1 1 d . .
C192 C 1.0189(5) -0.0144(3) 0.9465(2) 0.047(2) Uani 1 1 d . .
C193 C 1.0851(5) -0.0332(3) 0.9362(3) 0.050(2) Uani 1 1 d . .
C194 C 1.0866(5) -0.0429(3) 0.8952(3) 0.050(2) Uani 1 1 d . .
C195 C 1.0199(6) -0.0368(3) 0.8632(2) 0.052(2) Uani 1 1 d . .
C196 C 1.0462(5) -0.0210(3) 0.8284(2) 0.048(2) Uani 1 1 d . .
C197 C 1.0050(5) 0.0112(3) 0.8028(2) 0.047(2) Uani 1 1 d . .
C198 C 0.9380(5) 0.0299(3) 0.8124(2) 0.045(2) Uani 1 1 d . .
C199 C 0.9347(5) 0.0753(3) 0.8025(2) 0.044(2) Uani 1 1 d . .
C200 C 0.9096(5) 0.1074(3) 0.8282(2) 0.046(2) Uani 1 1 d . .
C201 C 0.9451(5) 0.1606(3) 0.8791(2) 0.047(2) Uani 1 1 d . .
C202 C 1.0075(5) 0.1816(3) 0.9042(3) 0.046(2) Uani 1 1 d . .
C203 C 1.0330(5) 0.1669(3) 0.9455(2) 0.048(2) Uani 1 1 d . .
C204 C 0.9948(5) 0.1324(3) 0.9609(2) 0.048(2) Uani 1 1 d . .
C205 C 1.0371(5) 0.0987(3) 0.9869(2) 0.047(2) Uani 1 1 d . .
C206 C 1.1179(5) 0.1001(3) 0.9962(2) 0.047(2) Uani 1 1 d . .
C207 C 1.1601(5) 0.0602(3) 0.9968(2) 0.044(2) Uani 1 1 d . .
C208 C 1.1227(5) 0.0186(3) 0.9871(2) 0.045(2) Uani 1 1 d . .
C209 C 1.1491(5) -0.0122(3) 0.9609(2) 0.046(2) Uani 1 1 d . .
C210 C 1.2151(5) -0.0010(3) 0.9459(2) 0.048(2) Uani 1 1 d . .
C211 C 1.2140(5) -0.0122(3) 0.9040(2) 0.043(2) Uani 1 1 d . .
C212 C 1.1519(5) -0.0326(3) 0.8798(2) 0.045(2) Uani 1 1 d . .
C213 C 1.1272(5) -0.0199(3) 0.8374(3) 0.049(2) Uani 1 1 d . .
C214 C 1.1653(5) 0.0141(3) 0.8224(2) 0.045(2) Uani 1 1 d . .
C215 C 1.1223(5) 0.0488(3) 0.7973(2) 0.049(2) Uani 1 1 d . .
C216 C 1.0431(5) 0.0461(3) 0.7870(2) 0.046(2) Uani 1 1 d . .
C217 C 1.0012(5) 0.0875(3) 0.7869(2) 0.0431(19) Uani 1 1 d . .
C218 C 1.0391(5) 0.1281(3) 0.7966(2) 0.044(2) Uani 1 1 d . .
C219 C 1.0114(5) 0.1593(3) 0.8214(2) 0.0450(19) Uani 1 1 d . .
C220 C 0.9463(5) 0.1489(3) 0.8377(3) 0.048(2) Uani 1 1 d . .
C221 C 1.0754(5) 0.1795(3) 0.8476(3) 0.048(2) Uani 1 1 d . .
C222 C 1.0737(5) 0.1907(3) 0.8885(3) 0.047(2) Uani 1 1 d . .
C223 C 1.1395(5) 0.1833(3) 0.9197(2) 0.044(2) Uani 1 1 d . .
C224 C 1.1135(5) 0.1685(3) 0.9558(2) 0.0428(19) Uani 1 1 d . .
C225 C 1.1562(5) 0.1350(3) 0.9801(2) 0.049(2) Uani 1 1 d . .
C226 C 1.2233(5) 0.1167(3) 0.9707(2) 0.0445(19) Uani 1 1 d . .
C227 C 1.2264(5) 0.0710(3) 0.9809(2) 0.048(2) Uani 1 1 d . .
C228 C 1.2541(5) 0.0391(3) 0.9561(2) 0.0437(19) Uani 1 1 d . .
C229 C 1.2782(5) 0.0543(3) 0.9204(2) 0.045(2) Uani 1 1 d . .
C230 C 1.2562(5) 0.0215(3) 0.8895(3) 0.051(2) Uani 1 1 d . .
C231 C 1.2295(5) 0.0360(3) 0.8486(2) 0.0435(19) Uani 1 1 d . .
C232 C 1.2278(5) 0.0816(3) 0.8389(2) 0.046(2) Uani 1 1 d . .
C233 C 1.1605(4) 0.0902(3) 0.8068(2) 0.0400(18) Uani 1 1 d . .
C234 C 1.1193(5) 0.1291(3) 0.8058(2) 0.044(2) Uani 1 1 d . .
C235 C 1.1430(5) 0.1611(3) 0.8381(2) 0.0440(19) Uani 1 1 d . .
C236 C 1.2071(5) 0.1538(3) 0.8686(3) 0.046(2) Uani 1 1 d . .
C237 C 1.2057(5) 0.1649(3) 0.9104(2) 0.049(2) Uani 1 1 d . .
C238 C 1.2483(5) 0.1320(3) 0.9362(2) 0.047(2) Uani 1 1 d . .
C239 C 1.2759(5) 0.1004(3) 0.9112(2) 0.046(2) Uani 1 1 d . .
C240 C 1.2503(5) 0.1144(3) 0.8698(2) 0.045(2) Uani 1 1 d . .
C241 C 1.3768(7) 0.2209(4) 0.4515(4) 0.086(4) Uani 1 1 d . .
H24A H 1.418913 0.231768 0.440498 0.103 Uiso 1 1 calc R U
H24B H 1.392501 0.194457 0.467859 0.103 Uiso 1 1 calc R U
H24C H 1.361559 0.243898 0.468492 0.103 Uiso 1 1 calc R U
C242 C 1.3119(6) 0.2098(4) 0.4175(4) 0.070(3) Uani 1 1 d . .
C243 C 1.3175(7) 0.2222(4) 0.3790(4) 0.080(3) Uani 1 1 d . .
H243 H 1.364576 0.234996 0.377789 0.096 Uiso 1 1 calc R U
C244 C 1.2666(6) 0.2195(4) 0.3411(4) 0.067(3) Uani 1 1 d . .
C245 C 1.2899(7) 0.2420(5) 0.3069(4) 0.096(4) Uani 1 1 d . .
H24D H 1.259239 0.268600 0.299434 0.115 Uiso 1 1 calc R U
H24E H 1.282795 0.221958 0.283679 0.115 Uiso 1 1 calc R U
H24F H 1.343062 0.250372 0.315034 0.115 Uiso 1 1 calc R U
C246 C 1.2508(6) 0.1806(4) 0.4683(3) 0.069(3) Uani 1 1 d . .
C247 C 1.2820(6) 0.1427(4) 0.4877(4) 0.071(3) Uani 1 1 d . .
C248 C 1.2874(7) 0.1385(4) 0.5291(4) 0.084(4) Uani 1 1 d . .
H248 H 1.311077 0.113042 0.542657 0.101 Uiso 1 1 calc R U
C249 C 1.2597(7) 0.1701(5) 0.5511(4) 0.085(4) Uani 1 1 d . .
C250 C 1.2249(7) 0.2074(5) 0.5299(4) 0.092(4) Uani 1 1 d . .
H250 H 1.203521 0.229265 0.544107 0.111 Uiso 1 1 calc R U
C251 C 1.2213(6) 0.2129(4) 0.4886(4) 0.070(3) Uani 1 1 d . .
C252 C 1.3075(9) 0.1054(4) 0.4631(4) 0.100(4) Uani 1 1 d . .
H25A H 1.324932 0.118048 0.440182 0.120 Uiso 1 1 calc R U
H25B H 1.265149 0.085423 0.453096 0.120 Uiso 1 1 calc R U
H25C H 1.348617 0.088908 0.480386 0.120 Uiso 1 1 calc R U
C253 C 1.2703(9) 0.1646(7) 0.5963(4) 0.128(6) Uani 1 1 d . .
H25D H 1.324047 0.165389 0.608978 0.154 Uiso 1 1 calc R U
H25E H 1.249132 0.136130 0.602153 0.154 Uiso 1 1 calc R U
H25F H 1.244426 0.188583 0.607168 0.154 Uiso 1 1 calc R U
C254 C 1.1829(9) 0.2531(5) 0.4681(4) 0.111(5) Uani 1 1 d . .
H25G H 1.132012 0.245318 0.453402 0.133 Uiso 1 1 calc R U
H25H H 1.211612 0.264618 0.448997 0.133 Uiso 1 1 calc R U
H25I H 1.180015 0.275750 0.488365 0.133 Uiso 1 1 calc R U
C255 C 1.1506(5) 0.2027(3) 0.2970(3) 0.055(2) Uani 1 1 d . .
C256 C 1.1523(6) 0.1688(3) 0.2682(3) 0.062(3) Uani 1 1 d . .
C257 C 1.1054(7) 0.1738(4) 0.2303(3) 0.067(3) Uani 1 1 d . .
H257 H 1.106228 0.151688 0.210421 0.080 Uiso 1 1 calc R U
C258 C 1.0575(6) 0.2094(4) 0.2201(3) 0.068(3) Uani 1 1 d . .
C259 C 1.0567(6) 0.2409(4) 0.2492(3) 0.065(3) Uani 1 1 d . .
H259 H 1.024553 0.265759 0.242481 0.078 Uiso 1 1 calc R U
C260 C 1.0998(6) 0.2379(3) 0.2873(3) 0.060(3) Uani 1 1 d . .
C261 C 1.2037(6) 0.1301(4) 0.2775(4) 0.075(3) Uani 1 1 d . .
H26A H 1.220724 0.121468 0.253068 0.090 Uiso 1 1 calc R U
H26B H 1.176900 0.105381 0.286575 0.090 Uiso 1 1 calc R U
H26C H 1.247294 0.138066 0.298828 0.090 Uiso 1 1 calc R U
C262 C 1.0100(8) 0.2136(5) 0.1778(4) 0.092(4) Uani 1 1 d . .
H26D H 0.957501 0.206820 0.178046 0.111 Uiso 1 1 calc R U
H26E H 1.028130 0.192802 0.159893 0.111 Uiso 1 1 calc R U
H26F H 1.013523 0.243812 0.168038 0.111 Uiso 1 1 calc R U
C263 C 1.0957(8) 0.2724(4) 0.3183(4) 0.083(4) Uani 1 1 d . .
H26G H 1.055643 0.293490 0.307175 0.099 Uiso 1 1 calc R U
H26H H 1.143921 0.288035 0.325519 0.099 Uiso 1 1 calc R U
H26I H 1.084897 0.258342 0.342413 0.099 Uiso 1 1 calc R U
C271 C 1.2978(9) -0.0808(6) 0.5246(4) 0.123(6) Uani 1 1 d . .
H27A H 1.259182 -0.101311 0.529673 0.148 Uiso 1 1 calc R U
H27B H 1.305806 -0.057433 0.545052 0.148 Uiso 1 1 calc R U
H27C H 1.344916 -0.096943 0.525892 0.148 Uiso 1 1 calc R U
C272 C 1.2721(8) -0.0606(5) 0.4830(4) 0.094(4) Uani 1 1 d . .
C273 C 1.3241(8) -0.0617(5) 0.4576(4) 0.099(5) Uani 1 1 d . .
H273 H 1.372446 -0.072901 0.469759 0.119 Uiso 1 1 calc R U
C274 C 1.3148(7) -0.0486(5) 0.4172(4) 0.087(4) Uani 1 1 d . .
C275 C 1.3789(7) -0.0593(7) 0.3969(4) 0.123(7) Uani 1 1 d . .
H27D H 1.387162 -0.034240 0.379989 0.148 Uiso 1 1 calc R U
H27E H 1.366207 -0.085613 0.379895 0.148 Uiso 1 1 calc R U
H27F H 1.424824 -0.064851 0.417499 0.148 Uiso 1 1 calc R U
C276 C 1.1602(5) -0.0421(3) 0.5037(3) 0.055(2) Uani 1 1 d . .
C277 C 1.1121(6) -0.0784(3) 0.5019(3) 0.058(2) Uani 1 1 d . .
C278 C 1.0673(7) -0.0812(4) 0.5292(3) 0.067(3) Uani 1 1 d . .
H278 H 1.034680 -0.105894 0.527942 0.081 Uiso 1 1 calc R U
C279 C 1.0673(6) -0.0496(4) 0.5586(3) 0.058(2) Uani 1 1 d . .
C280 C 1.1130(6) -0.0123(4) 0.5587(3) 0.062(3) Uani 1 1 d . .
H280 H 1.112068 0.010487 0.577909 0.075 Uiso 1 1 calc R U
C281 C 1.1605(6) -0.0077(4) 0.5311(3) 0.062(3) Uani 1 1 d . .
C282 C 1.1061(8) -0.1117(4) 0.4691(3) 0.084(4) Uani 1 1 d . .
H28A H 1.068364 -0.133882 0.471742 0.100 Uiso 1 1 calc R U
H28B H 1.154970 -0.126088 0.471073 0.100 Uiso 1 1 calc R U
H28C H 1.091077 -0.096971 0.442759 0.100 Uiso 1 1 calc R U
C283 C 1.0167(8) -0.0534(5) 0.5884(4) 0.085(4) Uani 1 1 d . .
H28D H 0.964115 -0.050100 0.574070 0.102 Uiso 1 1 calc R U
H28E H 1.029545 -0.030060 0.608859 0.102 Uiso 1 1 calc R U
H28F H 1.023853 -0.082334 0.601623 0.102 Uiso 1 1 calc R U
C284 C 1.2094(7) 0.0313(4) 0.5333(3) 0.079(3) Uani 1 1 d . .
H28G H 1.182228 0.054917 0.516257 0.095 Uiso 1 1 calc R U
H28H H 1.254597 0.023472 0.523607 0.095 Uiso 1 1 calc R U
H28I H 1.223895 0.041615 0.561324 0.095 Uiso 1 1 calc R U
C285 C 1.2567(6) -0.0173(4) 0.3535(3) 0.070(3) Uani 1 1 d . .
C286 C 1.2229(7) -0.0453(4) 0.3241(3) 0.079(3) Uani 1 1 d . .
C287 C 1.2310(8) -0.0351(7) 0.2841(4) 0.111(5) Uani 1 1 d . .
H287 H 1.207684 -0.053903 0.262502 0.134 Uiso 1 1 calc R U
C288 C 1.2698(8) -0.0004(6) 0.2757(4) 0.095(5) Uani 1 1 d . .
C289 C 1.2991(9) 0.0281(6) 0.3052(5) 0.102(5) Uani 1 1 d . .
H289 H 1.326342 0.053150 0.299356 0.123 Uiso 1 1 calc R U
C290 C 1.2898(7) 0.0210(4) 0.3443(4) 0.079(3) Uani 1 1 d . .
C291 C 1.1824(12) -0.0858(7) 0.3348(5) 0.147(8) Uani 1 1 d . .
H29A H 1.141714 -0.076540 0.347682 0.176 Uiso 1 1 calc R U
H29B H 1.217968 -0.104440 0.353480 0.176 Uiso 1 1 calc R U
H29C H 1.161299 -0.102474 0.310131 0.176 Uiso 1 1 calc R U
C292 C 1.2788(9) 0.0066(7) 0.2314(4) 0.132(7) Uani 1 1 d . .
H29D H 1.332338 0.006650 0.230867 0.158 Uiso 1 1 calc R U
H29E H 1.256221 0.034895 0.221181 0.158 Uiso 1 1 calc R U
H29F H 1.253396 -0.017463 0.214306 0.158 Uiso 1 1 calc R U
C293 C 1.3206(10) 0.0560(6) 0.3780(6) 0.135(6) Uani 1 1 d . .
H29G H 1.342289 0.040728 0.403400 0.162 Uiso 1 1 calc R U
H29H H 1.279405 0.075114 0.381838 0.162 Uiso 1 1 calc R U
H29I H 1.359533 0.073899 0.369774 0.162 Uiso 1 1 calc R U
C301 C 0.6914(8) -0.1776(4) 0.4522(4) 0.093(4) Uani 1 1 d . .
H30A H 0.686871 -0.209714 0.449144 0.111 Uiso 1 1 calc R U
H30B H 0.641244 -0.164141 0.445158 0.111 Uiso 1 1 calc R U
H30C H 0.715013 -0.170370 0.480368 0.111 Uiso 1 1 calc R U
C302 C 0.7385(7) -0.1600(4) 0.4250(3) 0.072(3) Uani 1 1 d . .
C303 C 0.7592(8) -0.1891(3) 0.3980(3) 0.086(4) Uani 1 1 d . .
H303 H 0.741135 -0.218377 0.399357 0.103 Uiso 1 1 calc R U
C304 C 0.8022(9) -0.1828(4) 0.3687(4) 0.088(4) Uani 1 1 d . .
C305 C 0.8115(10) -0.2225(4) 0.3447(4) 0.109(6) Uani 1 1 d . .
H30D H 0.865201 -0.229125 0.348001 0.131 Uiso 1 1 calc R U
H30E H 0.789361 -0.216935 0.316036 0.131 Uiso 1 1 calc R U
H30F H 0.786151 -0.247716 0.354030 0.131 Uiso 1 1 calc R U
C306 C 0.7336(6) -0.0889(3) 0.4563(3) 0.060(2) Uani 1 1 d . .
C307 C 0.6593(7) -0.0706(4) 0.4472(4) 0.076(3) Uani 1 1 d . .
C308 C 0.6396(9) -0.0440(5) 0.4785(6) 0.108(6) Uani 1 1 d . .
H308 H 0.592179 -0.029459 0.473050 0.130 Uiso 1 1 calc R U
C309 C 0.6863(11) -0.0386(5) 0.5161(5) 0.103(5) Uani 1 1 d . .
C310 C 0.7555(9) -0.0565(4) 0.5222(4) 0.088(4) Uani 1 1 d . .
H310 H 0.789110 -0.051458 0.547500 0.106 Uiso 1 1 calc R U
C311 C 0.7813(7) -0.0822(4) 0.4934(3) 0.070(3) Uani 1 1 d . .
C312 C 0.6104(7) -0.0770(6) 0.4053(5) 0.111(5) Uani 1 1 d . .
H31D H 0.590352 -0.107167 0.402752 0.133 Uiso 1 1 calc R U
H31E H 0.640598 -0.072170 0.385025 0.133 Uiso 1 1 calc R U
H31F H 0.568731 -0.055827 0.400973 0.133 Uiso 1 1 calc R U
C313 C 0.6625(13) -0.0092(5) 0.5468(6) 0.156(9) Uani 1 1 d . .
H31G H 0.688556 0.019254 0.547880 0.188 Uiso 1 1 calc R U
H31H H 0.675247 -0.023312 0.573465 0.188 Uiso 1 1 calc R U
H31I H 0.607989 -0.004352 0.539080 0.188 Uiso 1 1 calc R U
C314 C 0.8597(7) -0.1000(5) 0.5031(4) 0.085(4) Uani 1 1 d . .
H31J H 0.889251 -0.085653 0.485777 0.102 Uiso 1 1 calc R U
H31K H 0.858427 -0.131961 0.498250 0.102 Uiso 1 1 calc R U
H31L H 0.882751 -0.094078 0.531514 0.102 Uiso 1 1 calc R U
C315 C 0.8756(8) -0.1438(4) 0.3314(3) 0.069(3) Uani 1 1 d . .
C316 C 0.8408(8) -0.1289(3) 0.2926(3) 0.071(3) Uani 1 1 d . .
C317 C 0.8849(12) -0.1258(4) 0.2639(4) 0.102(5) Uani 1 1 d . .
H317 H 0.861934 -0.116228 0.237388 0.122 Uiso 1 1 calc R U
C318 C 0.9604(11) -0.1359(3) 0.2724(4) 0.089(5) Uani 1 1 d . .
C319 C 0.9924(9) -0.1492(3) 0.3118(4) 0.088(4) Uani 1 1 d . .
H319 H 1.044756 -0.155485 0.318878 0.106 Uiso 1 1 calc R U
C320 C 0.9492(8) -0.1534(3) 0.3415(3) 0.068(3) Uani 1 1 d . .
C321 C 0.7620(10) -0.1174(5) 0.2823(4) 0.110(5) Uani 1 1 d . .
H32A H 0.748902 -0.106850 0.254231 0.132 Uiso 1 1 calc R U
H32B H 0.752086 -0.093952 0.300382 0.132 Uiso 1 1 calc R U
H32C H 0.731655 -0.143412 0.285107 0.132 Uiso 1 1 calc R U
C322 C 1.0042(11) -0.1317(5) 0.2405(5) 0.133(7) Uani 1 1 d . .
H32D H 1.057757 -0.128826 0.253103 0.160 Uiso 1 1 calc R U
H32E H 0.987309 -0.105438 0.224075 0.160 Uiso 1 1 calc R U
H32F H 0.996273 -0.158027 0.223247 0.160 Uiso 1 1 calc R U
C323 C 0.9923(10) -0.1693(5) 0.3826(4) 0.111(5) Uani 1 1 d . .
H32G H 0.989811 -0.201631 0.383747 0.134 Uiso 1 1 calc R U
H32H H 0.969994 -0.156543 0.403811 0.134 Uiso 1 1 calc R U
H32I H 1.044999 -0.160025 0.386714 0.134 Uiso 1 1 calc R U
C331 C 0.5113(6) 0.1265(5) 0.5101(4) 0.089(4) Uani 1 1 d . .
H33A H 0.485288 0.110299 0.485964 0.107 Uiso 1 1 calc R U
H33B H 0.497337 0.157760 0.507256 0.107 Uiso 1 1 calc R U
H33C H 0.496732 0.114242 0.534031 0.107 Uiso 1 1 calc R U
C332 C 0.5957(6) 0.1219(4) 0.5146(3) 0.068(3) Uani 1 1 d . .
C333 C 0.6369(6) 0.1181(4) 0.5538(3) 0.073(3) Uani 1 1 d . .
H333 H 0.607678 0.114679 0.573581 0.088 Uiso 1 1 calc R U
C334 C 0.7163(7) 0.1185(4) 0.5695(3) 0.067(3) Uani 1 1 d . .
C335 C 0.7452(7) 0.1227(5) 0.6140(3) 0.091(4) Uani 1 1 d . .
H33D H 0.736665 0.152875 0.622451 0.109 Uiso 1 1 calc R U
H33E H 0.799210 0.116220 0.620710 0.109 Uiso 1 1 calc R U
H33F H 0.718712 0.101753 0.627973 0.109 Uiso 1 1 calc R U
C336 C 0.5778(5) 0.1317(4) 0.4431(3) 0.064(3) Uani 1 1 d . .
C337 C 0.5489(6) 0.0966(4) 0.4182(3) 0.071(3) Uani 1 1 d . .
C338 C 0.5076(6) 0.1070(5) 0.3780(4) 0.082(3) Uani 1 1 d . .
H338 H 0.487218 0.083859 0.359982 0.098 Uiso 1 1 calc R U
C339 C 0.4975(6) 0.1497(5) 0.3656(3) 0.075(3) Uani 1 1 d . .
C340 C 0.5283(6) 0.1825(4) 0.3913(4) 0.074(3) Uani 1 1 d . .
H340 H 0.522822 0.212161 0.381793 0.089 Uiso 1 1 calc R U
C341 C 0.5672(7) 0.1750(4) 0.4305(4) 0.071(3) Uani 1 1 d . .
C342 C 0.5578(7) 0.0485(4) 0.4311(4) 0.088(4) Uani 1 1 d . .
H34A H 0.531381 0.029673 0.408974 0.106 Uiso 1 1 calc R U
H34B H 0.536309 0.044045 0.454936 0.106 Uiso 1 1 calc R U
H34C H 0.611290 0.040738 0.437800 0.106 Uiso 1 1 calc R U
C343 C 0.4535(8) 0.1609(5) 0.3235(4) 0.093(4) Uani 1 1 d . .
H34D H 0.468309 0.190300 0.315804 0.112 Uiso 1 1 calc R U
H34E H 0.399594 0.160777 0.323078 0.112 Uiso 1 1 calc R U
H34F H 0.464230 0.138942 0.304226 0.112 Uiso 1 1 calc R U
C344 C 0.6006(9) 0.2120(5) 0.4581(4) 0.103(4) Uani 1 1 d . .
H34G H 0.655196 0.207948 0.466335 0.124 Uiso 1 1 calc R U
H34H H 0.578822 0.211926 0.482086 0.124 Uiso 1 1 calc R U
H34I H 0.589628 0.240227 0.443863 0.124 Uiso 1 1 calc R U
C345 C 0.8446(6) 0.1208(4) 0.5613(3) 0.064(3) Uani 1 1 d . .
C346 C 0.8900(8) 0.0859(5) 0.5718(3) 0.080(4) Uani 1 1 d . .
C347 C 0.9667(11) 0.0903(8) 0.5812(3) 0.123(8) Uani 1 1 d . .
H347 H 0.997781 0.065299 0.589523 0.148 Uiso 1 1 calc R U
C348 C 0.9985(10) 0.1314(11) 0.5784(4) 0.137(9) Uani 1 1 d . .
C349 C 0.9520(9) 0.1678(6) 0.5689(3) 0.097(5) Uani 1 1 d . .
H349 H 0.972991 0.196512 0.568563 0.117 Uiso 1 1 calc R U
C350 C 0.8733(8) 0.1621(5) 0.5596(3) 0.078(3) Uani 1 1 d . .
C351 C 0.8547(11) 0.0399(6) 0.5705(4) 0.129(7) Uani 1 1 d . .
H35D H 0.891193 0.019298 0.586280 0.155 Uiso 1 1 calc R U
H35E H 0.840614 0.029765 0.542370 0.155 Uiso 1 1 calc R U
H35F H 0.809854 0.041208 0.581938 0.155 Uiso 1 1 calc R U
C352 C 1.0845(8) 0.1367(10) 0.5856(4) 0.185(12) Uani 1 1 d . .
H35G H 1.099361 0.164994 0.599094 0.222 Uiso 1 1 calc R U
H35H H 1.099676 0.136046 0.559600 0.222 Uiso 1 1 calc R U
H35I H 1.109118 0.112483 0.602709 0.222 Uiso 1 1 calc R U
C353 C 0.8270(9) 0.2033(5) 0.5483(4) 0.103(5) Uani 1 1 d . .
H35J H 0.782736 0.202229 0.560282 0.124 Uiso 1 1 calc R U
H35K H 0.810741 0.205068 0.518770 0.124 Uiso 1 1 calc R U
H35L H 0.857386 0.229276 0.558404 0.124 Uiso 1 1 calc R U
C361 C 0.6644(7) 0.3266(4) 0.2443(3) 0.073(3) Uani 1 1 d . .
H36A H 0.613488 0.314521 0.240991 0.087 Uiso 1 1 calc R U
H36B H 0.686494 0.316447 0.222013 0.087 Uiso 1 1 calc R U
H36C H 0.662181 0.358926 0.244232 0.087 Uiso 1 1 calc R U
C362 C 0.7113(6) 0.3112(3) 0.2831(3) 0.059(2) Uani 1 1 d . .
C363 C 0.7288(6) 0.3410(3) 0.3157(3) 0.066(3) Uani 1 1 d . .
H363 H 0.704412 0.368821 0.310898 0.079 Uiso 1 1 calc R U
C364 C 0.7744(6) 0.3365(3) 0.3526(3) 0.062(3) Uani 1 1 d . .
C365 C 0.7890(7) 0.3784(3) 0.3790(4) 0.079(3) Uani 1 1 d . .
H36D H 0.765539 0.375107 0.402290 0.094 Uiso 1 1 calc R U
H36E H 0.767286 0.404090 0.362997 0.094 Uiso 1 1 calc R U
H36F H 0.843273 0.382695 0.388610 0.094 Uiso 1 1 calc R U
C366 C 0.7183(6) 0.2417(3) 0.2481(3) 0.056(2) Uani 1 1 d . .
C367 C 0.6496(6) 0.2184(3) 0.2394(3) 0.062(3) Uani 1 1 d . .
C368 C 0.6372(7) 0.1946(4) 0.2023(3) 0.074(3) Uani 1 1 d . .
H368 H 0.590875 0.179148 0.194303 0.088 Uiso 1 1 calc R U
C369 C 0.6846(8) 0.1922(4) 0.1784(3) 0.073(3) Uani 1 1 d . .
C370 C 0.7514(6) 0.2141(3) 0.1892(3) 0.060(2) Uani 1 1 d . .
H370 H 0.786293 0.212312 0.172123 0.072 Uiso 1 1 calc R U
C371 C 0.7705(6) 0.2396(3) 0.2256(3) 0.060(3) Uani 1 1 d . .
C372 C 0.5960(6) 0.2192(4) 0.2666(4) 0.074(3) Uani 1 1 d . .
H37A H 0.617378 0.202934 0.291434 0.089 Uiso 1 1 calc R U
H37B H 0.548542 0.205435 0.252946 0.089 Uiso 1 1 calc R U
H37C H 0.586675 0.249934 0.273316 0.089 Uiso 1 1 calc R U
C373 C 0.6696(9) 0.1672(5) 0.1388(3) 0.100(4) Uani 1 1 d . .
H37D H 0.693776 0.138154 0.142952 0.120 Uiso 1 1 calc R U
H37E H 0.689969 0.183873 0.118834 0.120 Uiso 1 1 calc R U
H37F H 0.615188 0.163424 0.128950 0.120 Uiso 1 1 calc R U
C374 C 0.8453(6) 0.2629(4) 0.2369(3) 0.071(3) Uani 1 1 d . .
H37G H 0.883451 0.242328 0.251340 0.085 Uiso 1 1 calc R U
H37H H 0.841112 0.288122 0.254436 0.085 Uiso 1 1 calc R U
H37I H 0.859867 0.273371 0.212371 0.085 Uiso 1 1 calc R U
C375 C 0.8630(6) 0.3002(3) 0.4045(3) 0.058(2) Uani 1 1 d . .
C376 C 0.8377(7) 0.2885(4) 0.4403(3) 0.065(3) Uani 1 1 d . .
C377 C 0.8951(8) 0.2846(3) 0.4762(3) 0.071(3) Uani 1 1 d . .
H377 H 0.880396 0.277701 0.500732 0.085 Uiso 1 1 calc R U
C378 C 0.9682(7) 0.2900(3) 0.4776(3) 0.067(3) Uani 1 1 d . .
C379 C 0.9895(7) 0.3025(3) 0.4434(3) 0.069(3) Uani 1 1 d . .
H379 H 1.041291 0.307809 0.444553 0.083 Uiso 1 1 calc R U
C380 C 0.9385(6) 0.3079(3) 0.4068(3) 0.062(3) Uani 1 1 d . .
C381 C 0.7575(7) 0.2791(5) 0.4382(4) 0.088(4) Uani 1 1 d . .
H38A H 0.743706 0.251155 0.423823 0.106 Uiso 1 1 calc R U
H38B H 0.726725 0.303054 0.423776 0.106 Uiso 1 1 calc R U
H38C H 0.748762 0.276730 0.465678 0.106 Uiso 1 1 calc R U
C382 C 1.0278(9) 0.2806(5) 0.5168(4) 0.106(5) Uani 1 1 d . .
H38D H 1.064535 0.304732 0.521680 0.128 Uiso 1 1 calc R U
H38E H 1.053562 0.252743 0.513856 0.128 Uiso 1 1 calc R U
H38F H 1.003098 0.278325 0.539655 0.128 Uiso 1 1 calc R U
C383 C 0.9641(7) 0.3214(4) 0.3694(3) 0.076(3) Uani 1 1 d . .
H38G H 0.942027 0.350100 0.360079 0.091 Uiso 1 1 calc R U
H38H H 0.947987 0.299226 0.348235 0.091 Uiso 1 1 calc R U
H38I H 1.019122 0.323734 0.375592 0.091 Uiso 1 1 calc R U
C391 C 0.7459(7) 0.0404(5) 0.0933(3) 0.093(4) Uani 1 1 d . .
H39A H 0.777025 0.013939 0.093392 0.112 Uiso 1 1 calc R U
H39B H 0.776161 0.066791 0.091455 0.112 Uiso 1 1 calc R U
H39C H 0.703172 0.039352 0.070011 0.112 Uiso 1 1 calc R U
C392 C 0.7176(7) 0.0420(4) 0.1315(3) 0.073(3) Uani 1 1 d . .
C393 C 0.6402(7) 0.0393(5) 0.1280(3) 0.084(4) Uani 1 1 d . .
H393 H 0.611003 0.042766 0.101228 0.101 Uiso 1 1 calc R U
C394 C 0.5984(6) 0.0323(4) 0.1575(3) 0.063(3) Uani 1 1 d . .
C395 C 0.5123(6) 0.0232(5) 0.1439(3) 0.086(4) Uani 1 1 d . .
H39D H 0.484823 0.043354 0.158107 0.104 Uiso 1 1 calc R U
H39E H 0.501850 -0.007426 0.150367 0.104 Uiso 1 1 calc R U
H39F H 0.496032 0.027885 0.114648 0.104 Uiso 1 1 calc R U
C396 C 0.8442(6) 0.0382(4) 0.1688(3) 0.060(3) Uani 1 1 d . .
C397 C 0.8743(7) -0.0046(5) 0.1736(3) 0.081(4) Uani 1 1 d . .
C398 C 0.9563(8) -0.0076(5) 0.1830(3) 0.087(4) Uani 1 1 d . .
H398 H 0.980347 -0.035592 0.186865 0.104 Uiso 1 1 calc R U
C399 C 0.9979(7) 0.0301(7) 0.1863(3) 0.090(4) Uani 1 1 d . .
C400 C 0.9652(9) 0.0697(6) 0.1797(3) 0.090(4) Uani 1 1 d . .
H400 H 0.995948 0.095321 0.181278 0.109 Uiso 1 1 calc R U
C401 C 0.8889(8) 0.0745(5) 0.1708(3) 0.078(3) Uani 1 1 d . .
C402 C 0.8239(8) -0.0463(4) 0.1729(4) 0.088(4) Uani 1 1 d . .
H40A H 0.783953 -0.046122 0.148245 0.106 Uiso 1 1 calc R U
H40B H 0.801306 -0.045980 0.196638 0.106 Uiso 1 1 calc R U
H40C H 0.854613 -0.072930 0.173435 0.106 Uiso 1 1 calc R U
C403 C 1.0853(8) 0.0221(8) 0.2005(4) 0.136(7) Uani 1 1 d . .
H40D H 1.098379 0.018337 0.229935 0.163 Uiso 1 1 calc R U
H40E H 1.112494 0.047516 0.192908 0.163 Uiso 1 1 calc R U
H40F H 1.099171 -0.004617 0.187478 0.163 Uiso 1 1 calc R U
C404 C 0.8560(9) 0.1211(5) 0.1679(4) 0.099(4) Uani 1 1 d . .
H40G H 0.896589 0.142591 0.176296 0.118 Uiso 1 1 calc R U
H40H H 0.820213 0.123481 0.185576 0.118 Uiso 1 1 calc R U
H40I H 0.829942 0.127026 0.139875 0.118 Uiso 1 1 calc R U
C405 C 0.5832(5) 0.0161(3) 0.2244(3) 0.057(2) Uani 1 1 d . .
C406 C 0.5798(6) -0.0289(4) 0.2313(3) 0.068(3) Uani 1 1 d . .
C407 C 0.5443(6) -0.0440(4) 0.2600(3) 0.071(3) Uani 1 1 d . .
H407 H 0.543275 -0.074942 0.264633 0.086 Uiso 1 1 calc R U
C408 C 0.5092(6) -0.0159(5) 0.2830(4) 0.083(3) Uani 1 1 d . .
C409 C 0.5122(6) 0.0290(5) 0.2751(3) 0.076(3) Uani 1 1 d . .
H409 H 0.489193 0.049192 0.290093 0.092 Uiso 1 1 calc R U
C410 C 0.5476(6) 0.0449(4) 0.2463(3) 0.065(3) Uani 1 1 d . .
C411 C 0.6158(8) -0.0609(4) 0.2058(4) 0.089(4) Uani 1 1 d . .
H41A H 0.590624 -0.058075 0.177262 0.107 Uiso 1 1 calc R U
H41B H 0.610520 -0.091335 0.214820 0.107 Uiso 1 1 calc R U
H41C H 0.669344 -0.053854 0.209168 0.107 Uiso 1 1 calc R U
C412 C 0.4681(8) -0.0327(6) 0.3141(4) 0.107(5) Uani 1 1 d . .
H41D H 0.501773 -0.031851 0.340944 0.129 Uiso 1 1 calc R U
H41E H 0.451477 -0.063113 0.307522 0.129 Uiso 1 1 calc R U
H41F H 0.424173 -0.013891 0.313990 0.129 Uiso 1 1 calc R U
C413 C 0.5506(7) 0.0944(4) 0.2382(4) 0.087(4) Uani 1 1 d . .
H41G H 0.586559 0.108466 0.260492 0.105 Uiso 1 1 calc R U
H41H H 0.500630 0.107323 0.236278 0.105 Uiso 1 1 calc R U
H41I H 0.566723 0.099259 0.212820 0.105 Uiso 1 1 calc R U
C421 C 1.0997(5) 0.1031(3) 0.3909(3) 0.051(2) Uani 1 1 d . .
C422 C 1.0714(5) 0.1349(3) 0.4161(3) 0.046(2) Uani 1 1 d . .
C423 C 1.0306(5) 0.1684(3) 0.3920(3) 0.053(2) Uani 1 1 d . .
C424 C 1.0295(5) 0.1587(3) 0.3500(3) 0.047(2) Uani 1 1 d . .
C425 C 1.0710(5) 0.1183(3) 0.3493(2) 0.0437(19) Uani 1 1 d . .
C426 C 1.0995(5) 0.0577(3) 0.3987(2) 0.0445(19) Uani 1 1 d . .
C427 C 1.0740(5) 0.0424(3) 0.4341(2) 0.047(2) Uani 1 1 d . .
C428 C 1.0490(5) 0.0721(3) 0.4606(2) 0.044(2) Uani 1 1 d . .
C429 C 1.0498(5) 0.1189(3) 0.4523(2) 0.049(2) Uani 1 1 d . .
C430 C 0.9824(5) 0.1386(3) 0.4622(2) 0.045(2) Uani 1 1 d . .
C431 C 0.9410(5) 0.1721(3) 0.4380(2) 0.046(2) Uani 1 1 d . .
C432 C 0.9654(5) 0.1883(3) 0.4034(3) 0.0432(19) Uani 1 1 d . .
C433 C 0.8995(5) 0.1957(3) 0.3709(3) 0.049(2) Uani 1 1 d . .
C434 C 0.8993(5) 0.1856(3) 0.3304(2) 0.046(2) Uani 1 1 d . .
C435 C 0.9655(5) 0.1678(3) 0.3191(3) 0.047(2) Uani 1 1 d . .
C436 C 0.9410(5) 0.1359(3) 0.2877(2) 0.044(2) Uani 1 1 d . .
C437 C 0.9806(5) 0.0972(3) 0.2864(2) 0.046(2) Uani 1 1 d . .
C438 C 1.0464(5) 0.0882(3) 0.3173(3) 0.045(2) Uani 1 1 d . .
C439 C 1.0504(5) 0.0417(3) 0.3260(2) 0.046(2) Uani 1 1 d . .
C440 C 1.0740(5) 0.0263(3) 0.3668(2) 0.0437(19) Uani 1 1 d . .
C441 C 1.0350(5) 0.0008(3) 0.4241(3) 0.048(2) Uani 1 1 d . .
C442 C 0.9718(5) -0.0091(3) 0.4407(2) 0.0437(19) Uani 1 1 d . .
C443 C 0.9475(5) 0.0222(3) 0.4665(2) 0.0439(19) Uani 1 1 d . .
C444 C 0.9853(5) 0.0623(3) 0.4766(2) 0.048(2) Uani 1 1 d . .
C445 C 0.9433(5) 0.1027(3) 0.4774(2) 0.043(2) Uani 1 1 d . .
C446 C 0.8636(5) 0.1021(3) 0.4681(2) 0.0421(19) Uani 1 1 d . .
C447 C 0.8222(5) 0.1370(3) 0.4437(2) 0.049(2) Uani 1 1 d . .
C448 C 0.8608(5) 0.1714(3) 0.4287(2) 0.0444(19) Uani 1 1 d . .
C449 C 0.8350(5) 0.1858(3) 0.3877(2) 0.0443(19) Uani 1 1 d . .
C450 C 0.7694(5) 0.1649(3) 0.3626(2) 0.044(2) Uani 1 1 d . .
C451 C 0.7704(5) 0.1561(3) 0.3208(2) 0.045(2) Uani 1 1 d . .
C452 C 0.8321(5) 0.1657(3) 0.3054(2) 0.045(2) Uani 1 1 d . .
C453 C 0.8588(5) 0.1354(3) 0.2774(2) 0.047(2) Uani 1 1 d . .
C454 C 0.8217(5) 0.0955(3) 0.2687(2) 0.046(2) Uani 1 1 d . .
C455 C 0.8638(5) 0.0546(3) 0.2679(2) 0.047(2) Uani 1 1 d . .
C456 C 0.9431(6) 0.0562(3) 0.2764(2) 0.051(2) Uani 1 1 d . .
C457 C 0.9834(5) 0.0211(3) 0.3001(2) 0.0425(19) Uani 1 1 d . .
C458 C 0.9459(5) -0.0135(3) 0.3163(2) 0.050(2) Uani 1 1 d . .
C459 C 0.9729(5) -0.0289(3) 0.3566(2) 0.045(2) Uani 1 1 d . .
C460 C 1.0339(5) -0.0093(3) 0.3821(3) 0.050(2) Uani 1 1 d . .
C461 C 0.9076(5) -0.0384(3) 0.3736(3) 0.048(2) Uani 1 1 d . .
C462 C 0.9083(5) -0.0293(3) 0.4155(3) 0.047(2) Uani 1 1 d . .
C463 C 0.8410(5) -0.0101(3) 0.4249(2) 0.044(2) Uani 1 1 d . .
C464 C 0.8647(5) 0.0210(3) 0.4576(2) 0.049(2) Uani 1 1 d . .
C465 C 0.8248(5) 0.0609(3) 0.4584(2) 0.047(2) Uani 1 1 d . .
C466 C 0.7581(5) 0.0696(3) 0.4270(2) 0.046(2) Uani 1 1 d . .
C467 C 0.7558(5) 0.1157(3) 0.4178(2) 0.049(2) Uani 1 1 d . .
C468 C 0.7294(5) 0.1306(3) 0.3777(2) 0.045(2) Uani 1 1 d . .
C469 C 0.7058(5) 0.0998(3) 0.3461(3) 0.050(2) Uani 1 1 d . .
C470 C 0.7298(5) 0.1153(3) 0.3103(2) 0.048(2) Uani 1 1 d . .
C471 C 0.7573(5) 0.0847(3) 0.2853(2) 0.047(2) Uani 1 1 d . .
C472 C 0.7574(5) 0.0382(3) 0.2936(2) 0.049(2) Uani 1 1 d . .
C473 C 0.8233(5) 0.0190(3) 0.2827(2) 0.046(2) Uani 1 1 d . .
C474 C 0.8646(5) -0.0140(3) 0.3068(3) 0.049(2) Uani 1 1 d . .
C475 C 0.8409(5) -0.0292(3) 0.3431(3) 0.044(2) Uani 1 1 d . .
C476 C 0.7760(5) -0.0110(3) 0.3525(2) 0.048(2) Uani 1 1 d . .
C477 C 0.7755(5) -0.0009(3) 0.3954(2) 0.050(2) Uani 1 1 d . .
C478 C 0.7332(5) 0.0384(3) 0.3958(2) 0.047(2) Uani 1 1 d . .
C479 C 0.7067(5) 0.0532(3) 0.3548(3) 0.048(2) Uani 1 1 d . .
C480 C 0.7312(5) 0.0230(3) 0.3282(2) 0.047(2) Uani 1 1 d . .

loop_
_atom_site_aniso_label
_atom_site_aniso_U_11
_atom_site_aniso_U_22
_atom_site_aniso_U_33
_atom_site_aniso_U_23
_atom_site_aniso_U_13
_atom_site_aniso_U_12
Mg1 0.0563(19) 0.061(2) 0.0526(18) 0.0034(15) 0.0119(15) -0.0094(15)
Mg2 0.0489(18) 0.066(2) 0.0516(17) 0.0065(15) 0.0134(14) 0.0094(15)
Mg3 0.070(2) 0.0487(18) 0.0565(18) -0.0018(14) 0.0276(16) -0.0026(15)
Mg4 0.064(2) 0.091(2) 0.0286(14) -0.0053(14) 0.0063(13) -0.0190(18)
Mg5 0.082(2) 0.0496(19) 0.0479(17) 0.0047(14) 0.0066(16) 0.0149(16)
Mg6 0.0609(19) 0.077(2) 0.0380(15) 0.0005(14) 0.0182(14) 0.0124(16)
Mg7 0.0542(19) 0.064(2) 0.0582(18) 0.0034(16) 0.0082(15) -0.0146(16)
Mg8 0.0522(18) 0.060(2) 0.0528(17) 0.0080(15) 0.0120(14) 0.0125(15)
Mg9 0.095(3) 0.0489(19) 0.0566(18) -0.0081(15) 0.0323(18) -0.0218(17)
Mg10 0.0580(19) 0.077(2) 0.0397(15) 0.0007(14) 0.0175(14) 0.0103(16)
Mg11 0.069(2) 0.0429(17) 0.0517(17) 0.0052(13) 0.0017(15) 0.0071(15)
Mg12 0.0640(19) 0.072(2) 0.0309(14) -0.0044(13) 0.0058(13) -0.0066(16)
N1 0.066(5) 0.059(5) 0.053(5) 0.008(4) 0.014(4) -0.002(4)
N2 0.050(5) 0.070(6) 0.062(5) 0.006(4) 0.006(4) -0.005(4)
N3 0.054(5) 0.075(6) 0.045(4) 0.016(4) 0.015(4) 0.014(4)
N4 0.063(5) 0.065(5) 0.053(4) -0.001(4) 0.014(4) 0.009(4)
N5 0.065(5) 0.048(5) 0.060(5) 0.000(4) 0.025(4) -0.006(4)
N6 0.063(5) 0.034(4) 0.055(4) -0.001(3) 0.021(4) 0.001(3)
N7 0.070(6) 0.105(7) 0.041(4) -0.002(4) 0.013(4) -0.025(5)
N8 0.069(5) 0.085(6) 0.027(3) 0.003(3) 0.007(3) -0.013(4)
N9 0.102(7) 0.051(5) 0.047(4) 0.012(4) 0.023(4) 0.023(5)
N10 0.071(5) 0.057(5) 0.051(5) 0.006(4) 0.002(4) -0.005(4)
N11 0.072(6) 0.080(6) 0.041(4) 0.008(4) 0.024(4) 0.028(5)
N12 0.064(5) 0.068(6) 0.055(5) 0.014(4) 0.019(4) 0.015(4)
N13 0.061(5) 0.069(6) 0.058(5) 0.001(4) 0.003(4) -0.015(4)
N14 0.063(5) 0.057(5) 0.068(5) 0.004(4) 0.014(4) -0.005(4)
N15 0.053(5) 0.094(7) 0.052(5) 0.013(4) 0.012(4) 0.017(4)
N16 0.054(5) 0.090(6) 0.050(4) 0.004(4) 0.018(4) 0.010(4)
N17 0.080(6) 0.054(5) 0.056(5) 0.003(4) 0.024(4) -0.010(4)
N18 0.134(9) 0.055(5) 0.056(5) -0.012(4) 0.051(6) -0.030(5)
N19 0.060(5) 0.078(6) 0.048(4) 0.007(4) 0.016(4) 0.019(4)
N20 0.074(5) 0.077(6) 0.028(3) 0.004(3) 0.016(4) 0.010(4)
N21 0.070(5) 0.048(5) 0.043(4) 0.006(3) 0.005(4) 0.004(4)
N22 0.065(5) 0.045(5) 0.060(5) -0.001(4) 0.012(4) 0.002(4)
N23 0.077(6) 0.081(6) 0.032(4) -0.006(4) 0.009(4) -0.011(5)
N24 0.066(5) 0.081(6) 0.034(4) 0.005(4) 0.004(3) -0.009(4)
C1 0.069(7) 0.094(9) 0.096(9) 0.033(7) 0.022(7) -0.020(6)
C2 0.085(8) 0.065(7) 0.084(8) -0.002(6) 0.042(7) -0.023(6)
C3 0.053(6) 0.084(8) 0.075(7) 0.019(6) 0.007(6) -0.019(6)
C4 0.057(6) 0.065(7) 0.074(7) -0.008(5) 0.001(5) -0.002(5)
C5 0.064(7) 0.107(10) 0.091(9) 0.014(7) 0.004(6) -0.020(7)
C6 0.059(6) 0.078(8) 0.055(6) 0.011(5) 0.017(5) -0.012(5)
C7 0.061(6) 0.060(6) 0.065(6) 0.000(5) 0.025(5) 0.002(5)
C8 0.076(7) 0.062(6) 0.058(6) 0.002(5) 0.030(5) -0.001(5)
C9 0.073(7) 0.080(8) 0.054(6) 0.008(5) 0.017(5) -0.016(6)
C10 0.072(7) 0.058(6) 0.069(7) 0.011(5) 0.017(5) 0.000(5)
C11 0.062(6) 0.068(7) 0.054(6) 0.004(5) 0.015(5) -0.009(5)
C12 0.077(7) 0.080(8) 0.058(6) -0.002(5) 0.016(5) -0.001(6)
C13 0.074(8) 0.106(10) 0.070(7) 0.004(7) -0.007(6) -0.010(7)
C14 0.090(8) 0.072(8) 0.066(7) 0.006(6) 0.008(6) 0.012(6)
C15 0.060(6) 0.071(7) 0.067(7) -0.002(5) 0.001(5) -0.015(5)
C16 0.055(6) 0.088(8) 0.059(6) 0.006(6) 0.001(5) 0.000(6)
C17 0.070(7) 0.109(10) 0.063(7) 0.014(7) -0.006(6) -0.028(7)
C18 0.082(8) 0.124(12) 0.053(6) 0.001(7) 0.007(6) -0.010(8)
C19 0.103(10) 0.119(12) 0.074(8) -0.021(8) 0.019(7) 0.019(9)
C20 0.085(9) 0.103(10) 0.068(7) -0.002(7) 0.011(6) 0.026(7)
C21 0.085(8) 0.056(7) 0.102(9) -0.004(6) -0.005(7) 0.005(6)
C22 0.089(9) 0.182(16) 0.061(7) -0.006(9) 0.013(7) 0.000(10)
C23 0.153(15) 0.096(11) 0.104(11) 0.002(9) 0.014(10) 0.038(10)
C31 0.068(7) 0.133(12) 0.080(8) 0.033(8) 0.032(6) 0.029(7)
C32 0.046(6) 0.086(8) 0.078(7) 0.009(6) 0.017(5) 0.011(5)
C33 0.055(6) 0.102(9) 0.067(7) 0.005(6) 0.013(5) 0.023(6)
C34 0.047(6) 0.108(9) 0.049(5) 0.009(5) 0.006(4) 0.014(5)
C35 0.067(8) 0.186(15) 0.061(7) 0.040(8) 0.010(6) 0.049(9)
C36 0.051(5) 0.074(7) 0.054(5) 0.007(5) 0.017(4) 0.008(5)
C37 0.073(7) 0.070(7) 0.071(7) 0.000(6) 0.021(6) -0.002(6)
C38 0.079(8) 0.105(10) 0.069(7) -0.022(7) 0.033(6) -0.004(7)
C39 0.080(8) 0.095(9) 0.063(6) 0.006(6) 0.022(6) 0.017(7)
C40 0.091(8) 0.075(8) 0.073(7) 0.008(6) 0.045(6) 0.015(6)
C41 0.071(7) 0.066(7) 0.089(8) 0.016(6) 0.035(6) 0.020(6)
C42 0.095(9) 0.098(10) 0.094(9) -0.022(8) 0.036(8) -0.012(7)
C43 0.121(11) 0.132(12) 0.063(7) 0.002(7) 0.042(7) 0.011(9)
C44 0.109(10) 0.080(9) 0.101(9) 0.004(7) 0.056(8) 0.007(7)
C45 0.062(6) 0.064(7) 0.050(5) 0.007(4) 0.013(5) 0.016(5)
C46 0.080(7) 0.053(6) 0.045(5) 0.000(4) 0.015(5) 0.000(5)
C47 0.064(6) 0.066(7) 0.059(6) -0.001(5) 0.012(5) 0.002(5)
C48 0.073(7) 0.075(7) 0.047(5) 0.001(5) 0.017(5) 0.007(6)
C49 0.060(6) 0.068(7) 0.050(5) -0.013(5) 0.000(4) 0.002(5)
C50 0.054(5) 0.059(6) 0.049(5) 0.003(4) 0.003(4) 0.001(4)
C51 0.093(9) 0.078(8) 0.077(7) -0.011(6) 0.036(7) 0.000(6)
C52 0.076(8) 0.129(11) 0.066(7) 0.008(7) 0.026(6) -0.003(8)
C53 0.091(8) 0.079(8) 0.059(6) -0.001(5) 0.012(6) -0.011(6)
C61 0.097(9) 0.052(6) 0.082(7) -0.011(5) 0.037(7) 0.003(6)
C62 0.074(7) 0.049(6) 0.067(6) -0.009(5) 0.023(5) -0.003(5)
C63 0.081(7) 0.049(6) 0.080(7) -0.004(5) 0.039(6) -0.012(5)
C64 0.069(6) 0.050(6) 0.063(6) 0.007(4) 0.029(5) 0.004(5)
C65 0.107(9) 0.042(6) 0.067(6) 0.007(5) 0.037(6) -0.012(5)
C66 0.075(7) 0.047(5) 0.052(5) 0.000(4) 0.029(5) 0.002(5)
C67 0.088(8) 0.052(6) 0.055(6) -0.014(5) 0.016(5) -0.002(5)
C68 0.108(9) 0.052(6) 0.052(6) 0.003(4) 0.034(6) -0.001(6)
C69 0.083(8) 0.054(6) 0.070(7) -0.007(5) 0.029(6) -0.003(5)
C70 0.070(7) 0.045(5) 0.071(7) -0.008(5) 0.021(5) 0.001(5)
C71 0.077(7) 0.037(5) 0.059(6) -0.003(4) 0.014(5) -0.003(5)
C72 0.093(8) 0.080(8) 0.054(6) -0.001(5) 0.003(6) 0.015(6)
C73 0.099(9) 0.093(9) 0.076(8) 0.007(6) 0.043(7) -0.002(7)
C74 0.072(7) 0.086(8) 0.056(6) -0.008(5) 0.009(5) 0.005(6)
C75 0.069(6) 0.053(6) 0.060(6) 0.012(5) 0.037(5) 0.008(5)
C76 0.094(8) 0.050(6) 0.061(6) 0.013(5) 0.031(6) 0.011(6)
C77 0.098(9) 0.072(8) 0.096(9) 0.021(7) 0.056(8) 0.023(7)
C78 0.160(14) 0.044(6) 0.084(9) 0.018(6) 0.071(9) 0.031(7)
C79 0.138(12) 0.059(7) 0.056(6) 0.009(5) 0.033(7) -0.007(7)
C80 0.083(7) 0.052(6) 0.047(5) 0.008(4) 0.020(5) 0.009(5)
C81 0.086(9) 0.068(8) 0.104(10) 0.000(7) 0.022(8) 0.011(6)
C82 0.24(2) 0.103(12) 0.117(12) 0.005(9) 0.113(14) 0.048(13)
C83 0.087(8) 0.066(7) 0.062(7) 0.011(5) 0.007(6) 0.015(6)
C91 0.105(9) 0.127(11) 0.035(5) 0.009(6) 0.007(5) -0.023(8)
C92 0.088(8) 0.068(7) 0.044(5) 0.002(5) 0.007(5) -0.009(6)
C93 0.079(7) 0.089(8) 0.034(5) 0.002(5) 0.000(5) -0.018(6)
C94 0.074(7) 0.069(7) 0.042(5) -0.008(4) -0.003(5) -0.008(5)
C95 0.074(7) 0.103(9) 0.043(5) -0.007(5) -0.009(5) -0.005(6)
C96 0.085(9) 0.127(12) 0.028(5) -0.003(6) 0.010(5) -0.034(8)
C97 0.106(11) 0.21(2) 0.029(5) -0.025(8) 0.024(6) -0.069(13)
C98 0.130(16) 0.28(3) 0.032(7) -0.040(11) 0.036(8) -0.134(18)
C99 0.131(17) 0.28(3) 0.049(8) 0.026(14) 0.029(9) -0.06(2)
C100 0.086(10) 0.21(2) 0.056(7) 0.022(9) 0.030(7) 0.006(11)
C101 0.084(9) 0.151(14) 0.040(6) -0.005(7) 0.026(6) -0.010(10)
C102 0.21(2) 0.162(18) 0.076(10) -0.029(11) 0.064(12) -0.099(17)
C103 0.060(9) 0.58(6) 0.085(11) 0.05(2) 0.011(8) -0.069(18)
C104 0.098(11) 0.193(19) 0.090(10) 0.047(11) 0.018(8) 0.046(12)
C105 0.049(6) 0.083(8) 0.045(5) -0.005(5) -0.001(4) -0.007(5)
C106 0.058(6) 0.102(9) 0.052(6) -0.013(6) 0.000(5) -0.001(6)
C107 0.065(7) 0.129(12) 0.060(7) -0.013(7) 0.013(6) -0.007(7)
C108 0.051(7) 0.174(15) 0.053(6) 0.019(8) 0.016(5) 0.006(8)
C109 0.075(8) 0.116(11) 0.076(8) 0.024(7) 0.016(7) -0.006(7)
C110 0.066(7) 0.109(10) 0.047(6) 0.000(6) 0.010(5) -0.001(6)
C111 0.091(9) 0.084(9) 0.087(8) -0.017(7) 0.009(7) 0.011(7)
C112 0.084(10) 0.26(2) 0.123(13) 0.088(15) 0.045(10) 0.037(12)
C113 0.093(9) 0.083(9) 0.093(9) 0.012(7) 0.019(7) 0.003(7)
C121 0.129(11) 0.057(7) 0.071(7) 0.001(6) 0.015(7) 0.014(7)
C122 0.103(9) 0.063(7) 0.064(7) 0.016(5) 0.014(6) 0.032(6)
C123 0.104(9) 0.063(7) 0.045(5) 0.003(5) -0.015(5) 0.025(6)
C124 0.084(8) 0.043(6) 0.087(8) 0.018(5) 0.012(6) 0.010(5)
C125 0.116(10) 0.071(8) 0.074(8) 0.012(6) -0.014(7) 0.015(7)
C126 0.107(9) 0.056(6) 0.043(5) 0.002(4) 0.015(6) 0.019(6)
C127 0.159(13) 0.047(6) 0.050(6) 0.000(5) 0.034(7) 0.024(7)
C128 0.177(15) 0.056(7) 0.037(5) 0.003(5) 0.018(7) 0.031(8)
C129 0.120(12) 0.060(8) 0.064(8) -0.003(6) 0.010(8) 0.002(7)
C130 0.153(14) 0.051(7) 0.076(9) -0.005(6) 0.001(9) -0.003(8)
C131 0.098(9) 0.040(5) 0.054(6) -0.009(4) 0.011(6) 0.007(5)
C132 0.145(14) 0.094(10) 0.083(9) 0.007(7) 0.044(9) 0.036(10)
C133 0.206(19) 0.068(9) 0.080(9) -0.015(7) -0.045(11) 0.020(10)
C134 0.092(9) 0.116(11) 0.070(8) -0.002(7) -0.003(7) 0.004(8)
C135 0.072(7) 0.064(7) 0.050(5) 0.012(5) 0.004(5) -0.004(5)
C136 0.063(6) 0.059(6) 0.068(7) 0.016(5) 0.009(5) -0.009(5)
C137 0.068(7) 0.081(8) 0.082(8) 0.006(6) -0.001(6) -0.027(6)
C138 0.103(10) 0.079(9) 0.078(8) -0.001(6) 0.005(7) -0.026(7)
C139 0.090(9) 0.132(11) 0.043(6) -0.001(6) 0.011(6) -0.035(8)
C140 0.073(7) 0.076(8) 0.059(6) 0.003(5) 0.011(5) -0.025(6)
C141 0.061(7) 0.119(11) 0.082(8) 0.005(7) 0.017(6) 0.004(7)
C142 0.114(12) 0.175(17) 0.108(12) -0.063(11) 0.023(9) -0.071(12)
C143 0.104(10) 0.113(11) 0.064(7) 0.004(7) 0.015(7) -0.032(8)
C151 0.106(10) 0.137(12) 0.044(6) -0.004(6) 0.027(6) 0.043(9)
C152 0.076(7) 0.110(9) 0.028(4) 0.002(5) 0.015(5) 0.032(6)
C153 0.098(9) 0.111(10) 0.043(5) 0.011(6) 0.031(6) 0.024(8)
C154 0.080(8) 0.086(8) 0.063(6) 0.008(6) 0.029(6) 0.015(6)
C155 0.072(8) 0.150(13) 0.076(8) 0.021(8) 0.041(7) 0.036(8)
C156 0.074(7) 0.114(10) 0.033(5) 0.001(5) 0.012(5) 0.038(7)
C157 0.112(11) 0.148(13) 0.018(4) 0.000(6) 0.011(5) 0.058(10)
C158 0.077(11) 0.29(3) 0.035(6) 0.018(12) 0.011(7) 0.085(15)
C159 0.099(14) 0.28(3) 0.035(7) 0.001(12) 0.021(8) 0.021(17)
C160 0.088(10) 0.204(19) 0.040(6) -0.013(8) 0.003(6) -0.017(12)
C161 0.108(10) 0.098(10) 0.035(5) -0.006(5) 0.016(6) 0.022(8)
C162 0.154(14) 0.115(13) 0.055(7) 0.008(7) 0.023(8) 0.066(11)
C163 0.081(12) 0.51(5) 0.067(10) -0.041(18) 0.000(8) 0.026(19)
C164 0.112(10) 0.089(9) 0.078(8) 0.006(7) 0.017(7) 0.015(8)
C165 0.062(6) 0.045(5) 0.065(6) 0.008(4) 0.025(5) 0.008(4)
C166 0.056(6) 0.079(8) 0.065(6) -0.005(6) 0.010(5) -0.008(5)
C167 0.065(7) 0.074(8) 0.066(7) 0.001(6) 0.006(5) 0.004(6)
C168 0.061(7) 0.133(12) 0.047(6) 0.012(7) 0.001(5) 0.023(7)
C169 0.087(8) 0.073(8) 0.064(7) 0.014(6) 0.008(6) 0.013(6)
C170 0.060(6) 0.079(7) 0.049(5) 0.004(5) 0.016(5) 0.007(5)
C171 0.082(8) 0.055(7) 0.106(9) -0.001(6) 0.011(7) 0.007(6)
C172 0.097(10) 0.203(18) 0.053(7) 0.004(9) -0.019(7) 0.025(11)
C173 0.093(9) 0.066(8) 0.110(10) 0.000(7) 0.010(8) 0.011(7)
C181 0.038(4) 0.053(5) 0.036(4) -0.003(4) 0.009(3) -0.003(4)
C182 0.052(5) 0.054(6) 0.039(4) -0.005(4) 0.005(4) -0.006(4)
C183 0.054(5) 0.052(5) 0.033(4) 0.007(4) 0.003(4) -0.004(4)
C184 0.049(5) 0.038(5) 0.044(5) -0.004(4) 0.008(4) -0.002(4)
C185 0.058(5) 0.047(5) 0.034(4) 0.008(4) 0.009(4) 0.000(4)
C186 0.045(5) 0.045(5) 0.045(5) -0.003(4) 0.007(4) 0.002(4)
C187 0.040(5) 0.055(6) 0.047(5) -0.001(4) 0.010(4) 0.009(4)
C188 0.058(6) 0.047(5) 0.039(4) -0.006(4) 0.019(4) 0.000(4)
C189 0.044(5) 0.063(6) 0.036(4) -0.003(4) 0.014(4) 0.002(4)
C190 0.048(5) 0.061(6) 0.030(4) 0.006(4) 0.012(4) 0.006(4)
C191 0.066(6) 0.051(5) 0.027(4) 0.009(4) 0.003(4) 0.000(4)
C192 0.051(5) 0.055(6) 0.036(4) 0.012(4) 0.012(4) -0.009(4)
C193 0.067(6) 0.046(5) 0.041(4) 0.006(4) 0.016(4) 0.006(4)
C194 0.052(5) 0.050(5) 0.047(5) 0.002(4) 0.007(4) 0.008(4)
C195 0.074(6) 0.043(5) 0.036(4) -0.010(4) 0.008(4) -0.003(4)
C196 0.062(6) 0.041(5) 0.038(4) -0.008(4) 0.002(4) -0.001(4)
C197 0.056(5) 0.051(5) 0.031(4) 0.000(4) 0.005(4) 0.002(4)
C198 0.051(5) 0.049(5) 0.034(4) -0.003(4) 0.003(4) 0.001(4)
C199 0.040(5) 0.054(5) 0.036(4) 0.005(4) 0.001(4) 0.001(4)
C200 0.041(5) 0.052(5) 0.044(4) -0.001(4) 0.008(4) 0.004(4)
C201 0.049(5) 0.054(5) 0.039(4) 0.003(4) 0.011(4) 0.008(4)
C202 0.065(6) 0.028(4) 0.045(5) -0.007(3) 0.013(4) 0.003(4)
C203 0.066(6) 0.043(5) 0.039(4) -0.001(4) 0.018(4) -0.004(4)
C204 0.057(5) 0.047(5) 0.040(4) -0.004(4) 0.013(4) 0.005(4)
C205 0.051(5) 0.054(5) 0.036(4) -0.006(4) 0.013(4) -0.002(4)
C206 0.052(5) 0.060(6) 0.029(4) -0.005(4) 0.010(4) -0.002(4)
C207 0.061(5) 0.044(5) 0.024(4) 0.000(3) 0.002(4) -0.004(4)
C208 0.063(6) 0.041(5) 0.033(4) 0.009(3) 0.012(4) 0.001(4)
C209 0.051(5) 0.043(5) 0.042(4) 0.015(4) 0.008(4) 0.004(4)
C210 0.054(5) 0.055(6) 0.032(4) 0.011(4) 0.002(4) 0.011(4)
C211 0.064(6) 0.029(4) 0.040(4) 0.000(3) 0.020(4) 0.004(4)
C212 0.054(5) 0.054(5) 0.030(4) 0.007(4) 0.012(4) 0.013(4)
C213 0.065(6) 0.045(5) 0.041(4) -0.010(4) 0.018(4) 0.008(4)
C214 0.054(5) 0.049(5) 0.034(4) -0.006(4) 0.011(4) 0.009(4)
C215 0.062(6) 0.058(6) 0.029(4) -0.001(4) 0.013(4) 0.005(5)
C216 0.055(5) 0.061(6) 0.023(4) -0.002(4) 0.009(4) 0.004(4)
C217 0.053(5) 0.046(5) 0.027(4) 0.003(3) 0.003(4) 0.007(4)
C218 0.050(5) 0.054(5) 0.029(4) 0.012(4) 0.007(4) 0.013(4)
C219 0.051(5) 0.038(5) 0.044(5) 0.003(4) 0.006(4) 0.003(4)
C220 0.052(5) 0.054(6) 0.039(4) 0.007(4) 0.012(4) 0.011(4)
C221 0.054(5) 0.048(5) 0.043(5) 0.008(4) 0.014(4) 0.008(4)
C222 0.056(5) 0.037(5) 0.049(5) -0.003(4) 0.014(4) -0.006(4)
C223 0.058(5) 0.037(5) 0.036(4) -0.001(3) 0.013(4) -0.009(4)
C224 0.055(5) 0.037(4) 0.039(4) -0.008(3) 0.018(4) -0.001(4)
C225 0.062(6) 0.049(5) 0.034(4) -0.002(4) 0.009(4) -0.007(4)
C226 0.048(5) 0.048(5) 0.033(4) -0.004(4) 0.001(4) -0.002(4)
C227 0.044(5) 0.075(7) 0.021(4) -0.003(4) 0.000(3) -0.006(4)
C228 0.043(5) 0.051(5) 0.032(4) 0.006(4) 0.000(3) 0.000(4)
C229 0.044(5) 0.056(6) 0.032(4) 0.003(4) 0.000(3) 0.007(4)
C230 0.044(5) 0.068(6) 0.044(5) 0.013(4) 0.010(4) 0.009(4)
C231 0.048(5) 0.051(5) 0.033(4) 0.001(4) 0.012(4) 0.005(4)
C232 0.045(5) 0.053(5) 0.036(4) -0.003(4) 0.004(4) 0.007(4)
C233 0.042(4) 0.053(5) 0.024(4) 0.006(3) 0.004(3) 0.004(4)
C234 0.058(6) 0.043(5) 0.031(4) 0.000(3) 0.009(4) -0.006(4)
C235 0.062(6) 0.034(5) 0.039(4) 0.004(3) 0.017(4) -0.003(4)
C236 0.048(5) 0.047(5) 0.048(5) -0.011(4) 0.021(4) -0.014(4)
C237 0.053(5) 0.056(6) 0.038(4) -0.003(4) 0.010(4) -0.005(4)
C238 0.050(5) 0.056(6) 0.037(4) 0.003(4) 0.010(4) -0.010(4)
C239 0.042(5) 0.057(6) 0.038(4) -0.004(4) 0.006(4) -0.009(4)
C240 0.051(5) 0.051(5) 0.037(4) 0.003(4) 0.014(4) -0.002(4)
C241 0.072(8) 0.070(8) 0.109(10) -0.005(7) 0.006(7) -0.022(6)
C242 0.053(6) 0.070(7) 0.089(8) 0.005(6) 0.020(6) -0.015(5)
C243 0.067(7) 0.079(8) 0.095(9) 0.012(7) 0.020(7) -0.021(6)
C244 0.058(6) 0.065(7) 0.081(7) 0.011(5) 0.019(6) -0.010(5)
C245 0.058(7) 0.116(11) 0.110(10) 0.032(9) 0.011(7) -0.024(7)
C246 0.058(6) 0.073(7) 0.067(7) -0.004(6) -0.005(5) -0.014(5)
C247 0.075(7) 0.049(6) 0.078(7) 0.008(5) -0.005(6) -0.008(5)
C248 0.084(8) 0.072(8) 0.079(8) 0.016(7) -0.019(7) -0.005(6)
C249 0.075(8) 0.097(10) 0.071(7) -0.008(7) -0.007(6) -0.010(7)
C250 0.067(8) 0.121(11) 0.076(8) -0.011(8) -0.013(6) 0.016(7)
C251 0.059(6) 0.073(8) 0.074(7) 0.000(6) 0.006(5) 0.004(5)
C252 0.130(12) 0.078(9) 0.075(8) -0.009(7) -0.017(8) 0.005(8)
C253 0.122(12) 0.175(17) 0.070(8) 0.030(10) -0.017(8) -0.044(12)
C254 0.121(12) 0.105(11) 0.099(10) -0.030(8) 0.008(9) 0.042(9)
C255 0.056(6) 0.052(6) 0.062(6) 0.009(4) 0.023(5) 0.005(4)
C256 0.068(6) 0.056(6) 0.071(7) 0.001(5) 0.036(5) -0.002(5)
C257 0.093(8) 0.059(6) 0.056(6) 0.001(5) 0.029(6) -0.011(6)
C258 0.076(7) 0.069(7) 0.062(6) 0.005(5) 0.021(5) -0.004(6)
C259 0.069(7) 0.072(7) 0.055(6) 0.012(5) 0.018(5) 0.002(5)
C260 0.082(7) 0.052(6) 0.052(6) 0.008(4) 0.026(5) -0.004(5)
C261 0.070(7) 0.064(7) 0.099(9) 0.010(6) 0.034(6) 0.018(6)
C262 0.102(10) 0.099(10) 0.075(8) 0.002(7) 0.016(7) -0.007(8)
C263 0.130(11) 0.051(6) 0.077(7) -0.003(5) 0.044(8) 0.008(7)
C271 0.117(11) 0.178(16) 0.071(8) 0.051(9) 0.014(8) 0.079(11)
C272 0.097(10) 0.130(12) 0.057(7) 0.022(7) 0.018(6) 0.033(9)
C273 0.090(9) 0.142(13) 0.070(8) 0.038(8) 0.029(7) 0.044(8)
C274 0.076(8) 0.098(9) 0.094(9) 0.026(7) 0.034(7) 0.031(7)
C275 0.079(9) 0.223(19) 0.079(8) 0.038(10) 0.040(7) 0.079(11)
C276 0.061(6) 0.060(6) 0.041(5) 0.014(4) 0.007(4) 0.011(5)
C277 0.083(7) 0.050(6) 0.038(5) 0.008(4) 0.009(5) 0.010(5)
C278 0.093(8) 0.065(7) 0.041(5) 0.018(5) 0.008(5) -0.004(6)
C279 0.069(6) 0.068(7) 0.034(4) 0.005(4) 0.006(4) 0.022(5)
C280 0.065(6) 0.081(7) 0.038(5) -0.004(5) 0.005(4) 0.011(6)
C281 0.056(6) 0.082(7) 0.044(5) -0.003(5) 0.003(4) -0.001(5)
C282 0.144(12) 0.047(6) 0.062(6) 0.006(5) 0.025(7) -0.001(7)
C283 0.100(9) 0.093(9) 0.068(7) 0.010(6) 0.035(7) 0.008(7)
C284 0.078(8) 0.090(9) 0.062(6) -0.001(6) 0.002(5) -0.007(6)
C285 0.052(6) 0.097(9) 0.064(6) 0.027(6) 0.023(5) 0.025(6)
C286 0.091(8) 0.102(9) 0.048(6) -0.001(6) 0.026(6) -0.010(7)
C287 0.077(8) 0.204(18) 0.059(7) 0.015(9) 0.028(6) 0.000(10)
C288 0.073(8) 0.139(14) 0.082(9) 0.044(9) 0.036(7) 0.023(8)
C289 0.105(11) 0.115(12) 0.109(11) 0.045(9) 0.073(10) 0.036(9)
C290 0.082(8) 0.073(8) 0.094(9) -0.003(7) 0.046(7) 0.007(6)
C291 0.196(19) 0.158(17) 0.104(12) -0.039(11) 0.072(13) -0.081(15)
C292 0.114(12) 0.203(19) 0.092(10) 0.045(11) 0.053(9) 0.036(12)
C293 0.125(14) 0.099(12) 0.191(19) -0.001(12) 0.057(13) -0.024(10)
C301 0.115(11) 0.066(8) 0.109(10) -0.003(7) 0.052(9) -0.010(7)
C302 0.083(8) 0.065(7) 0.069(7) 0.006(5) 0.021(6) -0.019(6)
C303 0.161(12) 0.040(6) 0.072(7) -0.015(5) 0.058(8) -0.021(7)
C304 0.156(13) 0.041(6) 0.075(7) -0.016(5) 0.044(8) -0.025(7)
C305 0.202(16) 0.045(7) 0.108(10) -0.019(6) 0.095(11) -0.039(8)
C306 0.073(7) 0.046(5) 0.064(6) 0.005(5) 0.024(5) 0.001(5)
C307 0.073(8) 0.068(7) 0.090(8) 0.021(6) 0.023(7) 0.008(6)
C308 0.110(11) 0.078(9) 0.162(16) 0.041(10) 0.085(12) 0.043(8)
C309 0.139(14) 0.100(11) 0.086(10) 0.019(8) 0.060(10) 0.019(10)
C310 0.148(13) 0.063(7) 0.063(7) 0.014(6) 0.043(8) 0.027(8)
C311 0.101(9) 0.064(7) 0.054(6) 0.008(5) 0.037(6) 0.008(6)
C312 0.065(8) 0.142(14) 0.119(12) 0.056(10) 0.008(8) -0.004(8)
C313 0.27(2) 0.064(9) 0.187(18) -0.013(10) 0.166(18) 0.027(11)
C314 0.088(9) 0.101(10) 0.062(7) 0.005(6) 0.006(6) 0.001(7)
C315 0.108(10) 0.055(6) 0.049(6) -0.016(5) 0.025(6) -0.014(6)
C316 0.122(10) 0.049(6) 0.041(5) -0.009(4) 0.017(6) -0.013(6)
C317 0.216(19) 0.042(6) 0.056(7) -0.006(5) 0.048(10) -0.009(9)
C318 0.178(15) 0.032(6) 0.077(8) 0.000(5) 0.071(10) 0.001(7)
C319 0.145(12) 0.035(6) 0.091(9) -0.008(6) 0.039(9) -0.014(6)
C320 0.105(9) 0.045(6) 0.060(6) -0.011(5) 0.029(6) -0.009(6)
C321 0.163(15) 0.071(9) 0.074(8) 0.001(7) -0.019(9) -0.026(9)
C322 0.21(2) 0.095(11) 0.126(13) 0.015(9) 0.104(14) 0.002(11)
C323 0.173(15) 0.099(11) 0.062(8) -0.005(7) 0.028(9) -0.012(10)
C331 0.063(7) 0.130(12) 0.077(8) 0.017(7) 0.020(6) 0.029(7)
C332 0.062(6) 0.096(8) 0.053(6) 0.007(5) 0.026(5) 0.014(6)
C333 0.073(7) 0.092(8) 0.061(6) 0.009(6) 0.031(6) 0.013(6)
C334 0.083(8) 0.073(7) 0.046(5) 0.000(5) 0.018(5) 0.011(6)
C335 0.104(9) 0.143(12) 0.034(5) -0.007(6) 0.031(6) 0.001(8)
C336 0.047(5) 0.094(9) 0.050(5) -0.001(5) 0.008(4) 0.004(5)
C337 0.061(6) 0.082(8) 0.073(7) -0.001(6) 0.024(6) 0.006(6)
C338 0.061(7) 0.108(11) 0.075(8) -0.015(7) 0.011(6) 0.015(7)
C339 0.063(7) 0.102(10) 0.063(7) 0.000(7) 0.017(5) 0.022(7)
C340 0.064(7) 0.084(8) 0.079(8) 0.013(6) 0.025(6) 0.010(6)
C341 0.077(7) 0.058(7) 0.076(7) 0.003(6) 0.014(6) 0.009(6)
C342 0.077(8) 0.082(9) 0.100(9) -0.004(7) 0.009(7) -0.009(7)
C343 0.089(9) 0.114(11) 0.075(8) -0.006(7) 0.015(7) 0.025(8)
C344 0.116(11) 0.091(10) 0.096(10) 0.016(8) 0.010(9) -0.007(8)
C345 0.065(7) 0.097(9) 0.033(4) 0.001(5) 0.019(4) 0.013(6)
C346 0.086(9) 0.115(11) 0.037(5) 0.005(6) 0.013(5) 0.031(8)
C347 0.126(15) 0.22(2) 0.027(5) 0.019(9) 0.022(7) 0.103(15)
C348 0.099(13) 0.28(3) 0.036(7) 0.015(12) 0.013(7) 0.042(17)
C349 0.109(11) 0.145(14) 0.043(6) -0.022(7) 0.028(7) -0.052(10)
C350 0.096(9) 0.098(10) 0.041(5) -0.011(6) 0.020(6) 0.008(8)
C351 0.187(17) 0.135(15) 0.067(8) 0.037(9) 0.035(10) 0.090(14)
C352 0.068(9) 0.42(4) 0.061(8) 0.025(14) 0.006(7) 0.002(15)
C353 0.128(12) 0.109(12) 0.078(9) -0.009(8) 0.037(8) -0.023(10)
C361 0.089(8) 0.058(6) 0.064(6) 0.022(5) 0.003(6) 0.012(5)
C362 0.072(7) 0.046(6) 0.052(5) 0.008(4) -0.002(5) 0.004(5)
C363 0.078(7) 0.042(5) 0.073(7) 0.005(5) 0.004(6) 0.006(5)
C364 0.075(7) 0.042(6) 0.070(7) 0.005(5) 0.017(6) -0.003(5)
C365 0.105(9) 0.041(6) 0.081(8) 0.003(5) 0.001(7) 0.005(6)
C366 0.066(6) 0.046(5) 0.053(5) 0.017(4) 0.003(5) 0.005(5)
C367 0.061(6) 0.060(6) 0.058(6) 0.010(5) -0.004(5) 0.005(5)
C368 0.084(8) 0.067(7) 0.063(7) 0.010(5) -0.001(6) -0.012(6)
C369 0.104(9) 0.059(7) 0.047(5) -0.001(5) -0.003(6) -0.004(6)
C370 0.070(7) 0.051(6) 0.055(6) 0.007(4) 0.003(5) -0.003(5)
C371 0.085(7) 0.052(6) 0.040(5) 0.013(4) 0.005(5) 0.001(5)
C372 0.066(7) 0.067(7) 0.084(8) 0.010(6) 0.006(6) -0.001(5)
C373 0.133(12) 0.105(10) 0.052(6) -0.016(6) -0.002(7) -0.006(9)
C374 0.072(7) 0.071(7) 0.070(7) 0.001(5) 0.018(6) -0.015(6)
C375 0.071(7) 0.047(6) 0.054(5) -0.001(4) 0.011(5) 0.009(5)
C376 0.083(8) 0.060(6) 0.051(5) -0.008(5) 0.010(5) 0.009(5)
C377 0.105(10) 0.054(6) 0.053(6) -0.006(5) 0.015(6) 0.007(6)
C378 0.079(8) 0.052(6) 0.058(6) -0.018(5) -0.009(5) 0.012(5)
C379 0.084(8) 0.058(7) 0.056(6) -0.022(5) -0.004(6) 0.004(5)
C380 0.078(7) 0.051(6) 0.052(6) -0.008(4) 0.008(5) 0.011(5)
C381 0.088(9) 0.108(10) 0.070(7) 0.018(7) 0.020(7) 0.008(7)
C382 0.132(12) 0.111(11) 0.063(8) -0.010(7) -0.009(8) -0.010(9)
C383 0.086(8) 0.077(8) 0.073(7) 0.000(6) 0.032(6) -0.004(6)
C391 0.099(9) 0.152(13) 0.028(5) -0.001(6) 0.010(5) -0.005(9)
C392 0.088(8) 0.104(9) 0.025(4) 0.004(5) 0.012(5) -0.012(7)
C393 0.092(9) 0.120(10) 0.032(5) 0.004(6) -0.004(5) -0.013(7)
C394 0.067(6) 0.079(7) 0.037(5) -0.007(4) -0.003(4) -0.005(5)
C395 0.073(7) 0.114(10) 0.057(6) -0.001(6) -0.017(5) -0.019(7)
C396 0.077(7) 0.067(7) 0.040(5) -0.002(4) 0.022(5) -0.007(6)
C397 0.078(8) 0.133(12) 0.035(5) -0.012(6) 0.022(5) -0.020(8)
C398 0.105(10) 0.112(11) 0.046(6) -0.005(6) 0.021(6) 0.014(9)
C399 0.081(9) 0.154(15) 0.042(6) -0.008(7) 0.029(6) -0.025(10)
C400 0.120(12) 0.114(11) 0.041(6) 0.005(6) 0.026(7) -0.028(9)
C401 0.085(9) 0.106(10) 0.046(6) -0.008(6) 0.021(6) -0.033(7)
C402 0.115(10) 0.070(8) 0.080(8) -0.023(6) 0.024(7) -0.004(7)
C403 0.081(10) 0.25(2) 0.076(9) 0.026(11) 0.022(7) -0.022(12)
C404 0.137(12) 0.085(10) 0.074(8) 0.005(7) 0.025(8) -0.039(9)
C405 0.057(6) 0.066(6) 0.039(5) 0.001(4) -0.007(4) -0.004(5)
C406 0.066(7) 0.074(8) 0.062(6) 0.001(5) 0.008(5) -0.001(5)
C407 0.066(7) 0.075(7) 0.075(7) 0.015(6) 0.021(6) 0.012(6)
C408 0.058(7) 0.098(10) 0.091(9) 0.010(7) 0.011(6) 0.005(6)
C409 0.056(6) 0.108(10) 0.062(6) -0.001(6) 0.007(5) 0.011(6)
C410 0.061(6) 0.089(8) 0.043(5) -0.006(5) 0.007(4) 0.009(6)
C411 0.106(10) 0.077(8) 0.087(8) -0.015(6) 0.026(7) -0.012(7)
C412 0.096(10) 0.157(15) 0.082(9) 0.022(9) 0.049(8) -0.006(9)
C413 0.087(8) 0.095(9) 0.071(7) -0.020(7) -0.003(6) 0.028(7)
C421 0.043(5) 0.063(6) 0.047(5) 0.006(4) 0.008(4) -0.008(4)
C422 0.041(5) 0.049(5) 0.045(5) -0.009(4) 0.007(4) -0.010(4)
C423 0.051(5) 0.053(6) 0.055(5) -0.001(4) 0.007(4) -0.006(4)
C424 0.047(5) 0.038(5) 0.058(5) 0.014(4) 0.015(4) -0.004(4)
C425 0.045(5) 0.052(5) 0.036(4) 0.004(4) 0.015(4) -0.005(4)
C426 0.041(5) 0.051(5) 0.042(4) 0.000(4) 0.008(4) 0.001(4)
C427 0.043(5) 0.055(6) 0.041(4) 0.005(4) 0.003(4) 0.013(4)
C428 0.050(5) 0.048(5) 0.031(4) 0.005(4) 0.004(4) 0.007(4)
C429 0.055(5) 0.057(6) 0.032(4) -0.005(4) 0.004(4) -0.006(4)
C430 0.060(5) 0.046(5) 0.026(4) -0.009(3) 0.005(4) -0.001(4)
C431 0.062(6) 0.038(5) 0.038(4) -0.003(4) 0.009(4) 0.004(4)
C432 0.053(5) 0.030(4) 0.048(5) -0.004(3) 0.015(4) -0.002(4)
C433 0.058(6) 0.037(5) 0.051(5) 0.006(4) 0.008(4) -0.002(4)
C434 0.054(5) 0.036(5) 0.043(5) 0.003(4) 0.004(4) -0.006(4)
C435 0.060(6) 0.036(5) 0.043(5) 0.005(4) 0.007(4) -0.007(4)
C436 0.060(5) 0.040(5) 0.033(4) 0.004(3) 0.014(4) -0.008(4)
C437 0.070(6) 0.042(5) 0.030(4) 0.000(3) 0.020(4) -0.008(4)
C438 0.054(5) 0.036(5) 0.048(5) -0.002(4) 0.017(4) -0.002(4)
C439 0.050(5) 0.050(5) 0.041(4) 0.004(4) 0.018(4) 0.004(4)
C440 0.055(5) 0.044(5) 0.034(4) 0.004(3) 0.013(4) 0.005(4)
C441 0.046(5) 0.050(5) 0.048(5) 0.014(4) 0.008(4) 0.000(4)
C442 0.051(5) 0.046(5) 0.037(4) 0.013(4) 0.017(4) 0.007(4)
C443 0.050(5) 0.043(5) 0.040(4) 0.005(4) 0.014(4) -0.006(4)
C444 0.055(5) 0.058(6) 0.030(4) -0.001(4) 0.010(4) 0.002(4)
C445 0.062(5) 0.050(5) 0.019(3) -0.003(3) 0.011(3) -0.003(4)
C446 0.048(5) 0.050(5) 0.028(4) 0.002(3) 0.008(3) 0.010(4)
C447 0.059(6) 0.054(5) 0.036(4) 0.000(4) 0.016(4) 0.011(4)
C448 0.058(5) 0.038(5) 0.035(4) -0.004(3) 0.007(4) 0.004(4)
C449 0.059(5) 0.033(4) 0.037(4) -0.003(3) 0.005(4) -0.002(4)
C450 0.043(5) 0.047(5) 0.038(4) 0.010(4) 0.000(4) 0.003(4)
C451 0.048(5) 0.051(5) 0.033(4) 0.009(4) 0.000(4) 0.002(4)
C452 0.046(5) 0.053(5) 0.038(4) 0.001(4) 0.011(4) -0.005(4)
C453 0.060(6) 0.052(5) 0.026(4) 0.008(4) 0.005(4) -0.007(4)
C454 0.061(5) 0.054(5) 0.022(4) 0.003(3) 0.006(4) 0.000(4)
C455 0.062(6) 0.054(5) 0.026(4) -0.008(4) 0.011(4) -0.011(4)
C456 0.080(7) 0.061(6) 0.017(3) -0.002(4) 0.019(4) 0.004(5)
C457 0.057(5) 0.040(5) 0.035(4) -0.008(4) 0.020(4) -0.009(4)
C458 0.065(6) 0.046(5) 0.038(4) -0.005(4) 0.012(4) 0.001(4)
C459 0.058(5) 0.043(5) 0.037(4) -0.002(4) 0.014(4) 0.004(4)
C460 0.056(5) 0.046(5) 0.045(5) 0.008(4) 0.007(4) 0.008(4)
C461 0.066(6) 0.035(5) 0.045(5) 0.002(4) 0.018(4) 0.001(4)
C462 0.061(6) 0.028(4) 0.055(5) 0.006(4) 0.020(4) 0.000(4)
C463 0.053(5) 0.045(5) 0.039(4) 0.011(4) 0.019(4) 0.001(4)
C464 0.066(6) 0.052(5) 0.029(4) 0.008(4) 0.013(4) 0.011(4)
C465 0.056(5) 0.057(6) 0.033(4) 0.010(4) 0.017(4) 0.004(4)
C466 0.048(5) 0.062(6) 0.031(4) 0.004(4) 0.017(4) 0.000(4)
C467 0.061(6) 0.056(6) 0.029(4) 0.003(4) 0.006(4) 0.011(4)
C468 0.042(5) 0.055(6) 0.038(4) -0.001(4) 0.004(4) 0.008(4)
C469 0.040(5) 0.050(6) 0.057(5) 0.002(4) 0.003(4) -0.002(4)
C470 0.054(5) 0.058(6) 0.031(4) 0.009(4) 0.004(4) 0.003(4)
C471 0.054(5) 0.047(5) 0.036(4) -0.002(4) 0.002(4) -0.005(4)
C472 0.054(5) 0.061(6) 0.028(4) -0.003(4) -0.002(4) -0.014(4)
C473 0.064(6) 0.048(5) 0.026(4) -0.007(3) 0.008(4) -0.004(4)
C474 0.067(6) 0.040(5) 0.042(5) -0.010(4) 0.016(4) -0.001(4)
C475 0.050(5) 0.030(4) 0.055(5) 0.008(4) 0.014(4) -0.005(4)
C476 0.059(5) 0.049(5) 0.038(4) -0.004(4) 0.017(4) -0.012(4)
C477 0.053(5) 0.062(6) 0.035(4) 0.001(4) 0.008(4) -0.011(4)
C478 0.045(5) 0.060(6) 0.039(4) 0.004(4) 0.015(4) -0.013(4)
C479 0.046(5) 0.052(5) 0.046(5) 0.005(4) 0.007(4) -0.003(4)
C480 0.045(5) 0.056(6) 0.037(4) 0.000(4) 0.005(4) -0.007(4)

loop_
_atom_type_symbol
_atom_type_description
_atom_type_scat_dispersion_real
_atom_type_scat_dispersion_imag
_atom_type_scat_source
C C 0.0181 0.0091
;
International Tables for Crystallography
(Vol. C, Tables 4.2.6.8 and 6.1.1.4)
;
H H 0.0000 0.0000
;
International Tables for Crystallography
(Vol. C, Table 6.1.1.4)
;
Mg Mg 0.1719 0.1771
;
International Tables for Crystallography
(Vol. C, Tables 4.2.6.8 and 6.1.1.4)
;
N N 0.0311 0.0180
;
International Tables for Crystallography
(Vol. C, Tables 4.2.6.8 and 6.1.1.4)
;

loop_
_geom_angle_atom_site_label_1
_geom_angle_atom_site_label_2
_geom_angle_atom_site_label_3
_geom_angle
N1 Mg1 N2 96.9(4)
N1 Mg1 C181 132.7(3)
N2 Mg1 C181 118.5(3)
N1 Mg1 C182 102.1(3)
N2 Mg1 C182 151.0(4)
C181 Mg1 C182 34.4(3)
N1 Mg1 C183 99.1(3)
N2 Mg1 C183 160.0(3)
C181 Mg1 C183 56.4(3)
C182 Mg1 C183 33.5(3)
N1 Mg1 C184 125.2(3)
N2 Mg1 C184 126.6(3)
C181 Mg1 C184 56.9(3)
C182 Mg1 C184 56.1(3)
C183 Mg1 C184 33.4(3)
N1 Mg1 C185 155.1(4)
N2 Mg1 C185 107.8(3)
C181 Mg1 C185 34.2(3)
C182 Mg1 C185 56.5(3)
C183 Mg1 C185 56.1(3)
C184 Mg1 C185 34.4(3)
N4 Mg2 N3 96.1(3)
N4 Mg2 C186 133.1(3)
N3 Mg2 C186 118.4(3)
N4 Mg2 C200 102.9(3)
N3 Mg2 C200 151.8(4)
C186 Mg2 C200 34.8(3)
N4 Mg2 C220 100.8(3)
N3 Mg2 C220 158.4(3)
C186 Mg2 C220 57.1(3)
C200 Mg2 C220 33.9(3)
N4 Mg2 C187 156.2(3)
N3 Mg2 C187 107.6(3)
C186 Mg2 C187 34.2(3)
C200 Mg2 C187 56.3(3)
C220 Mg2 C187 55.7(3)
N4 Mg2 C201 127.7(3)
N3 Mg2 C201 124.6(3)
C186 Mg2 C201 57.1(3)
C200 Mg2 C201 56.6(3)
C220 Mg2 C201 33.8(3)
C187 Mg2 C201 33.5(3)
N6 Mg3 N5 94.4(3)
N6 Mg3 C223 155.6(3)
N5 Mg3 C223 103.4(3)
N6 Mg3 C222 153.7(3)
N5 Mg3 C222 104.3(3)
C223 Mg3 C222 34.3(3)
N6 Mg3 C221 120.3(3)
N5 Mg3 C221 128.5(3)
C223 Mg3 C221 59.7(3)
C222 Mg3 C221 33.6(3)
N6 Mg3 C237 122.5(3)
N5 Mg3 C237 125.6(3)
C223 Mg3 C237 33.1(3)
C222 Mg3 C237 59.8(3)
C221 Mg3 C237 68.3(3)
N6 Mg3 C235 99.1(3)
N5 Mg3 C235 160.9(3)
C223 Mg3 C235 68.4(3)
C222 Mg3 C235 58.9(3)
C221 Mg3 C235 32.4(3)
C237 Mg3 C235 56.6(3)
N6 Mg3 C236 99.8(3)
N5 Mg3 C236 157.8(3)
C223 Mg3 C236 58.5(3)
C222 Mg3 C236 68.9(3)
C221 Mg3 C236 56.7(3)
C237 Mg3 C236 32.4(3)
C235 Mg3 C236 30.5(3)
N7 Mg4 N8 95.1(3)
N7 Mg4 C226 152.9(4)
N8 Mg4 C226 107.3(3)
N7 Mg4 C227 145.0(4)
N8 Mg4 C227 113.2(3)
C226 Mg4 C227 34.7(3)
N7 Mg4 C225 118.5(4)
N8 Mg4 C225 131.3(3)
C226 Mg4 C225 34.5(3)
C227 Mg4 C225 56.8(3)
N7 Mg4 C207 111.4(3)
N8 Mg4 C207 144.0(4)
C226 Mg4 C207 57.0(3)
C227 Mg4 C207 34.6(3)
C225 Mg4 C207 55.6(3)
N7 Mg4 C206 100.2(3)
N8 Mg4 C206 163.2(3)
C226 Mg4 C206 56.1(3)
C227 Mg4 C206 55.9(3)
C225 Mg4 C206 33.2(3)
C207 Mg4 C206 32.7(3)
N9 Mg5 N10 94.5(4)
N9 Mg5 C194 104.8(4)
N10 Mg5 C194 155.5(4)
N9 Mg5 C212 104.5(3)
N10 Mg5 C212 152.4(4)
C194 Mg5 C212 34.3(3)
N9 Mg5 C193 128.2(4)
N10 Mg5 C193 121.6(3)
C194 Mg5 C193 33.8(3)
C212 Mg5 C193 60.2(3)
N9 Mg5 C211 125.8(3)
N10 Mg5 C211 120.9(4)
C194 Mg5 C211 58.5(3)
C212 Mg5 C211 31.6(3)
C193 Mg5 C211 68.3(3)
N9 Mg5 C209 160.4(4)
N10 Mg5 C209 100.0(3)
C194 Mg5 C209 58.0(3)
C212 Mg5 C209 67.4(3)
C193 Mg5 C209 32.2(3)
C211 Mg5 C209 56.3(3)
N9 Mg5 C210 157.1(3)
N10 Mg5 C210 99.3(3)
C194 Mg5 C210 68.0(3)
C212 Mg5 C210 56.9(3)
C193 Mg5 C210 57.5(3)
C211 Mg5 C210 31.6(2)
C209 Mg5 C210 31.3(3)
N11 Mg6 N12 94.1(3)
N11 Mg6 C232 146.1(3)
N12 Mg6 C232 112.9(3)
N11 Mg6 C231 153.6(4)
N12 Mg6 C231 107.7(3)
C232 Mg6 C231 34.2(3)
N11 Mg6 C214 118.8(4)
N12 Mg6 C214 131.4(3)
C232 Mg6 C214 57.4(3)
C231 Mg6 C214 34.8(3)
N11 Mg6 C233 112.1(3)
N12 Mg6 C233 143.7(4)
C232 Mg6 C233 34.8(3)
C231 Mg6 C233 57.0(3)
C214 Mg6 C233 56.6(3)
N11 Mg6 C215 100.6(3)
N12 Mg6 C215 163.8(3)
C232 Mg6 C215 56.3(3)
C231 Mg6 C215 56.4(3)
C214 Mg6 C215 33.9(3)
C233 Mg6 C215 33.0(3)
N13 Mg7 N14 95.9(4)
N13 Mg7 C425 151.7(4)
N14 Mg7 C425 104.4(3)
N13 Mg7 C421 117.4(4)
N14 Mg7 C421 135.4(4)
C425 Mg7 C421 35.4(3)
N13 Mg7 C424 157.1(4)
N14 Mg7 C424 101.1(3)
C425 Mg7 C424 34.4(3)
C421 Mg7 C424 58.2(3)
N13 Mg7 C422 106.4(3)
N14 Mg7 C422 157.1(4)
C425 Mg7 C422 56.7(3)
C421 Mg7 C422 34.6(3)
C424 Mg7 C422 56.1(3)
N13 Mg7 C423 123.2(4)
N14 Mg7 C423 127.8(4)
C425 Mg7 C423 56.6(3)
C421 Mg7 C423 57.2(3)
C424 Mg7 C423 34.1(3)
C422 Mg7 C423 32.9(3)
N15 Mg8 N16 96.8(4)
N15 Mg8 C426 134.3(4)
N16 Mg8 C426 118.1(3)
N15 Mg8 C427 103.7(3)
N16 Mg8 C427 151.4(4)
C426 Mg8 C427 34.5(3)
N15 Mg8 C440 156.4(3)
N16 Mg8 C440 106.4(3)
C426 Mg8 C440 34.1(3)
C427 Mg8 C440 56.5(3)
N15 Mg8 C441 100.0(3)
N16 Mg8 C441 157.8(4)
C426 Mg8 C441 57.2(3)
C427 Mg8 C441 34.1(3)
C440 Mg8 C441 56.5(3)
N15 Mg8 C460 126.4(3)
N16 Mg8 C460 123.9(3)
C426 Mg8 C460 57.0(3)
C427 Mg8 C460 56.5(3)
C440 Mg8 C460 34.1(3)
C441 Mg8 C460 33.9(3)
N17 Mg9 N18 95.8(4)
N17 Mg9 C461 155.9(4)
N18 Mg9 C461 103.6(3)
N17 Mg9 C462 121.3(3)
N18 Mg9 C462 128.1(4)
C461 Mg9 C462 34.6(3)
N17 Mg9 C475 151.9(4)
N18 Mg9 C475 103.5(3)
C461 Mg9 C475 34.0(3)
C462 Mg9 C475 60.2(3)
N17 Mg9 C463 99.6(3)
N18 Mg9 C463 160.9(4)
C461 Mg9 C463 58.9(3)
C462 Mg9 C463 33.0(3)
C475 Mg9 C463 66.8(3)
N17 Mg9 C476 121.0(3)
N18 Mg9 C476 124.2(3)
C461 Mg9 C476 58.0(3)
C462 Mg9 C476 68.2(3)
C475 Mg9 C476 30.9(3)
C463 Mg9 C476 55.4(3)
N17 Mg9 C477 99.5(3)
N18 Mg9 C477 155.6(4)
C461 Mg9 C477 67.8(3)
C462 Mg9 C477 57.1(3)
C475 Mg9 C477 56.1(3)
C463 Mg9 C477 30.0(3)
C476 Mg9 C477 31.5(2)
N19 Mg10 N20 93.6(3)
N19 Mg10 C467 108.0(3)
N20 Mg10 C467 153.4(4)
N19 Mg10 C466 113.7(3)
N20 Mg10 C466 146.0(4)
C467 Mg10 C466 34.6(3)
N19 Mg10 C447 132.0(3)
N20 Mg10 C447 118.2(4)
C467 Mg10 C447 35.1(3)
C466 Mg10 C447 57.5(3)
N19 Mg10 C465 144.0(4)
N20 Mg10 C465 112.5(3)
C467 Mg10 C465 57.0(3)
C466 Mg10 C465 34.3(3)
C447 Mg10 C465 56.3(3)
N19 Mg10 C446 164.0(3)
N20 Mg10 C446 100.7(3)
C467 Mg10 C446 56.4(3)
C466 Mg10 C446 56.0(3)
C447 Mg10 C446 33.4(3)
C465 Mg10 C446 33.1(3)
N21 Mg11 N22 95.2(3)
N21 Mg11 C433 151.5(4)
N22 Mg11 C433 105.1(3)
N21 Mg11 C449 155.3(3)
N22 Mg11 C449 104.0(3)
C433 Mg11 C449 34.5(3)
N21 Mg11 C434 119.0(3)
N22 Mg11 C434 128.2(3)
C433 Mg11 C434 32.5(3)
C449 Mg11 C434 59.3(3)
N21 Mg11 C450 122.2(3)
N22 Mg11 C450 126.5(3)
C433 Mg11 C450 59.5(3)
C449 Mg11 C450 33.1(3)
C434 Mg11 C450 67.8(3)
N21 Mg11 C452 98.4(3)
N22 Mg11 C452 160.5(3)
C433 Mg11 C452 57.5(3)
C449 Mg11 C452 67.4(3)
C434 Mg11 C452 32.2(3)
C450 Mg11 C452 55.4(3)
N21 Mg11 C451 99.9(3)
N22 Mg11 C451 158.0(3)
C433 Mg11 C451 67.3(3)
C449 Mg11 C451 57.6(3)
C434 Mg11 C451 56.0(3)
C450 Mg11 C451 31.6(2)
C452 Mg11 C451 29.7(3)
N24 Mg12 N23 94.0(3)
N24 Mg12 C471 113.7(3)
N23 Mg12 C471 146.0(4)
N24 Mg12 C472 106.7(3)
N23 Mg12 C472 154.1(4)
C471 Mg12 C472 34.3(3)
N24 Mg12 C454 144.2(4)
N23 Mg12 C454 112.6(3)
C471 Mg12 C454 34.2(3)
C472 Mg12 C454 57.1(3)
N24 Mg12 C473 129.5(3)
N23 Mg12 C473 119.9(4)
C471 Mg12 C473 56.6(3)
C472 Mg12 C473 34.3(3)
C454 Mg12 C473 56.8(3)
N24 Mg12 C455 162.4(3)
N23 Mg12 C455 101.1(3)
C471 Mg12 C455 56.0(3)
C472 Mg12 C455 56.4(3)
C454 Mg12 C455 33.9(3)
C473 Mg12 C455 33.8(3)
C2 N1 C6 117.3(9)
C2 N1 Mg1 120.6(7)
C6 N1 Mg1 121.7(6)
C4 N2 C15 115.8(9)
C4 N2 Mg1 121.3(7)
C15 N2 Mg1 122.6(6)
C32 N3 C36 115.5(8)
C32 N3 Mg2 123.3(7)
C36 N3 Mg2 121.1(6)
C34 N4 C45 116.3(8)
C34 N4 Mg2 122.7(7)
C45 N4 Mg2 120.9(6)
C62 N5 C66 118.1(8)
C62 N5 Mg3 124.6(6)
C66 N5 Mg3 117.3(6)
C64 N6 C75 118.1(8)
C64 N6 Mg3 122.4(6)
C75 N6 Mg3 119.5(6)
C92 N7 C96 119.7(9)
C92 N7 Mg4 123.9(8)
C96 N7 Mg4 116.0(6)
C94 N8 C105 119.2(8)
C94 N8 Mg4 120.5(7)
C105 N8 Mg4 119.6(6)
C122 N9 C126 115.3(9)
C122 N9 Mg5 127.3(8)
C126 N9 Mg5 117.3(6)
C124 N10 C135 118.0(9)
C124 N10 Mg5 124.1(8)
C135 N10 Mg5 117.7(7)
C152 N11 C156 118.4(8)
C152 N11 Mg6 125.4(7)
C156 N11 Mg6 115.6(5)
C154 N12 C165 119.0(9)
C154 N12 Mg6 121.1(7)
C165 N12 Mg6 119.8(6)
C242 N13 C246 117.8(9)
C242 N13 Mg7 121.1(7)
C246 N13 Mg7 121.1(6)
C244 N14 C255 117.5(9)
C244 N14 Mg7 123.6(8)
C255 N14 Mg7 118.8(6)
C272 N15 C276 116.7(9)
C272 N15 Mg8 122.7(7)
C276 N15 Mg8 120.2(6)
C274 N16 C285 116.7(8)
C274 N16 Mg8 120.0(7)
C285 N16 Mg8 123.1(6)
C302 N17 C306 119.2(8)
C302 N17 Mg9 122.6(7)
C306 N17 Mg9 118.1(6)
C304 N18 C315 117.3(9)
C304 N18 Mg9 122.4(7)
C315 N18 Mg9 119.8(6)
C332 N19 C336 117.3(8)
C332 N19 Mg10 124.0(7)
C336 N19 Mg10 118.5(6)
C334 N20 C345 119.9(8)
C334 N20 Mg10 125.6(7)
C345 N20 Mg10 114.5(5)
C362 N21 C366 117.3(7)
C362 N21 Mg11 122.6(6)
C366 N21 Mg11 120.0(6)
C364 N22 C375 119.6(8)
C364 N22 Mg11 122.8(7)
C375 N22 Mg11 117.4(6)
C392 N23 C396 120.0(8)
C392 N23 Mg12 124.5(7)
C396 N23 Mg12 115.5(6)
C394 N24 C405 117.9(8)
C394 N24 Mg12 122.4(7)
C405 N24 Mg12 119.6(6)
C2 C1 H1A 109.5
C2 C1 H1B 109.5
H1A C1 H1B 109.5
C2 C1 H1C 109.5
H1A C1 H1C 109.5
H1B C1 H1C 109.5
C3 C2 N1 125.3(10)
C3 C2 C1 118.4(10)
N1 C2 C1 116.3(11)
C2 C3 C4 129.2(10)
C2 C3 H3 115.4
C4 C3 H3 115.4
N2 C4 C3 126.5(10)
N2 C4 C5 118.2(10)
C3 C4 C5 115.3(10)
C4 C5 H5A 109.5
C4 C5 H5B 109.5
H5A C5 H5B 109.5
C4 C5 H5C 109.5
H5A C5 H5C 109.5
H5B C5 H5C 109.5
C11 C6 C7 121.1(10)
C11 C6 N1 119.7(10)
C7 C6 N1 119.1(10)
C8 C7 C6 119.3(10)
C8 C7 C12 119.0(9)
C6 C7 C12 121.7(10)
C7 C8 C9 120.9(10)
C7 C8 H8 119.5
C9 C8 H8 119.5
C10 C9 C8 118.6(10)
C10 C9 C13 121.4(11)
C8 C9 C13 120.0(11)
C9 C10 C11 122.4(11)
C9 C10 H10 118.8
C11 C10 H10 118.8
C6 C11 C10 117.6(10)
C6 C11 C14 121.5(10)
C10 C11 C14 120.6(10)
C7 C12 H12A 109.5
C7 C12 H12B 109.5
H12A C12 H12B 109.5
C7 C12 H12C 109.5
H12A C12 H12C 109.5
H12B C12 H12C 109.5
C9 C13 H13A 109.5
C9 C13 H13B 109.5
H13A C13 H13B 109.5
C9 C13 H13C 109.5
H13A C13 H13C 109.5
H13B C13 H13C 109.5
C11 C14 H14A 109.5
C11 C14 H14B 109.5
H14A C14 H14B 109.5
C11 C14 H14C 109.5
H14A C14 H14C 109.5
H14B C14 H14C 109.5
C20 C15 C16 122.6(11)
C20 C15 N2 121.7(11)
C16 C15 N2 115.5(10)
C17 C16 C15 118.3(12)
C17 C16 C21 119.2(12)
C15 C16 C21 122.5(10)
C18 C17 C16 119.2(13)
C18 C17 H17 120.4
C16 C17 H17 120.4
C17 C18 C19 121.7(11)
C17 C18 C22 120.2(14)
C19 C18 C22 117.9(14)
C18 C19 C20 118.9(12)
C18 C19 H19 120.5
C20 C19 H19 120.5
C15 C20 C19 118.8(12)
C15 C20 C23 121.3(12)
C19 C20 C23 119.8(12)
C16 C21 H21A 109.5
C16 C21 H21B 109.5
H21A C21 H21B 109.5
C16 C21 H21C 109.5
H21A C21 H21C 109.5
H21B C21 H21C 109.5
C18 C22 H22A 109.5
C18 C22 H22B 109.5
H22A C22 H22B 109.5
C18 C22 H22C 109.5
H22A C22 H22C 109.5
H22B C22 H22C 109.5
C20 C23 H23A 109.5
C20 C23 H23B 109.5
H23A C23 H23B 109.5
C20 C23 H23C 109.5
H23A C23 H23C 109.5
H23B C23 H23C 109.5
C32 C31 H31A 109.5
C32 C31 H31B 109.5
H31A C31 H31B 109.5
C32 C31 H31C 109.5
H31A C31 H31C 109.5
H31B C31 H31C 109.5
N3 C32 C33 123.6(9)
N3 C32 C31 122.7(10)
C33 C32 C31 113.6(9)
C34 C33 C32 129.8(10)
C34 C33 H33 115.1
C32 C33 H33 115.1
N4 C34 C33 123.6(9)
N4 C34 C35 120.1(9)
C33 C34 C35 116.3(9)
C34 C35 H35A 109.5
C34 C35 H35B 109.5
H35A C35 H35B 109.5
C34 C35 H35C 109.5
H35A C35 H35C 109.5
H35B C35 H35C 109.5
C41 C36 C37 120.8(10)
C41 C36 N3 120.9(10)
C37 C36 N3 118.3(9)
C38 C37 C36 117.7(11)
C38 C37 C42 122.0(11)
C36 C37 C42 120.2(10)
C39 C38 C37 125.0(12)
C39 C38 H38 117.5
C37 C38 H38 117.5
C38 C39 C40 116.7(10)
C38 C39 C43 124.2(12)
C40 C39 C43 119.1(12)
C39 C40 C41 120.8(11)
C39 C40 H40 119.6
C41 C40 H40 119.6
C36 C41 C40 118.7(11)
C36 C41 C44 121.2(11)
C40 C41 C44 120.1(11)
C37 C42 H42A 109.5
C37 C42 H42B 109.5
H42A C42 H42B 109.5
C37 C42 H42C 109.5
H42A C42 H42C 109.5
H42B C42 H42C 109.5
C39 C43 H43A 109.5
C39 C43 H43B 109.5
H43A C43 H43B 109.5
C39 C43 H43C 109.5
H43A C43 H43C 109.5
H43B C43 H43C 109.5
C41 C44 H44A 109.5
C41 C44 H44B 109.5
H44A C44 H44B 109.5
C41 C44 H44C 109.5
H44A C44 H44C 109.5
H44B C44 H44C 109.5
C46 C45 N4 120.8(9)
C46 C45 C50 119.1(9)
N4 C45 C50 120.0(9)
C45 C46 C47 121.2(9)
C45 C46 C51 119.6(9)
C47 C46 C51 119.0(9)
C48 C47 C46 120.6(10)
C48 C47 H47 119.7
C46 C47 H47 119.7
C49 C48 C47 118.5(9)
C49 C48 C52 121.4(10)
C47 C48 C52 120.1(11)
C50 C49 C48 122.2(9)
C50 C49 H49 118.9
C48 C49 H49 118.9
C49 C50 C45 118.3(9)
C49 C50 C53 121.1(9)
C45 C50 C53 120.5(9)
C46 C51 H51A 109.5
C46 C51 H51B 109.5
H51A C51 H51B 109.5
C46 C51 H51C 109.5
H51A C51 H51C 109.5
H51B C51 H51C 109.5
C48 C52 H52A 109.5
C48 C52 H52B 109.5
H52A C52 H52B 109.5
C48 C52 H52C 109.5
H52A C52 H52C 109.5
H52B C52 H52C 109.5
C50 C53 H53A 109.5
C50 C53 H53B 109.5
H53A C53 H53B 109.5
C50 C53 H53C 109.5
H53A C53 H53C 109.5
H53B C53 H53C 109.5
C62 C61 H61A 109.5
C62 C61 H61B 109.5
H61A C61 H61B 109.5
C62 C61 H61C 109.5
H61A C61 H61C 109.5
H61B C61 H61C 109.5
N5 C62 C63 122.7(9)
N5 C62 C61 120.7(9)
C63 C62 C61 116.5(9)
C64 C63 C62 129.1(9)
C64 C63 H63 115.5
C62 C63 H63 115.5
N6 C64 C63 126.2(9)
N6 C64 C65 118.0(8)
C63 C64 C65 115.8(9)
C64 C65 H65A 109.5
C64 C65 H65B 109.5
H65A C65 H65B 109.5
C64 C65 H65C 109.5
H65A C65 H65C 109.5
H65B C65 H65C 109.5
C67 C66 C71 118.5(9)
C67 C66 N5 122.1(9)
C71 C66 N5 118.8(8)
C68 C67 C66 117.5(11)
C68 C67 C72 124.3(10)
C66 C67 C72 118.1(10)
C69 C68 C67 124.3(10)
C69 C68 H68 117.8
C67 C68 H68 117.8
C70 C69 C68 117.8(10)
C70 C69 C73 122.9(11)
C68 C69 C73 119.1(11)
C69 C70 C71 123.5(11)
C69 C70 H70 118.3
C71 C70 H70 118.3
C70 C71 C66 118.3(9)
C70 C71 C74 123.7(10)
C66 C71 C74 118.0(9)
C67 C72 H72A 109.5
C67 C72 H72B 109.5
H72A C72 H72B 109.5
C67 C72 H72C 109.5
H72A C72 H72C 109.5
H72B C72 H72C 109.5
C69 C73 H73A 109.5
C69 C73 H73B 109.5
H73A C73 H73B 109.5
C69 C73 H73C 109.5
H73A C73 H73C 109.5
H73B C73 H73C 109.5
C71 C74 H74A 109.5
C71 C74 H74B 109.5
H74A C74 H74B 109.5
C71 C74 H74C 109.5
H74A C74 H74C 109.5
H74B C74 H74C 109.5
C76 C75 C80 119.9(9)
C76 C75 N6 121.0(10)
C80 C75 N6 119.0(9)
C75 C76 C77 118.1(12)
C75 C76 C81 120.1(10)
C77 C76 C81 121.7(11)
C78 C77 C76 124.0(12)
C78 C77 H77 118.0
C76 C77 H77 118.0
C77 C78 C79 116.6(11)
C77 C78 C82 119.1(15)
C79 C78 C82 124.3(16)
C78 C79 C80 122.2(12)
C78 C79 H79 118.9
C80 C79 H79 118.9
C75 C80 C79 118.9(11)
C75 C80 C83 121.1(9)
C79 C80 C83 119.9(11)
C76 C81 H81A 109.5
C76 C81 H81B 109.5
H81A C81 H81B 109.5
C76 C81 H81C 109.5
H81A C81 H81C 109.5
H81B C81 H81C 109.5
C78 C82 H82A 109.5
C78 C82 H82B 109.5
H82A C82 H82B 109.5
C78 C82 H82C 109.5
H82A C82 H82C 109.5
H82B C82 H82C 109.5
C80 C83 H83A 109.5
C80 C83 H83B 109.5
H83A C83 H83B 109.5
C80 C83 H83C 109.5
H83A C83 H83C 109.5
H83B C83 H83C 109.5
C92 C91 H91A 109.5
C92 C91 H91B 109.5
H91A C91 H91B 109.5
C92 C91 H91C 109.5
H91A C91 H91C 109.5
H91B C91 H91C 109.5
N7 C92 C93 124.5(9)
N7 C92 C91 120.5(11)
C93 C92 C91 115.0(9)
C94 C93 C92 128.5(9)
C94 C93 H93 115.8
C92 C93 H93 115.8
N8 C94 C93 124.7(10)
N8 C94 C95 116.3(9)
C93 C94 C95 119.1(9)
C94 C95 H95A 109.5
C94 C95 H95B 109.5
H95A C95 H95B 109.5
C94 C95 H95C 109.5
H95A C95 H95C 109.5
H95B C95 H95C 109.5
C101 C96 C97 122.5(16)
C101 C96 N7 119.1(12)
C97 C96 N7 117.6(15)
C96 C97 C102 122.9(16)
C96 C97 C98 110(2)
C102 C97 C98 126.7(18)
C99 C98 C97 124.4(19)
C99 C98 H98 117.8
C97 C98 H98 117.8
C100 C99 C98 116(3)
C100 C99 C103 133(3)
C98 C99 C103 110(3)
C99 C100 C101 128(2)
C99 C100 H100 116.0
C101 C100 H100 116.0
C96 C101 C100 118.9(17)
C96 C101 C104 122.3(13)
C100 C101 C104 118.8(18)
C97 C102 H10A 109.5
C97 C102 H10B 109.5
H10A C102 H10B 109.5
C97 C102 H10C 109.5
H10A C102 H10C 109.5
H10B C102 H10C 109.5
C99 C103 H10D 109.5
C99 C103 H10E 109.5
H10D C103 H10E 109.5
C99 C103 H10F 109.5
H10D C103 H10F 109.5
H10E C103 H10F 109.5
C101 C104 H10G 109.5
C101 C104 H10H 109.5
H10G C104 H10H 109.5
C101 C104 H10I 109.5
H10G C104 H10I 109.5
H10H C104 H10I 109.5
C110 C105 C106 122.0(11)
C110 C105 N8 117.7(10)
C106 C105 N8 120.0(11)
C105 C106 C107 118.7(13)
C105 C106 C111 121.7(11)
C107 C106 C111 119.5(12)
C108 C107 C106 119.3(12)
C108 C107 H107 120.4
C106 C107 H107 120.4
C109 C108 C107 121.9(12)
C109 C108 C112 118.0(17)
C107 C108 C112 120.1(15)
C108 C109 C110 120.7(14)
C108 C109 H109 119.6
C110 C109 H109 119.6
C105 C110 C109 117.2(11)
C105 C110 C113 123.1(10)
C109 C110 C113 119.7(13)
C106 C111 H11A 109.5
C106 C111 H11B 109.5
H11A C111 H11B 109.5
C106 C111 H11C 109.5
H11A C111 H11C 109.5
H11B C111 H11C 109.5
C108 C112 H11D 109.5
C108 C112 H11E 109.5
H11D C112 H11E 109.5
C108 C112 H11F 109.5
H11D C112 H11F 109.5
H11E C112 H11F 109.5
C110 C113 H11G 109.5
C110 C113 H11H 109.5
H11G C113 H11H 109.5
C110 C113 H11I 109.5
H11G C113 H11I 109.5
H11H C113 H11I 109.5
C122 C121 H12D 109.5
C122 C121 H12E 109.5
H12D C121 H12E 109.5
C122 C121 H12F 109.5
H12D C121 H12F 109.5
H12E C121 H12F 109.5
N9 C122 C121 124.7(10)
N9 C122 C123 119.1(10)
C121 C122 C123 116.0(10)
C124 C123 C122 130.0(10)
C124 C123 H123 115.0
C122 C123 H123 115.0
N10 C124 C123 124.6(10)
N10 C124 C125 120.7(11)
C123 C124 C125 114.7(9)
C124 C125 H12G 109.5
C124 C125 H12H 109.5
H12G C125 H12H 109.5
C124 C125 H12I 109.5
H12G C125 H12I 109.5
H12H C125 H12I 109.5
C127 C126 C131 122.1(12)
C127 C126 N9 118.8(12)
C131 C126 N9 118.8(9)
C126 C127 C128 117.7(15)
C126 C127 C132 121.6(12)
C128 C127 C132 120.7(12)
C129 C128 C127 120.5(12)
C129 C128 H128 119.8
C127 C128 H128 119.8
C130 C129 C128 118.9(13)
C130 C129 C133 125.1(17)
C128 C129 C133 115.8(14)
C131 C130 C129 121.3(16)
C131 C130 H130 119.3
C129 C130 H130 119.3
C130 C131 C126 119.5(12)
C130 C131 C134 118.9(13)
C126 C131 C134 121.6(10)
C127 C132 H13D 109.5
C127 C132 H13E 109.5
H13D C132 H13E 109.5
C127 C132 H13F 109.5
H13D C132 H13F 109.5
H13E C132 H13F 109.5
C129 C133 H13G 109.5
C129 C133 H13H 109.5
H13G C133 H13H 109.5
C129 C133 H13I 109.5
H13G C133 H13I 109.5
H13H C133 H13I 109.5
C131 C134 H13J 109.5
C131 C134 H13K 109.5
H13J C134 H13K 109.5
C131 C134 H13L 109.5
H13J C134 H13L 109.5
H13K C134 H13L 109.5
C136 C135 C140 119.2(10)
C136 C135 N10 121.2(10)
C140 C135 N10 119.6(9)
C135 C136 C137 119.7(10)
C135 C136 C141 121.1(11)
C137 C136 C141 119.1(10)
C138 C137 C136 122.3(11)
C138 C137 H137 118.8
C136 C137 H137 118.8
C137 C138 C139 119.6(12)
C137 C138 C142 122.7(12)
C139 C138 C142 117.6(12)
C138 C139 C140 118.0(11)
C138 C139 H139 121.0
C140 C139 H139 121.0
C135 C140 C139 121.1(10)
C135 C140 C143 120.7(10)
C139 C140 C143 118.2(10)
C136 C141 H14D 109.5
C136 C141 H14E 109.5
H14D C141 H14E 109.5
C136 C141 H14F 109.5
H14D C141 H14F 109.5
H14E C141 H14F 109.5
C138 C142 H14G 109.5
C138 C142 H14H 109.5
H14G C142 H14H 109.5
C138 C142 H14I 109.5
H14G C142 H14I 109.5
H14H C142 H14I 109.5
C140 C143 H14J 109.5
C140 C143 H14K 109.5
H14J C143 H14K 109.5
C140 C143 H14L 109.5
H14J C143 H14L 109.5
H14K C143 H14L 109.5
C152 C151 H15A 109.5
C152 C151 H15B 109.5
H15A C151 H15B 109.5
C152 C151 H15C 109.5
H15A C151 H15C 109.5
H15B C151 H15C 109.5
N11 C152 C153 122.6(9)
N11 C152 C151 120.1(10)
C153 C152 C151 117.2(9)
C152 C153 C154 129.2(10)
C152 C153 H153 115.4
C154 C153 H153 115.4
N12 C154 C153 125.5(11)
N12 C154 C155 116.2(10)
C153 C154 C155 118.2(9)
C154 C155 H15D 109.5
C154 C155 H15E 109.5
H15D C155 H15E 109.5
C154 C155 H15F 109.5
H15D C155 H15F 109.5
H15E C155 H15F 109.5
C161 C156 C157 120.7(13)
C161 C156 N11 120.5(10)
C157 C156 N11 118.1(13)
C156 C157 C158 113.6(17)
C156 C157 C162 120.4(14)
C158 C157 C162 126.0(15)
C159 C158 C157 127(2)
C159 C158 H158 116.6
C157 C158 H158 116.6
C158 C159 C160 114(2)
C158 C159 C163 116(3)
C160 C159 C163 129(3)
C161 C160 C159 125(2)
C161 C160 H160 117.4
C159 C160 H160 117.4
C160 C161 C156 119.0(14)
C160 C161 C164 122.5(16)
C156 C161 C164 118.4(13)
C157 C162 H16A 109.5
C157 C162 H16B 109.5
H16A C162 H16B 109.5
C157 C162 H16C 109.5
H16A C162 H16C 109.5
H16B C162 H16C 109.5
C159 C163 H16D 109.5
C159 C163 H16E 109.5
H16D C163 H16E 109.5
C159 C163 H16F 109.5
H16D C163 H16F 109.5
H16E C163 H16F 109.5
C161 C164 H16G 109.5
C161 C164 H16H 109.5
H16G C164 H16H 109.5
C161 C164 H16I 109.5
H16G C164 H16I 109.5
H16H C164 H16I 109.5
C166 C165 C170 120.4(10)
C166 C165 N12 121.0(9)
C170 C165 N12 118.3(9)
C165 C166 C167 119.1(11)
C165 C166 C171 121.6(10)
C167 C166 C171 119.2(10)
C168 C167 C166 122.3(11)
C168 C167 H167 118.8
C166 C167 H167 118.8
C167 C168 C169 118.3(10)
C167 C168 C172 120.8(13)
C169 C168 C172 120.8(13)
C170 C169 C168 120.8(11)
C170 C169 H169 119.6
C168 C169 H169 119.6
C169 C170 C165 119.0(10)
C169 C170 C173 120.5(11)
C165 C170 C173 120.5(9)
C166 C171 H17A 109.5
C166 C171 H17B 109.5
H17A C171 H17B 109.5
C166 C171 H17C 109.5
H17A C171 H17C 109.5
H17B C171 H17C 109.5
C168 C172 H17D 109.5
C168 C172 H17E 109.5
H17D C172 H17E 109.5
C168 C172 H17F 109.5
H17D C172 H17F 109.5
H17E C172 H17F 109.5
C170 C173 H17G 109.5
C170 C173 H17H 109.5
H17G C173 H17H 109.5
C170 C173 H17I 109.5
H17G C173 H17I 109.5
H17H C173 H17I 109.5
C186 C181 C185 119.6(7)
C186 C181 C182 119.9(7)
C185 C181 C182 108.0(7)
C186 C181 Mg1 149.8(6)
C185 C181 Mg1 74.8(5)
C182 C181 Mg1 73.8(5)
C183 C182 C189 123.3(8)
C183 C182 C181 107.7(7)
C189 C182 C181 119.5(8)
C183 C182 Mg1 73.3(5)
C189 C182 Mg1 148.4(6)
C181 C182 Mg1 71.8(5)
C192 C183 C182 117.8(8)
C192 C183 C184 121.4(8)
C182 C183 C184 109.7(7)
C192 C183 Mg1 150.4(6)
C182 C183 Mg1 73.2(5)
C184 C183 Mg1 73.7(5)
C195 C184 C183 121.8(8)
C195 C184 C185 117.7(8)
C183 C184 C185 107.6(7)
C195 C184 Mg1 152.4(6)
C183 C184 Mg1 72.8(5)
C185 C184 Mg1 73.2(5)
C198 C185 C181 120.8(8)
C198 C185 C184 121.1(8)
C181 C185 C184 106.9(7)
C198 C185 Mg1 152.0(7)
C181 C185 Mg1 71.0(5)
C184 C185 Mg1 72.4(5)
C181 C186 C200 119.2(7)
C181 C186 C187 118.7(8)
C200 C186 C187 107.1(7)
C181 C186 Mg2 151.5(6)
C200 C186 Mg2 72.9(5)
C187 C186 Mg2 76.8(5)
C188 C187 C201 120.1(8)
C188 C187 C186 121.7(8)
C201 C187 C186 108.7(7)
C188 C187 Mg2 151.8(6)
C201 C187 Mg2 73.4(5)
C186 C187 Mg2 69.0(5)
C204 C188 C189 109.5(8)
C204 C188 C187 119.4(8)
C189 C188 C187 118.4(8)
C188 C189 C182 121.7(8)
C188 C189 C190 107.6(8)
C182 C189 C190 116.9(8)
C205 C190 C191 122.9(8)
C205 C190 C189 107.0(8)
C191 C190 C189 119.8(8)
C192 C191 C190 121.1(8)
C192 C191 C208 107.2(8)
C190 C191 C208 118.6(8)
C191 C192 C183 120.9(9)
C191 C192 C193 109.2(8)
C183 C192 C193 117.5(8)
C209 C193 C194 118.4(8)
C209 C193 C192 107.5(8)
C194 C193 C192 120.7(8)
C209 C193 Mg5 79.3(5)
C194 C193 Mg5 69.6(5)
C192 C193 Mg5 158.7(6)
C193 C194 C212 120.2(8)
C193 C194 C195 120.6(8)
C212 C194 C195 109.1(8)
C193 C194 Mg5 76.6(5)
C212 C194 Mg5 74.8(5)
C195 C194 Mg5 151.4(7)
C184 C195 C196 121.5(8)
C184 C195 C194 117.8(7)
C196 C195 C194 106.1(8)
C197 C196 C213 119.9(8)
C197 C196 C195 120.2(8)
C213 C196 C195 110.0(8)
C196 C197 C216 120.3(8)
C196 C197 C198 119.6(8)
C216 C197 C198 107.3(8)
C199 C198 C185 119.8(8)
C199 C198 C197 108.7(8)
C185 C198 C197 119.7(8)
C198 C199 C200 120.8(7)
C198 C199 C217 109.6(8)
C200 C199 C217 116.2(8)
C220 C200 C199 122.3(7)
C220 C200 C186 108.5(7)
C199 C200 C186 119.6(8)
C220 C200 Mg2 74.6(5)
C199 C200 Mg2 147.6(6)
C186 C200 Mg2 72.3(5)
C202 C201 C220 120.7(8)
C202 C201 C187 119.7(8)
C220 C201 C187 106.5(8)
C202 C201 Mg2 153.9(6)
C220 C201 Mg2 70.9(5)
C187 C201 Mg2 73.1(5)
C201 C202 C203 119.3(8)
C201 C202 C222 119.3(7)
C203 C202 C222 107.4(8)
C204 C203 C224 119.7(8)
C204 C203 C202 120.4(8)
C224 C203 C202 108.7(7)
C188 C204 C203 121.0(8)
C188 C204 C205 107.2(8)
C203 C204 C205 120.1(8)
C190 C205 C206 118.6(8)
C190 C205 C204 108.7(8)
C206 C205 C204 119.7(8)
C207 C206 C225 108.8(7)
C207 C206 C205 120.0(8)
C225 C206 C205 119.7(8)
C207 C206 Mg4 72.4(5)
C225 C206 Mg4 70.4(5)
C205 C206 Mg4 154.4(6)
C206 C207 C208 120.8(8)
C206 C207 C227 106.8(7)
C208 C207 C227 120.0(7)
C206 C207 Mg4 74.9(5)
C208 C207 Mg4 153.8(6)
C227 C207 Mg4 68.0(4)
C207 C208 C209 120.2(8)
C207 C208 C191 119.1(8)
C209 C208 C191 108.0(8)
C193 C209 C208 108.0(8)
C193 C209 C210 122.3(8)
C208 C209 C210 118.8(8)
C193 C209 Mg5 68.5(5)
C208 C209 Mg5 158.6(6)
C210 C209 Mg5 77.7(5)
C228 C210 C209 121.9(8)
C228 C210 C211 109.7(7)
C209 C210 C211 117.0(8)
C228 C210 Mg5 161.8(6)
C209 C210 Mg5 71.0(5)
C211 C210 Mg5 70.1(5)
C212 C211 C230 123.0(8)
C212 C211 C210 121.0(8)
C230 C211 C210 106.0(8)
C212 C211 Mg5 67.9(5)
C230 C211 Mg5 158.5(7)
C210 C211 Mg5 78.4(5)
C211 C212 C194 121.1(7)
C211 C212 C213 119.9(8)
C194 C212 C213 108.3(8)
C211 C212 Mg5 80.5(5)
C194 C212 Mg5 70.9(5)
C213 C212 Mg5 151.6(6)
C214 C213 C196 120.5(8)
C214 C213 C212 118.8(8)
C196 C213 C212 106.4(7)
C213 C214 C231 120.5(8)
C213 C214 C215 119.6(8)
C231 C214 C215 106.4(8)
C213 C214 Mg6 152.5(6)
C231 C214 Mg6 70.1(5)
C215 C214 Mg6 75.8(5)
C216 C215 C233 121.6(8)
C216 C215 C214 119.3(8)
C233 C215 C214 108.9(8)
C216 C215 Mg6 153.0(6)
C233 C215 Mg6 71.9(5)
C214 C215 Mg6 70.3(5)
C215 C216 C197 120.2(8)
C215 C216 C217 117.1(8)
C197 C216 C217 109.7(7)
C218 C217 C216 121.0(8)
C218 C217 C199 122.3(7)
C216 C217 C199 104.6(7)
C217 C218 C219 119.7(8)
C217 C218 C234 119.6(8)
C219 C218 C234 109.6(8)
C218 C219 C221 107.5(8)
C218 C219 C220 120.3(8)
C221 C219 C220 118.6(8)
C200 C220 C219 119.2(8)
C200 C220 C201 109.2(7)
C219 C220 C201 120.2(8)
C200 C220 Mg2 71.5(5)
C219 C220 Mg2 150.7(6)
C201 C220 Mg2 75.3(5)
C219 C221 C222 120.6(8)
C219 C221 C235 108.4(8)
C222 C221 C235 120.3(8)
C219 C221 Mg3 158.0(6)
C222 C221 Mg3 69.1(5)
C235 C221 Mg3 78.3(5)
C223 C222 C221 118.9(8)
C223 C222 C202 109.2(7)
C221 C222 C202 120.5(8)
C223 C222 Mg3 72.8(5)
C221 C222 Mg3 77.3(5)
C202 C222 Mg3 153.3(6)
C237 C223 C222 120.7(7)
C237 C223 C224 120.4(8)
C222 C223 C224 106.8(7)
C237 C223 Mg3 78.4(5)
C222 C223 Mg3 72.9(5)
C224 C223 Mg3 154.0(6)
C225 C224 C203 121.2(8)
C225 C224 C223 117.5(7)
C203 C224 C223 107.8(7)
C224 C225 C206 119.6(8)
C224 C225 C226 121.9(7)
C206 C225 C226 107.8(8)
C224 C225 Mg4 150.0(6)
C206 C225 Mg4 76.4(5)
C226 C225 Mg4 69.0(5)
C238 C226 C227 120.8(8)
C238 C226 C225 119.8(8)
C227 C226 C225 108.2(8)
C238 C226 Mg4 146.8(6)
C227 C226 Mg4 73.4(4)
C225 C226 Mg4 76.6(5)
C226 C227 C228 120.7(7)
C226 C227 C207 108.3(8)
C228 C227 C207 119.2(8)
C226 C227 Mg4 71.9(5)
C228 C227 Mg4 148.4(6)
C207 C227 Mg4 77.4(4)
C210 C228 C227 119.8(8)
C210 C228 C229 107.3(7)
C227 C228 C229 118.8(8)
C239 C229 C230 121.8(7)
C239 C229 C228 119.5(8)
C230 C229 C228 107.6(8)
C211 C230 C231 117.2(8)
C211 C230 C229 109.1(7)
C231 C230 C229 118.4(8)
C232 C231 C230 120.6(8)
C232 C231 C214 109.0(7)
C230 C231 C214 120.3(8)
C232 C231 Mg6 72.8(5)
C230 C231 Mg6 147.7(6)
C214 C231 Mg6 75.0(4)
C231 C232 C240 121.0(7)
C231 C232 C233 108.5(7)
C240 C232 C233 118.2(8)
C231 C232 Mg6 73.0(5)
C240 C232 Mg6 149.2(6)
C233 C232 Mg6 76.3(4)
C234 C233 C215 120.0(8)
C234 C233 C232 121.7(7)
C215 C233 C232 107.1(7)
C234 C233 Mg6 151.6(6)
C215 C233 Mg6 75.1(5)
C232 C233 Mg6 68.9(4)
C233 C234 C218 120.6(8)
C233 C234 C235 118.4(8)
C218 C234 C235 107.3(7)
C236 C235 C221 120.6(7)
C236 C235 C234 121.0(8)
C221 C235 C234 107.2(8)
C236 C235 Mg3 75.4(5)
C221 C235 Mg3 69.3(5)
C234 C235 Mg3 159.4(6)
C235 C236 C240 121.2(7)
C235 C236 C237 119.5(8)
C240 C236 C237 107.0(8)
C235 C236 Mg3 74.2(5)
C240 C236 Mg3 161.0(6)
C237 C236 Mg3 69.5(5)
C223 C237 C238 120.5(7)
C223 C237 C236 119.9(8)
C238 C237 C236 108.1(8)
C223 C237 Mg3 68.5(5)
C238 C237 Mg3 159.9(7)
C236 C237 Mg3 78.1(5)
C226 C238 C237 119.9(8)
C226 C238 C239 118.9(8)
C237 C238 C239 108.3(7)
C229 C239 C238 121.2(7)
C229 C239 C240 119.2(7)
C238 C239 C240 107.2(8)
C236 C240 C232 119.5(8)
C236 C240 C239 109.4(7)
C232 C240 C239 119.0(8)
C242 C241 H24A 109.5
C242 C241 H24B 109.5
H24A C241 H24B 109.5
C242 C241 H24C 109.5
H24A C241 H24C 109.5
H24B C241 H24C 109.5
N13 C242 C243 124.2(10)
N13 C242 C241 118.7(10)
C243 C242 C241 117.1(10)
C242 C243 C244 132.2(11)
C242 C243 H243 113.9
C244 C243 H243 113.9
N14 C244 C243 122.5(10)
N14 C244 C245 121.3(11)
C243 C244 C245 116.1(10)
C244 C245 H24D 109.5
C244 C245 H24E 109.5
H24D C245 H24E 109.5
C244 C245 H24F 109.5
H24D C245 H24F 109.5
H24E C245 H24F 109.5
C251 C246 C247 121.2(11)
C251 C246 N13 116.6(10)
C247 C246 N13 122.1(11)
C246 C247 C248 119.2(12)
C246 C247 C252 119.6(11)
C248 C247 C252 121.2(11)
C249 C248 C247 122.0(12)
C249 C248 H248 119.0
C247 C248 H248 119.0
C248 C249 C250 117.3(12)
C248 C249 C253 119.5(14)
C250 C249 C253 123.1(14)
C251 C250 C249 121.4(13)
C251 C250 H250 119.3
C249 C250 H250 119.3
C246 C251 C250 118.8(11)
C246 C251 C254 122.7(11)
C250 C251 C254 118.5(12)
C247 C252 H25A 109.5
C247 C252 H25B 109.5
H25A C252 H25B 109.5
C247 C252 H25C 109.5
H25A C252 H25C 109.5
H25B C252 H25C 109.5
C249 C253 H25D 109.5
C249 C253 H25E 109.5
H25D C253 H25E 109.5
C249 C253 H25F 109.5
H25D C253 H25F 109.5
H25E C253 H25F 109.5
C251 C254 H25G 109.5
C251 C254 H25H 109.5
H25G C254 H25H 109.5
C251 C254 H25I 109.5
H25G C254 H25I 109.5
H25H C254 H25I 109.5
C260 C255 C256 120.0(10)
C260 C255 N14 119.8(9)
C256 C255 N14 120.2(9)
C257 C256 C255 117.2(10)
C257 C256 C261 120.8(10)
C255 C256 C261 122.0(10)
C258 C257 C256 122.9(10)
C258 C257 H257 118.5
C256 C257 H257 118.5
C259 C258 C257 117.8(10)
C259 C258 C262 122.0(11)
C257 C258 C262 120.2(11)
C260 C259 C258 122.7(11)
C260 C259 H259 118.6
C258 C259 H259 118.6
C259 C260 C255 119.2(10)
C259 C260 C263 120.9(10)
C255 C260 C263 119.8(10)
C256 C261 H26A 109.5
C256 C261 H26B 109.5
H26A C261 H26B 109.5
C256 C261 H26C 109.5
H26A C261 H26C 109.5
H26B C261 H26C 109.5
C258 C262 H26D 109.5
C258 C262 H26E 109.5
H26D C262 H26E 109.5
C258 C262 H26F 109.5
H26D C262 H26F 109.5
H26E C262 H26F 109.5
C260 C263 H26G 109.5
C260 C263 H26H 109.5
H26G C263 H26H 109.5
C260 C263 H26I 109.5
H26G C263 H26I 109.5
H26H C263 H26I 109.5
C272 C271 H27A 109.5
C272 C271 H27B 109.5
H27A C271 H27B 109.5
C272 C271 H27C 109.5
H27A C271 H27C 109.5
H27B C271 H27C 109.5
N15 C272 C273 124.1(11)
N15 C272 C271 119.1(11)
C273 C272 C271 116.5(12)
C274 C273 C272 129.5(12)
C274 C273 H273 115.2
C272 C273 H273 115.2
N16 C274 C273 126.0(10)
N16 C274 C275 117.4(10)
C273 C274 C275 116.5(11)
C274 C275 H27D 109.5
C274 C275 H27E 109.5
H27D C275 H27E 109.5
C274 C275 H27F 109.5
H27D C275 H27F 109.5
H27E C275 H27F 109.5
C281 C276 C277 121.7(9)
C281 C276 N15 120.0(9)
C277 C276 N15 118.1(9)
C278 C277 C276 118.7(9)
C278 C277 C282 120.6(10)
C276 C277 C282 120.5(9)
C277 C278 C279 122.8(10)
C277 C278 H278 118.6
C279 C278 H278 118.6
C278 C279 C280 117.8(9)
C278 C279 C283 121.8(11)
C280 C279 C283 120.3(9)
C279 C280 C281 121.8(9)
C279 C280 H280 119.1
C281 C280 H280 119.1
C276 C281 C280 117.0(10)
C276 C281 C284 123.0(9)
C280 C281 C284 120.0(10)
C277 C282 H28A 109.5
C277 C282 H28B 109.5
H28A C282 H28B 109.5
C277 C282 H28C 109.5
H28A C282 H28C 109.5
H28B C282 H28C 109.5
C279 C283 H28D 109.5
C279 C283 H28E 109.5
H28D C283 H28E 109.5
C279 C283 H28F 109.5
H28D C283 H28F 109.5
H28E C283 H28F 109.5
C281 C284 H28G 109.5
C281 C284 H28H 109.5
H28G C284 H28H 109.5
C281 C284 H28I 109.5
H28G C284 H28I 109.5
H28H C284 H28I 109.5
C286 C285 C290 121.0(11)
C286 C285 N16 120.3(11)
C290 C285 N16 118.7(12)
C285 C286 C287 116.1(13)
C285 C286 C291 119.8(10)
C287 C286 C291 124.0(13)
C288 C287 C286 123.0(15)
C288 C287 H287 118.5
C286 C287 H287 118.5
C287 C288 C289 119.4(13)
C287 C288 C292 119.0(17)
C289 C288 C292 121.6(15)
C288 C289 C290 120.1(15)
C288 C289 H289 120.0
C290 C289 H289 120.0
C285 C290 C289 119.8(14)
C285 C290 C293 120.7(12)
C289 C290 C293 119.4(14)
C286 C291 H29A 109.5
C286 C291 H29B 109.5
H29A C291 H29B 109.5
C286 C291 H29C 109.5
H29A C291 H29C 109.5
H29B C291 H29C 109.5
C288 C292 H29D 109.5
C288 C292 H29E 109.5
H29D C292 H29E 109.5
C288 C292 H29F 109.5
H29D C292 H29F 109.5
H29E C292 H29F 109.5
C290 C293 H29G 109.5
C290 C293 H29H 109.5
H29G C293 H29H 109.5
C290 C293 H29I 109.5
H29G C293 H29I 109.5
H29H C293 H29I 109.5
C302 C301 H30A 109.5
C302 C301 H30B 109.5
H30A C301 H30B 109.5
C302 C301 H30C 109.5
H30A C301 H30C 109.5
H30B C301 H30C 109.5
N17 C302 C303 123.4(10)
N17 C302 C301 119.0(10)
C303 C302 C301 117.6(10)
C302 C303 C304 131.1(10)
C302 C303 H303 114.4
C304 C303 H303 114.4
N18 C304 C303 124.4(10)
N18 C304 C305 120.3(10)
C303 C304 C305 115.3(10)
C304 C305 H30D 109.5
C304 C305 H30E 109.5
H30D C305 H30E 109.5
C304 C305 H30F 109.5
H30D C305 H30F 109.5
H30E C305 H30F 109.5
C311 C306 N17 120.7(10)
C311 C306 C307 121.1(10)
N17 C306 C307 118.2(10)
C306 C307 C308 115.8(12)
C306 C307 C312 119.1(11)
C308 C307 C312 125.0(13)
C309 C308 C307 123.0(13)
C309 C308 H308 118.5
C307 C308 H308 118.5
C310 C309 C308 117.5(13)
C310 C309 C313 122.4(18)
C308 C309 C313 119.7(17)
C309 C310 C311 124.1(14)
C309 C310 H310 118.0
C311 C310 H310 118.0
C306 C311 C310 118.4(12)
C306 C311 C314 121.9(9)
C310 C311 C314 119.7(12)
C307 C312 H31D 109.5
C307 C312 H31E 109.5
H31D C312 H31E 109.5
C307 C312 H31F 109.5
H31D C312 H31F 109.5
H31E C312 H31F 109.5
C309 C313 H31G 109.5
C309 C313 H31H 109.5
H31G C313 H31H 109.5
C309 C313 H31I 109.5
H31G C313 H31I 109.5
H31H C313 H31I 109.5
C311 C314 H31J 109.5
C311 C314 H31K 109.5
H31J C314 H31K 109.5
C311 C314 H31L 109.5
H31J C314 H31L 109.5
H31K C314 H31L 109.5
C320 C315 C316 122.0(11)
C320 C315 N18 117.8(11)
C316 C315 N18 119.9(12)
C317 C316 C315 117.7(14)
C317 C316 C321 120.5(13)
C315 C316 C321 121.8(11)
C318 C317 C316 122.7(13)
C318 C317 H317 118.6
C316 C317 H317 118.6
C317 C318 C319 117.0(12)
C317 C318 C322 120.0(15)
C319 C318 C322 123.0(17)
C318 C319 C320 121.8(14)
C318 C319 H319 119.1
C320 C319 H319 119.1
C315 C320 C319 118.7(12)
C315 C320 C323 126.2(11)
C319 C320 C323 115.1(13)
C316 C321 H32A 109.5
C316 C321 H32B 109.5
H32A C321 H32B 109.5
C316 C321 H32C 109.5
H32A C321 H32C 109.5
H32B C321 H32C 109.5
C318 C322 H32D 109.5
C318 C322 H32E 109.5
H32D C322 H32E 109.5
C318 C322 H32F 109.5
H32D C322 H32F 109.5
H32E C322 H32F 109.5
C320 C323 H32G 109.5
C320 C323 H32H 109.5
H32G C323 H32H 109.5
C320 C323 H32I 109.5
H32G C323 H32I 109.5
H32H C323 H32I 109.5
C332 C331 H33A 109.5
C332 C331 H33B 109.5
H33A C331 H33B 109.5
C332 C331 H33C 109.5
H33A C331 H33C 109.5
H33B C331 H33C 109.5
N19 C332 C333 123.4(9)
N19 C332 C331 120.9(10)
C333 C332 C331 115.6(9)
C332 C333 C334 130.7(9)
C332 C333 H333 114.6
C334 C333 H333 114.6
N20 C334 C333 120.7(9)
N20 C334 C335 120.4(10)
C333 C334 C335 118.9(9)
C334 C335 H33D 109.5
C334 C335 H33E 109.5
H33D C335 H33E 109.5
C334 C335 H33F 109.5
H33D C335 H33F 109.5
H33E C335 H33F 109.5
C341 C336 C337 122.0(10)
C341 C336 N19 121.4(10)
C337 C336 N19 116.3(10)
C336 C337 C338 117.3(11)
C336 C337 C342 123.8(11)
C338 C337 C342 118.9(11)
C339 C338 C337 120.6(12)
C339 C338 H338 119.7
C337 C338 H338 119.7
C338 C339 C340 119.2(12)
C338 C339 C343 120.9(12)
C340 C339 C343 120.0(13)
C339 C340 C341 123.3(12)
C339 C340 H340 118.3
C341 C340 H340 118.3
C336 C341 C340 117.5(11)
C336 C341 C344 120.4(11)
C340 C341 C344 122.0(11)
C337 C342 H34A 109.5
C337 C342 H34B 109.5
H34A C342 H34B 109.5
C337 C342 H34C 109.5
H34A C342 H34C 109.5
H34B C342 H34C 109.5
C339 C343 H34D 109.5
C339 C343 H34E 109.5
H34D C343 H34E 109.5
C339 C343 H34F 109.5
H34D C343 H34F 109.5
H34E C343 H34F 109.5
C341 C344 H34G 109.5
C341 C344 H34H 109.5
H34G C344 H34H 109.5
C341 C344 H34I 109.5
H34G C344 H34I 109.5
H34H C344 H34I 109.5
C346 C345 C350 120.9(12)
C346 C345 N20 122.6(12)
C350 C345 N20 115.7(10)
C345 C346 C347 121.6(16)
C345 C346 C351 118.6(13)
C347 C346 C351 119.7(15)
C346 C347 C348 119.5(16)
C346 C347 H347 120.2
C348 C347 H347 120.2
C347 C348 C349 119.1(17)
C347 C348 C352 121(2)
C349 C348 C352 120(3)
C348 C349 C350 119.7(17)
C348 C349 H349 120.2
C350 C349 H349 120.2
C345 C350 C349 119.0(13)
C345 C350 C353 124.8(12)
C349 C350 C353 116.1(14)
C346 C351 H35D 109.5
C346 C351 H35E 109.5
H35D C351 H35E 109.5
C346 C351 H35F 109.5
H35D C351 H35F 109.5
H35E C351 H35F 109.5
C348 C352 H35G 109.5
C348 C352 H35H 109.5
H35G C352 H35H 109.5
C348 C352 H35I 109.5
H35G C352 H35I 109.5
H35H C352 H35I 109.5
C350 C353 H35J 109.5
C350 C353 H35K 109.5
H35J C353 H35K 109.5
C350 C353 H35L 109.5
H35J C353 H35L 109.5
H35K C353 H35L 109.5
C362 C361 H36A 109.5
C362 C361 H36B 109.5
H36A C361 H36B 109.5
C362 C361 H36C 109.5
H36A C361 H36C 109.5
H36B C361 H36C 109.5
N21 C362 C363 123.1(9)
N21 C362 C361 118.0(9)
C363 C362 C361 119.0(9)
C364 C363 C362 130.7(10)
C364 C363 H363 114.7
C362 C363 H363 114.7
N22 C364 C363 125.1(10)
N22 C364 C365 118.2(9)
C363 C364 C365 116.7(9)
C364 C365 H36D 109.5
C364 C365 H36E 109.5
H36D C365 H36E 109.5
C364 C365 H36F 109.5
H36D C365 H36F 109.5
H36E C365 H36F 109.5
C371 C366 C367 124.2(10)
C371 C366 N21 117.8(9)
C367 C366 N21 117.9(9)
C366 C367 C368 113.6(10)
C366 C367 C372 122.4(10)
C368 C367 C372 124.0(10)
C369 C368 C367 125.2(11)
C369 C368 H368 117.4
C367 C368 H368 117.4
C368 C369 C370 118.6(10)
C368 C369 C373 124.2(12)
C370 C369 C373 117.3(12)
C369 C370 C371 121.8(10)
C369 C370 H370 119.1
C371 C370 H370 119.1
C366 C371 C370 116.5(10)
C366 C371 C374 123.0(9)
C370 C371 C374 120.5(10)
C367 C372 H37A 109.5
C367 C372 H37B 109.5
H37A C372 H37B 109.5
C367 C372 H37C 109.5
H37A C372 H37C 109.5
H37B C372 H37C 109.5
C369 C373 H37D 109.5
C369 C373 H37E 109.5
H37D C373 H37E 109.5
C369 C373 H37F 109.5
H37D C373 H37F 109.5
H37E C373 H37F 109.5
C371 C374 H37G 109.5
C371 C374 H37H 109.5
H37G C374 H37H 109.5
C371 C374 H37I 109.5
H37G C374 H37I 109.5
H37H C374 H37I 109.5
C380 C375 N22 122.2(9)
C380 C375 C376 119.6(9)
N22 C375 C376 117.9(9)
C377 C376 C375 115.5(10)
C377 C376 C381 124.1(10)
C375 C376 C381 120.4(10)
C378 C377 C376 124.2(11)
C378 C377 H377 117.9
C376 C377 H377 117.9
C377 C378 C379 118.4(10)
C377 C378 C382 121.1(12)
C379 C378 C382 120.4(12)
C378 C379 C380 122.5(12)
C378 C379 H379 118.8
C380 C379 H379 118.8
C375 C380 C379 119.7(10)
C375 C380 C383 119.2(10)
C379 C380 C383 121.1(11)
C376 C381 H38A 109.5
C376 C381 H38B 109.5
H38A C381 H38B 109.5
C376 C381 H38C 109.5
H38A C381 H38C 109.5
H38B C381 H38C 109.5
C378 C382 H38D 109.5
C378 C382 H38E 109.5
H38D C382 H38E 109.5
C378 C382 H38F 109.5
H38D C382 H38F 109.5
H38E C382 H38F 109.5
C380 C383 H38G 109.5
C380 C383 H38H 109.5
H38G C383 H38H 109.5
C380 C383 H38I 109.5
H38G C383 H38I 109.5
H38H C383 H38I 109.5
C392 C391 H39A 109.5
C392 C391 H39B 109.5
H39A C391 H39B 109.5
C392 C391 H39C 109.5
H39A C391 H39C 109.5
H39B C391 H39C 109.5
N23 C392 C393 122.4(9)
N23 C392 C391 120.0(10)
C393 C392 C391 117.3(9)
C392 C393 C394 130.4(9)
C392 C393 H393 114.8
C394 C393 H393 114.8
N24 C394 C393 123.5(9)
N24 C394 C395 117.4(9)
C393 C394 C395 119.1(9)
C394 C395 H39D 109.5
C394 C395 H39E 109.5
H39D C395 H39E 109.5
C394 C395 H39F 109.5
H39D C395 H39F 109.5
H39E C395 H39F 109.5
C401 C396 C397 121.7(11)
C401 C396 N23 121.2(11)
C397 C396 N23 116.6(10)
C396 C397 C398 116.0(12)
C396 C397 C402 122.1(11)
C398 C397 C402 121.6(13)
C399 C398 C397 119.4(14)
C399 C398 H398 120.3
C397 C398 H398 120.3
C400 C399 C398 121.2(14)
C400 C399 C403 125.0(16)
C398 C399 C403 113.7(17)
C399 C400 C401 121.9(14)
C399 C400 H400 119.0
C401 C400 H400 119.0
C396 C401 C400 119.6(14)
C396 C401 C404 121.4(12)
C400 C401 C404 118.7(12)
C397 C402 H40A 109.5
C397 C402 H40B 109.5
H40A C402 H40B 109.5
C397 C402 H40C 109.5
H40A C402 H40C 109.5
H40B C402 H40C 109.5
C399 C403 H40D 109.5
C399 C403 H40E 109.5
H40D C403 H40E 109.5
C399 C403 H40F 109.5
H40D C403 H40F 109.5
H40E C403 H40F 109.5
C401 C404 H40G 109.5
C401 C404 H40H 109.5
H40G C404 H40H 109.5
C401 C404 H40I 109.5
H40G C404 H40I 109.5
H40H C404 H40I 109.5
C406 C405 C410 118.7(10)
C406 C405 N24 118.6(9)
C410 C405 N24 122.4(10)
C407 C406 C405 119.9(10)
C407 C406 C411 121.2(11)
C405 C406 C411 118.9(10)
C406 C407 C408 122.8(12)
C406 C407 H407 118.6
C408 C407 H407 118.6
C409 C408 C407 116.4(11)
C409 C408 C412 120.7(13)
C407 C408 C412 122.9(13)
C410 C409 C408 121.8(12)
C410 C409 H409 119.1
C408 C409 H409 119.1
C409 C410 C405 120.5(11)
C409 C410 C413 120.9(10)
C405 C410 C413 118.6(10)
C406 C411 H41A 109.5
C406 C411 H41B 109.5
H41A C411 H41B 109.5
C406 C411 H41C 109.5
H41A C411 H41C 109.5
H41B C411 H41C 109.5
C408 C412 H41D 109.5
C408 C412 H41E 109.5
H41D C412 H41E 109.5
C408 C412 H41F 109.5
H41D C412 H41F 109.5
H41E C412 H41F 109.5
C410 C413 H41G 109.5
C410 C413 H41H 109.5
H41G C413 H41H 109.5
C410 C413 H41I 109.5
H41G C413 H41I 109.5
H41H C413 H41I 109.5
C426 C421 C422 121.5(8)
C426 C421 C425 118.3(8)
C422 C421 C425 105.1(8)
C426 C421 Mg7 152.4(7)
C422 C421 Mg7 75.0(5)
C425 C421 Mg7 72.1(5)
C423 C422 C429 121.6(8)
C423 C422 C421 110.3(8)
C429 C422 C421 118.1(8)
C423 C422 Mg7 74.4(5)
C429 C422 Mg7 151.0(6)
C421 C422 Mg7 70.4(5)
C422 C423 C424 108.4(8)
C422 C423 C432 120.0(8)
C424 C423 C432 120.5(8)
C422 C423 Mg7 72.7(5)
C424 C423 Mg7 71.6(5)
C432 C423 Mg7 152.1(7)
C435 C424 C425 120.4(8)
C435 C424 C423 121.2(8)
C425 C424 C423 107.1(7)
C435 C424 Mg7 150.7(6)
C425 C424 Mg7 70.9(5)
C423 C424 Mg7 74.3(5)
C438 C425 C424 118.7(8)
C438 C425 C421 121.6(8)
C424 C425 C421 109.1(7)
C438 C425 Mg7 149.3(6)
C424 C425 Mg7 74.7(5)
C421 C425 Mg7 72.4(5)
C421 C426 C440 121.3(8)
C421 C426 C427 118.9(8)
C440 C426 C427 107.6(7)
C421 C426 Mg8 150.0(6)
C440 C426 Mg8 74.2(5)
C427 C426 Mg8 73.5(5)
C428 C427 C441 119.5(8)
C428 C427 C426 121.9(8)
C441 C427 C426 108.2(7)
C428 C427 Mg8 150.1(6)
C441 C427 Mg8 73.4(5)
C426 C427 Mg8 71.9(5)
C444 C428 C427 121.0(8)
C444 C428 C429 108.9(8)
C427 C428 C429 118.6(7)
C428 C429 C422 120.7(8)
C428 C429 C430 107.9(8)
C422 C429 C430 116.9(8)
C431 C430 C445 120.1(8)
C431 C430 C429 121.7(7)
C445 C430 C429 106.1(8)
C430 C431 C448 120.6(8)
C430 C431 C432 120.0(8)
C448 C431 C432 108.2(7)
C431 C432 C423 119.7(8)
C431 C432 C433 108.6(7)
C423 C432 C433 116.5(8)
C434 C433 C449 120.9(8)
C434 C433 C432 122.0(8)
C449 C433 C432 106.0(7)
C434 C433 Mg11 79.1(5)
C449 C433 Mg11 73.4(5)
C432 C433 Mg11 150.8(6)
C433 C434 C435 121.0(8)
C433 C434 C452 118.6(8)
C435 C434 C452 109.7(7)
C433 C434 Mg11 68.3(5)
C435 C434 Mg11 157.7(6)
C452 C434 Mg11 78.0(5)
C424 C435 C436 119.4(8)
C424 C435 C434 118.6(8)
C436 C435 C434 107.7(8)
C437 C436 C435 120.9(8)
C437 C436 C453 119.8(8)
C435 C436 C453 108.7(8)
C436 C437 C456 121.4(9)
C436 C437 C438 119.8(8)
C456 C437 C438 106.8(8)
C425 C438 C437 120.8(8)
C425 C438 C439 118.8(8)
C437 C438 C439 109.4(7)
C440 C439 C438 120.5(8)
C440 C439 C457 118.1(7)
C438 C439 C457 107.0(8)
C439 C440 C426 119.4(8)
C439 C440 C460 121.0(8)
C426 C440 C460 108.9(7)
C439 C440 Mg8 150.4(6)
C426 C440 Mg8 71.8(5)
C460 C440 Mg8 74.0(5)
C442 C441 C427 119.2(8)
C442 C441 C460 120.4(8)
C427 C441 C460 108.3(7)
C442 C441 Mg8 151.4(6)
C427 C441 Mg8 72.5(5)
C460 C441 Mg8 74.0(5)
C462 C442 C441 118.5(7)
C462 C442 C443 109.5(7)
C441 C442 C443 119.5(8)
C444 C443 C442 121.5(7)
C444 C443 C464 119.8(8)
C442 C443 C464 107.6(7)
C443 C444 C428 119.2(8)
C443 C444 C445 120.3(8)
C428 C444 C445 108.3(8)
C446 C445 C444 120.4(8)
C446 C445 C430 119.1(8)
C444 C445 C430 108.7(7)
C445 C446 C465 119.3(7)
C445 C446 C447 120.0(8)
C465 C446 C447 109.6(7)
C445 C446 Mg10 154.2(5)
C465 C446 Mg10 71.9(5)
C447 C446 Mg10 71.3(5)
C448 C447 C446 120.4(8)
C448 C447 C467 121.1(8)
C446 C447 C467 106.1(8)
C448 C447 Mg10 152.2(6)
C446 C447 Mg10 75.4(5)
C467 C447 Mg10 68.9(5)
C447 C448 C431 119.8(8)
C447 C448 C449 119.3(8)
C431 C448 C449 108.2(7)
C448 C449 C433 108.9(8)
C448 C449 C450 119.4(8)
C433 C449 C450 119.6(7)
C448 C449 Mg11 153.0(6)
C433 C449 Mg11 72.0(5)
C450 C449 Mg11 79.7(5)
C468 C450 C451 109.5(8)
C468 C450 C449 121.7(7)
C451 C450 C449 118.1(8)
C468 C450 Mg11 159.3(6)
C451 C450 Mg11 77.2(5)
C449 C450 Mg11 67.2(5)
C452 C451 C470 120.4(8)
C452 C451 C450 121.4(8)
C470 C451 C450 106.6(7)
C452 C451 Mg11 74.4(5)
C470 C451 Mg11 160.5(6)
C450 C451 Mg11 71.2(5)
C451 C452 C434 121.4(7)
C451 C452 C453 121.7(8)
C434 C452 C453 106.0(7)
C451 C452 Mg11 75.9(5)
C434 C452 Mg11 69.8(5)
C453 C452 Mg11 157.9(6)
C454 C453 C436 119.3(8)
C454 C453 C452 117.7(8)
C436 C453 C452 107.8(7)
C453 C454 C471 121.0(8)
C453 C454 C455 120.6(8)
C471 C454 C455 106.9(7)
C453 C454 Mg12 150.2(6)
C471 C454 Mg12 71.2(5)
C455 C454 Mg12 74.8(5)
C456 C455 C473 121.9(8)
C456 C455 C454 119.1(8)
C473 C455 C454 108.3(7)
C456 C455 Mg12 152.7(5)
C473 C455 Mg12 71.6(5)
C454 C455 Mg12 71.3(5)
C455 C456 C437 119.7(9)
C455 C456 C457 117.7(8)
C437 C456 C457 110.7(8)
C458 C457 C456 122.1(8)
C458 C457 C439 118.9(7)
C456 C457 C439 106.1(7)
C459 C458 C457 121.2(8)
C459 C458 C474 109.4(8)
C457 C458 C474 118.4(8)
C460 C459 C458 121.2(8)
C460 C459 C461 116.7(7)
C458 C459 C461 107.6(8)
C459 C460 C441 122.7(8)
C459 C460 C440 119.4(8)
C441 C460 C440 107.1(8)
C459 C460 Mg8 151.2(7)
C441 C460 Mg8 72.0(5)
C440 C460 Mg8 71.9(5)
C475 C461 C462 119.6(8)
C475 C461 C459 108.2(7)
C462 C461 C459 121.3(8)
C475 C461 Mg9 77.3(5)
C462 C461 Mg9 75.0(5)
C459 C461 Mg9 151.6(6)
C442 C462 C461 120.3(8)
C442 C462 C463 108.1(7)
C461 C462 C463 117.8(8)
C442 C462 Mg9 157.0(6)
C461 C462 Mg9 70.5(5)
C463 C462 Mg9 80.2(5)
C477 C463 C464 118.6(8)
C477 C463 C462 123.2(8)
C464 C463 C462 107.8(8)
C477 C463 Mg9 80.5(6)
C464 C463 Mg9 156.4(6)
C462 C463 Mg9 66.8(5)
C465 C464 C463 120.2(8)
C465 C464 C443 118.9(8)
C463 C464 C443 107.0(7)
C464 C465 C446 121.2(8)
C464 C465 C466 119.6(8)
C446 C465 C466 107.4(7)
C464 C465 Mg10 152.1(6)
C446 C465 Mg10 75.0(5)
C466 C465 Mg10 69.3(5)
C478 C466 C467 119.9(7)
C478 C466 C465 120.3(8)
C467 C466 C465 108.5(8)
C478 C466 Mg10 148.4(6)
C467 C466 Mg10 72.2(5)
C465 C466 Mg10 76.4(5)
C468 C467 C466 120.6(8)
C468 C467 C447 119.5(8)
C466 C467 C447 108.5(7)
C468 C467 Mg10 148.0(7)
C466 C467 Mg10 73.2(5)
C447 C467 Mg10 76.0(5)
C467 C468 C469 120.1(9)
C467 C468 C450 119.0(8)
C469 C468 C450 107.6(7)
C468 C469 C479 120.2(8)
C468 C469 C470 108.7(8)
C479 C469 C470 119.7(8)
C471 C470 C451 118.5(8)
C471 C470 C469 119.8(8)
C451 C470 C469 107.5(7)
C470 C471 C472 120.6(8)
C470 C471 C454 120.5(8)
C472 C471 C454 109.4(8)
C470 C471 Mg12 147.3(6)
C472 C471 Mg12 72.9(5)
C454 C471 Mg12 74.6(5)
C471 C472 C480 119.2(8)
C471 C472 C473 107.9(8)
C480 C472 C473 121.4(8)
C471 C472 Mg12 72.8(5)
C480 C472 Mg12 149.2(6)
C473 C472 Mg12 74.7(4)
C474 C473 C472 120.3(7)
C474 C473 C455 118.7(8)
C472 C473 C455 107.5(8)
C474 C473 Mg12 153.5(6)
C472 C473 Mg12 71.0(5)
C455 C473 Mg12 74.6(5)
C473 C474 C458 121.1(8)
C473 C474 C475 119.6(8)
C458 C474 C475 107.0(8)
C476 C475 C461 122.3(8)
C476 C475 C474 119.1(8)
C461 C475 C474 107.8(8)
C476 C475 Mg9 82.2(5)
C461 C475 Mg9 68.7(5)
C474 C475 Mg9 152.5(6)
C475 C476 C480 123.2(7)
C475 C476 C477 119.2(8)
C480 C476 C477 106.6(8)
C475 C476 Mg9 66.9(5)
C480 C476 Mg9 161.6(6)
C477 C476 Mg9 76.8(5)
C463 C477 C478 122.6(8)
C463 C477 C476 117.9(8)
C478 C477 C476 107.5(7)
C463 C477 Mg9 69.5(5)
C478 C477 Mg9 163.5(6)
C476 C477 Mg9 71.7(5)
C466 C478 C477 118.7(8)
C466 C478 C479 120.0(8)
C477 C478 C479 108.6(7)
C480 C479 C478 109.0(8)
C480 C479 C469 119.4(8)
C478 C479 C469 119.2(8)
C479 C480 C472 121.2(8)
C479 C480 C476 108.2(7)
C472 C480 C476 116.4(8)

loop_
_geom_bond_atom_site_label_1
_geom_bond_atom_site_label_2
_geom_bond_distance
Mg1 N1 1.996(8)
Mg1 N2 1.999(9)
Mg1 C181 2.444(9)
Mg1 C182 2.471(9)
Mg1 C183 2.473(10)
Mg1 C184 2.485(9)
Mg1 C185 2.495(9)
Mg2 N4 1.991(9)
Mg2 N3 1.993(8)
Mg2 C186 2.414(9)
Mg2 C200 2.422(9)
Mg2 C220 2.462(9)
Mg2 C187 2.518(9)
Mg2 C201 2.521(10)
Mg3 N6 1.997(8)
Mg3 N5 2.010(8)
Mg3 C223 2.425(8)
Mg3 C222 2.425(9)
Mg3 C221 2.533(10)
Mg3 C237 2.553(10)
Mg3 C235 2.651(9)
Mg3 C236 2.666(10)
Mg4 N7 1.982(8)
Mg4 N8 2.014(9)
Mg4 C226 2.377(8)
Mg4 C227 2.397(8)
Mg4 C225 2.476(9)
Mg4 C207 2.522(9)
Mg4 C206 2.555(9)
Mg5 N9 1.997(9)
Mg5 N10 2.013(9)
Mg5 C194 2.403(9)
Mg5 C212 2.454(9)
Mg5 C193 2.494(10)
Mg5 C211 2.612(9)
Mg5 C209 2.633(9)
Mg5 C210 2.721(10)
Mg6 N11 1.981(8)
Mg6 N12 2.007(9)
Mg6 C232 2.406(8)
Mg6 C231 2.409(8)
Mg6 C214 2.475(9)
Mg6 C233 2.507(9)
Mg6 C215 2.548(10)
Mg7 N13 2.006(9)
Mg7 N14 2.030(9)
Mg7 C425 2.407(9)
Mg7 C421 2.411(10)
Mg7 C424 2.457(10)
Mg7 C422 2.471(9)
Mg7 C423 2.492(10)
Mg8 N15 2.004(9)
Mg8 N16 2.026(8)
Mg8 C426 2.439(9)
Mg8 C427 2.460(9)
Mg8 C440 2.470(9)
Mg8 C441 2.472(10)
Mg8 C460 2.499(10)
Mg9 N17 2.008(8)
Mg9 N18 2.009(9)
Mg9 C461 2.397(9)
Mg9 C462 2.457(9)
Mg9 C475 2.510(9)
Mg9 C463 2.633(9)
Mg9 C476 2.705(10)
Mg9 C477 2.774(10)
Mg10 N19 1.988(8)
Mg10 N20 2.003(7)
Mg10 C467 2.393(8)
Mg10 C466 2.407(8)
Mg10 C447 2.489(9)
Mg10 C465 2.501(9)
Mg10 C446 2.542(9)
Mg11 N21 1.987(8)
Mg11 N22 2.007(8)
Mg11 C433 2.425(10)
Mg11 C449 2.444(9)
Mg11 C434 2.562(10)
Mg11 C450 2.609(9)
Mg11 C452 2.670(10)
Mg11 C451 2.689(9)
Mg12 N24 1.991(9)
Mg12 N23 2.002(8)
Mg12 C471 2.434(9)
Mg12 C472 2.436(8)
Mg12 C454 2.479(9)
Mg12 C473 2.486(9)
Mg12 C455 2.526(9)
N1 C2 1.383(14)
N1 C6 1.419(13)
N2 C4 1.319(13)
N2 C15 1.465(13)
N3 C32 1.306(12)
N3 C36 1.459(11)
N4 C34 1.335(12)
N4 C45 1.430(12)
N5 C62 1.331(12)
N5 C66 1.453(11)
N6 C64 1.323(12)
N6 C75 1.446(11)
N7 C92 1.305(13)
N7 C96 1.479(16)
N8 C94 1.379(11)
N8 C105 1.414(12)
N9 C122 1.344(12)
N9 C126 1.477(13)
N10 C124 1.313(13)
N10 C135 1.423(13)
N11 C152 1.337(12)
N11 C156 1.475(15)
N12 C154 1.355(12)
N12 C165 1.438(12)
N13 C242 1.373(12)
N13 C246 1.446(13)
N14 C244 1.320(13)
N14 C255 1.440(13)
N15 C272 1.321(15)
N15 C276 1.452(12)
N16 C274 1.345(14)
N16 C285 1.453(12)
N17 C302 1.365(13)
N17 C306 1.428(13)
N18 C304 1.333(13)
N18 C315 1.419(13)
N19 C332 1.336(11)
N19 C336 1.463(12)
N20 C334 1.324(12)
N20 C345 1.463(13)
N21 C362 1.370(12)
N21 C366 1.473(12)
N22 C364 1.332(12)
N22 C375 1.418(12)
N23 C392 1.325(12)
N23 C396 1.421(13)
N24 C394 1.362(11)
N24 C405 1.433(12)
C1 C2 1.560(15)
C1 H1A 0.9800
C1 H1B 0.9800
C1 H1C 0.9800
C2 C3 1.360(16)
C3 C4 1.400(15)
C3 H3 0.9500
C4 C5 1.532(15)
C5 H5A 0.9800
C5 H5B 0.9800
C5 H5C 0.9800
C6 C11 1.393(15)
C6 C7 1.408(14)
C7 C8 1.388(14)
C7 C12 1.504(15)
C8 C9 1.404(16)
C8 H8 0.9500
C9 C10 1.375(15)
C9 C13 1.533(15)
C10 C11 1.417(14)
C10 H10 0.9500
C11 C14 1.463(15)
C12 H12A 0.9800
C12 H12B 0.9800
C12 H12C 0.9800
C13 H13A 0.9800
C13 H13B 0.9800
C13 H13C 0.9800
C14 H14A 0.9800
C14 H14B 0.9800
C14 H14C 0.9800
C15 C20 1.325(16)
C15 C16 1.434(16)
C16 C17 1.422(15)
C16 C21 1.464(16)
C17 C18 1.369(19)
C17 H17 0.9500
C18 C19 1.41(2)
C18 C22 1.538(16)
C19 C20 1.447(17)
C19 H19 0.9500
C20 C23 1.546(19)
C21 H21A 0.9800
C21 H21B 0.9800
C21 H21C 0.9800
C22 H22A 0.9800
C22 H22B 0.9800
C22 H22C 0.9800
C23 H23A 0.9800
C23 H23B 0.9800
C23 H23C 0.9800
C31 C32 1.491(14)
C31 H31A 0.9800
C31 H31B 0.9800
C31 H31C 0.9800
C32 C33 1.429(15)
C33 C34 1.409(14)
C33 H33 0.9500
C34 C35 1.543(14)
C35 H35A 0.9800
C35 H35B 0.9800
C35 H35C 0.9800
C36 C41 1.381(15)
C36 C37 1.404(15)
C37 C38 1.377(15)
C37 C42 1.487(17)
C38 C39 1.360(17)
C38 H38 0.9500
C39 C40 1.408(17)
C39 C43 1.518(15)
C40 C41 1.430(15)
C40 H40 0.9500
C41 C44 1.460(17)
C42 H42A 0.9800
C42 H42B 0.9800
C42 H42C 0.9800
C43 H43A 0.9800
C43 H43B 0.9800
C43 H43C 0.9800
C44 H44A 0.9800
C44 H44B 0.9800
C44 H44C 0.9800
C45 C46 1.372(14)
C45 C50 1.449(13)
C46 C47 1.400(14)
C46 C51 1.523(14)
C47 C48 1.399(14)
C47 H47 0.9500
C48 C49 1.395(15)
C48 C52 1.506(14)
C49 C50 1.389(13)
C49 H49 0.9500
C50 C53 1.507(15)
C51 H51A 0.9800
C51 H51B 0.9800
C51 H51C 0.9800
C52 H52A 0.9800
C52 H52B 0.9800
C52 H52C 0.9800
C53 H53A 0.9800
C53 H53B 0.9800
C53 H53C 0.9800
C61 C62 1.528(13)
C61 H61A 0.9800
C61 H61B 0.9800
C61 H61C 0.9800
C62 C63 1.395(13)
C63 C64 1.394(13)
C63 H63 0.9500
C64 C65 1.531(13)
C65 H65A 0.9800
C65 H65B 0.9800
C65 H65C 0.9800
C66 C67 1.387(14)
C66 C71 1.451(14)
C67 C68 1.386(15)
C67 C72 1.520(16)
C68 C69 1.349(16)
C68 H68 0.9500
C69 C70 1.343(15)
C69 C73 1.514(14)
C70 C71 1.358(14)
C70 H70 0.9500
C71 C74 1.534(14)
C72 H72A 0.9800
C72 H72B 0.9800
C72 H72C 0.9800
C73 H73A 0.9800
C73 H73B 0.9800
C73 H73C 0.9800
C74 H74A 0.9800
C74 H74B 0.9800
C74 H74C 0.9800
C75 C76 1.360(14)
C75 C80 1.391(14)
C76 C77 1.412(16)
C76 C81 1.478(17)
C77 C78 1.343(19)
C77 H77 0.9500
C78 C79 1.375(19)
C78 C82 1.489(16)
C79 C80 1.401(15)
C79 H79 0.9500
C80 C83 1.526(15)
C81 H81A 0.9800
C81 H81B 0.9800
C81 H81C 0.9800
C82 H82A 0.9800
C82 H82B 0.9800
C82 H82C 0.9800
C83 H83A 0.9800
C83 H83B 0.9800
C83 H83C 0.9800
C91 C92 1.525(14)
C91 H91A 0.9800
C91 H91B 0.9800
C91 H91C 0.9800
C92 C93 1.407(15)
C93 C94 1.380(14)
C93 H93 0.9500
C94 C95 1.513(15)
C95 H95A 0.9800
C95 H95B 0.9800
C95 H95C 0.9800
C96 C101 1.31(2)
C96 C97 1.42(2)
C97 C102 1.49(3)
C97 C98 1.50(3)
C98 C99 1.36(3)
C98 H98 0.9500
C99 C100 1.21(3)
C99 C103 1.52(3)
C100 C101 1.39(2)
C100 H100 0.9500
C101 C104 1.51(2)
C102 H10A 0.9800
C102 H10B 0.9800
C102 H10C 0.9800
C103 H10D 0.9800
C103 H10E 0.9800
C103 H10F 0.9800
C104 H10G 0.9800
C104 H10H 0.9800
C104 H10I 0.9800
C105 C110 1.373(16)
C105 C106 1.394(15)
C106 C107 1.441(17)
C106 C111 1.469(17)
C107 C108 1.37(2)
C107 H107 0.9500
C108 C109 1.342(19)
C108 C112 1.576(18)
C109 C110 1.465(16)
C109 H109 0.9500
C110 C113 1.471(17)
C111 H11A 0.9800
C111 H11B 0.9800
C111 H11C 0.9800
C112 H11D 0.9800
C112 H11E 0.9800
C112 H11F 0.9800
C113 H11G 0.9800
C113 H11H 0.9800
C113 H11I 0.9800
C121 C122 1.415(16)
C121 H12D 0.9800
C121 H12E 0.9800
C121 H12F 0.9800
C122 C123 1.475(15)
C123 C124 1.418(15)
C123 H123 0.9500
C124 C125 1.515(15)
C125 H12G 0.9800
C125 H12H 0.9800
C125 H12I 0.9800
C126 C127 1.374(16)
C126 C131 1.380(16)
C127 C128 1.437(18)
C127 C132 1.51(2)
C128 C129 1.39(2)
C128 H128 0.9500
C129 C130 1.387(19)
C129 C133 1.494(18)
C130 C131 1.379(17)
C130 H130 0.9500
C131 C134 1.504(16)
C132 H13D 0.9800
C132 H13E 0.9800
C132 H13F 0.9800
C133 H13G 0.9800
C133 H13H 0.9800
C133 H13I 0.9800
C134 H13J 0.9800
C134 H13K 0.9800
C134 H13L 0.9800
C135 C136 1.359(14)
C135 C140 1.400(15)
C136 C137 1.372(16)
C136 C141 1.525(15)
C137 C138 1.372(18)
C137 H137 0.9500
C138 C139 1.386(17)
C138 C142 1.548(18)
C139 C140 1.406(16)
C139 H139 0.9500
C140 C143 1.518(16)
C141 H14D 0.9800
C141 H14E 0.9800
C141 H14F 0.9800
C142 H14G 0.9800
C142 H14H 0.9800
C142 H14I 0.9800
C143 H14J 0.9800
C143 H14K 0.9800
C143 H14L 0.9800
C151 C152 1.524(13)
C151 H15A 0.9800
C151 H15B 0.9800
C151 H15C 0.9800
C152 C153 1.378(16)
C153 C154 1.394(15)
C153 H153 0.9500
C154 C155 1.551(16)
C155 H15D 0.9800
C155 H15E 0.9800
C155 H15F 0.9800
C156 C161 1.375(18)
C156 C157 1.421(17)
C157 C158 1.43(2)
C157 C162 1.51(2)
C158 C159 1.33(3)
C158 H158 0.9500
C159 C160 1.37(3)
C159 C163 1.43(3)
C160 C161 1.353(19)
C160 H160 0.9500
C161 C164 1.507(17)
C162 H16A 0.9800
C162 H16B 0.9800
C162 H16C 0.9800
C163 H16D 0.9800
C163 H16E 0.9800
C163 H16F 0.9800
C164 H16G 0.9800
C164 H16H 0.9800
C164 H16I 0.9800
C165 C166 1.382(14)
C165 C170 1.398(14)
C166 C167 1.382(15)
C166 C171 1.514(16)
C167 C168 1.362(17)
C167 H167 0.9500
C168 C169 1.407(18)
C168 C172 1.563(15)
C169 C170 1.385(14)
C169 H169 0.9500
C170 C173 1.517(16)
C171 H17A 0.9800
C171 H17B 0.9800
C171 H17C 0.9800
C172 H17D 0.9800
C172 H17E 0.9800
C172 H17F 0.9800
C173 H17G 0.9800
C173 H17H 0.9800
C173 H17I 0.9800
C181 C186 1.429(12)
C181 C185 1.453(12)
C181 C182 1.454(11)
C182 C183 1.425(13)
C182 C189 1.431(12)
C183 C192 1.421(12)
C183 C184 1.426(11)
C184 C195 1.401(12)
C184 C185 1.471(12)
C185 C198 1.414(11)
C186 C200 1.447(12)
C186 C187 1.453(12)
C187 C188 1.433(12)
C187 C201 1.453(12)
C188 C204 1.404(13)
C188 C189 1.418(13)
C189 C190 1.457(12)
C190 C205 1.413(13)
C190 C191 1.418(13)
C191 C192 1.413(12)
C191 C208 1.452(13)
C192 C193 1.444(12)
C193 C209 1.426(13)
C193 C194 1.428(12)
C194 C212 1.433(12)
C194 C195 1.450(13)
C195 C196 1.449(12)
C196 C197 1.408(12)
C196 C213 1.441(13)
C197 C216 1.431(12)
C197 C198 1.445(12)
C198 C199 1.412(12)
C199 C200 1.445(12)
C199 C217 1.471(12)
C200 C220 1.426(13)
C201 C202 1.412(13)
C201 C220 1.450(11)
C202 C203 1.443(12)
C202 C222 1.446(12)
C203 C204 1.417(12)
C203 C224 1.431(12)
C204 C205 1.452(13)
C205 C206 1.438(12)
C206 C207 1.429(12)
C206 C225 1.438(12)
C207 C208 1.435(12)
C207 C227 1.466(12)
C208 C209 1.439(12)
C209 C210 1.446(12)
C210 C228 1.409(12)
C210 C211 1.455(11)
C211 C212 1.389(13)
C211 C230 1.428(12)
C212 C213 1.459(11)
C213 C214 1.398(13)
C214 C231 1.462(12)
C214 C215 1.466(12)
C215 C216 1.412(12)
C215 C233 1.435(13)
C216 C217 1.467(12)
C217 C218 1.411(12)
C218 C219 1.427(12)
C218 C234 1.427(12)
C219 C221 1.436(13)
C219 C220 1.448(12)
C221 C222 1.436(12)
C221 C235 1.450(12)
C222 C223 1.432(12)
C223 C237 1.425(12)
C223 C224 1.475(11)
C224 C225 1.424(12)
C225 C226 1.440(12)
C226 C238 1.422(11)
C226 C227 1.422(13)
C227 C228 1.442(12)
C228 C229 1.449(11)
C229 C239 1.427(13)
C229 C230 1.434(13)
C230 C231 1.432(11)
C231 C232 1.417(12)
C232 C240 1.437(12)
C232 C233 1.472(11)
C233 C234 1.391(12)
C234 C235 1.455(12)
C235 C236 1.397(12)
C236 C240 1.424(12)
C236 C237 1.460(11)
C237 C238 1.434(13)
C238 C239 1.439(12)
C239 C240 1.443(11)
C241 C242 1.499(16)
C241 H24A 0.9800
C241 H24B 0.9800
C241 H24C 0.9800
C242 C243 1.383(16)
C243 C244 1.410(16)
C243 H243 0.9500
C244 C245 1.485(16)
C245 H24D 0.9800
C245 H24E 0.9800
C245 H24F 0.9800
C246 C251 1.370(16)
C246 C247 1.380(15)
C247 C248 1.390(17)
C247 C252 1.534(17)
C248 C249 1.374(18)
C248 H248 0.9500
C249 C250 1.410(19)
C249 C253 1.511(17)
C250 C251 1.397(17)
C250 H250 0.9500
C251 C254 1.498(18)
C252 H25A 0.9800
C252 H25B 0.9800
C252 H25C 0.9800
C253 H25D 0.9800
C253 H25E 0.9800
C253 H25F 0.9800
C254 H25G 0.9800
C254 H25H 0.9800
C254 H25I 0.9800
C255 C260 1.403(14)
C255 C256 1.422(14)
C256 C257 1.387(15)
C256 C261 1.487(14)
C257 C258 1.382(15)
C257 H257 0.9500
C258 C259 1.376(15)
C258 C262 1.507(16)
C259 C260 1.357(14)
C259 H259 0.9500
C260 C263 1.494(14)
C261 H26A 0.9800
C261 H26B 0.9800
C261 H26C 0.9800
C262 H26D 0.9800
C262 H26E 0.9800
C262 H26F 0.9800
C263 H26G 0.9800
C263 H26H 0.9800
C263 H26I 0.9800
C271 C272 1.513(16)
C271 H27A 0.9800
C271 H27B 0.9800
C271 H27C 0.9800
C272 C273 1.414(16)
C273 C274 1.398(16)
C273 H273 0.9500
C274 C275 1.517(15)
C275 H27D 0.9800
C275 H27E 0.9800
C275 H27F 0.9800
C276 C281 1.396(14)
C276 C277 1.399(14)
C277 C278 1.365(14)
C277 C282 1.485(14)
C278 C279 1.379(14)
C278 H278 0.9500
C279 C280 1.403(15)
C279 C283 1.514(14)
C280 C281 1.412(13)
C280 H280 0.9500
C281 C284 1.471(15)
C282 H28A 0.9800
C282 H28B 0.9800
C282 H28C 0.9800
C283 H28D 0.9800
C283 H28E 0.9800
C283 H28F 0.9800
C284 H28G 0.9800
C284 H28H 0.9800
C284 H28I 0.9800
C285 C286 1.350(16)
C285 C290 1.373(17)
C286 C287 1.429(15)
C286 C291 1.514(19)
C287 C288 1.33(2)
C287 H287 0.9500
C288 C289 1.34(2)
C288 C292 1.558(18)
C289 C290 1.390(17)
C289 H289 0.9500
C290 C293 1.57(2)
C291 H29A 0.9800
C291 H29B 0.9800
C291 H29C 0.9800
C292 H29D 0.9800
C292 H29E 0.9800
C292 H29F 0.9800
C293 H29G 0.9800
C293 H29H 0.9800
C293 H29I 0.9800
C301 C302 1.489(15)
C301 H30A 0.9800
C301 H30B 0.9800
C301 H30C 0.9800
C302 C303 1.381(15)
C303 C304 1.405(15)
C303 H303 0.9500
C304 C305 1.482(15)
C305 H30D 0.9800
C305 H30E 0.9800
C305 H30F 0.9800
C306 C311 1.376(15)
C306 C307 1.432(15)
C307 C308 1.440(19)
C307 C312 1.514(18)
C308 C309 1.38(2)
C308 H308 0.9500
C309 C310 1.35(2)
C309 C313 1.503(18)
C310 C311 1.406(15)
C310 H310 0.9500
C311 C314 1.494(16)
C312 H31D 0.9800
C312 H31E 0.9800
C312 H31F 0.9800
C313 H31G 0.9800
C313 H31H 0.9800
C313 H31I 0.9800
C314 H31J 0.9800
C314 H31K 0.9800
C314 H31L 0.9800
C315 C320 1.341(16)
C315 C316 1.399(16)
C316 C317 1.395(18)
C316 C321 1.44(2)
C317 C318 1.38(2)
C317 H317 0.9500
C318 C319 1.391(18)
C318 C322 1.483(17)
C319 C320 1.413(16)
C319 H319 0.9500
C320 C323 1.520(17)
C321 H32A 0.9800
C321 H32B 0.9800
C321 H32C 0.9800
C322 H32D 0.9800
C322 H32E 0.9800
C322 H32F 0.9800
C323 H32G 0.9800
C323 H32H 0.9800
C323 H32I 0.9800
C331 C332 1.517(14)
C331 H33A 0.9800
C331 H33B 0.9800
C331 H33C 0.9800
C332 C333 1.378(14)
C333 C334 1.427(15)
C333 H333 0.9500
C334 C335 1.488(13)
C335 H33D 0.9800
C335 H33E 0.9800
C335 H33F 0.9800
C336 C341 1.380(16)
C336 C337 1.385(15)
C337 C338 1.440(16)
C337 C342 1.518(17)
C338 C339 1.358(18)
C338 H338 0.9500
C339 C340 1.358(17)
C339 C343 1.514(16)
C340 C341 1.381(16)
C340 H340 0.9500
C341 C344 1.498(18)
C342 H34A 0.9800
C342 H34B 0.9800
C342 H34C 0.9800
C343 H34D 0.9800
C343 H34E 0.9800
C343 H34F 0.9800
C344 H34G 0.9800
C344 H34H 0.9800
C344 H34I 0.9800
C345 C346 1.341(16)
C345 C350 1.359(17)
C346 C347 1.37(2)
C346 C351 1.53(2)
C347 C348 1.38(3)
C347 H347 0.9500
C348 C349 1.39(3)
C348 C352 1.54(2)
C349 C350 1.409(19)
C349 H349 0.9500
C350 C353 1.506(19)
C351 H35D 0.9800
C351 H35E 0.9800
C351 H35F 0.9800
C352 H35G 0.9800
C352 H35H 0.9800
C352 H35I 0.9800
C353 H35J 0.9800
C353 H35K 0.9800
C353 H35L 0.9800
C361 C362 1.476(13)
C361 H36A 0.9800
C361 H36B 0.9800
C361 H36C 0.9800
C362 C363 1.406(14)
C363 C364 1.348(14)
C363 H363 0.9500
C364 C365 1.542(14)
C365 H36D 0.9800
C365 H36E 0.9800
C365 H36F 0.9800
C366 C371 1.347(14)
C366 C367 1.410(14)
C367 C368 1.423(15)
C367 C372 1.482(15)
C368 C369 1.310(16)
C368 H368 0.9500
C369 C370 1.364(15)
C369 C373 1.511(15)
C370 C371 1.431(14)
C370 H370 0.9500
C371 C374 1.507(15)
C372 H37A 0.9800
C372 H37B 0.9800
C372 H37C 0.9800
C373 H37D 0.9800
C373 H37E 0.9800
C373 H37F 0.9800
C374 H37G 0.9800
C374 H37H 0.9800
C374 H37I 0.9800
C375 C380 1.380(14)
C375 C376 1.436(14)
C376 C377 1.425(15)
C376 C381 1.474(16)
C377 C378 1.331(16)
C377 H377 0.9500
C378 C379 1.355(16)
C378 C382 1.545(16)
C379 C380 1.386(14)
C379 H379 0.9500
C380 C383 1.500(14)
C381 H38A 0.9800
C381 H38B 0.9800
C381 H38C 0.9800
C382 H38D 0.9800
C382 H38E 0.9800
C382 H38F 0.9800
C383 H38G 0.9800
C383 H38H 0.9800
C383 H38I 0.9800
C391 C392 1.497(13)
C391 H39A 0.9800
C391 H39B 0.9800
C391 H39C 0.9800
C392 C393 1.391(16)
C393 C394 1.399(15)
C393 H393 0.9500
C394 C395 1.559(14)
C395 H39D 0.9800
C395 H39E 0.9800
C395 H39F 0.9800
C396 C401 1.362(15)
C396 C397 1.400(17)
C397 C398 1.460(18)
C397 C402 1.558(17)
C398 C399 1.362(19)
C398 H398 0.9500
C399 C400 1.33(2)
C399 C403 1.58(2)
C400 C401 1.364(19)
C400 H400 0.9500
C401 C404 1.525(19)
C402 H40A 0.9800
C402 H40B 0.9800
C402 H40C 0.9800
C403 H40D 0.9800
C403 H40E 0.9800
C403 H40F 0.9800
C404 H40G 0.9800
C404 H40H 0.9800
C404 H40I 0.9800
C405 C406 1.384(15)
C405 C410 1.395(14)
C406 C407 1.360(14)
C406 C411 1.538(16)
C407 C408 1.399(16)
C407 H407 0.9500
C408 C409 1.387(18)
C408 C412 1.508(16)
C409 C410 1.369(15)
C409 H409 0.9500
C410 C413 1.527(17)
C411 H41A 0.9800
C411 H41B 0.9800
C411 H41C 0.9800
C412 H41D 0.9800
C412 H41E 0.9800
C412 H41F 0.9800
C413 H41G 0.9800
C413 H41H 0.9800
C413 H41I 0.9800
C421 C426 1.401(13)
C421 C422 1.453(13)
C421 C425 1.466(12)
C422 C423 1.408(13)
C422 C429 1.451(12)
C423 C424 1.450(13)
C423 C432 1.457(13)
C424 C435 1.411(12)
C424 C425 1.440(12)
C425 C438 1.411(12)
C426 C440 1.438(12)
C426 C427 1.455(12)
C427 C428 1.414(12)
C427 C441 1.447(13)
C428 C444 1.414(12)
C428 C429 1.446(13)
C429 C430 1.469(13)
C430 C431 1.412(12)
C430 C445 1.455(12)
C431 C448 1.426(12)
C431 C432 1.428(11)
C432 C433 1.459(12)
C433 C434 1.404(12)
C433 C449 1.446(12)
C434 C435 1.447(13)
C434 C452 1.457(12)
C435 C436 1.434(12)
C436 C437 1.382(12)
C436 C453 1.461(13)
C437 C456 1.421(13)
C437 C438 1.433(12)
C438 C439 1.437(12)
C439 C440 1.432(11)
C439 C457 1.476(12)
C440 C460 1.459(12)
C441 C442 1.421(12)
C441 C460 1.451(12)
C442 C462 1.419(13)
C442 C443 1.421(12)
C443 C444 1.401(12)
C443 C464 1.473(13)
C444 C445 1.445(12)
C445 C446 1.417(12)
C446 C465 1.437(12)
C446 C447 1.445(12)
C447 C448 1.412(12)
C447 C467 1.476(13)
C448 C449 1.431(11)
C449 C450 1.450(12)
C450 C468 1.427(12)
C450 C451 1.444(11)
C451 C452 1.372(12)
C451 C470 1.444(12)
C452 C453 1.477(12)
C453 C454 1.384(12)
C454 C471 1.445(12)
C454 C455 1.458(13)
C455 C456 1.411(13)
C455 C473 1.456(12)
C456 C457 1.432(13)
C457 C458 1.425(12)
C458 C459 1.423(12)
C458 C474 1.445(13)
C459 C460 1.384(13)
C459 C461 1.459(12)
C461 C475 1.439(12)
C461 C462 1.443(12)
C462 C463 1.454(12)
C463 C477 1.406(12)
C463 C464 1.445(12)
C464 C465 1.411(12)
C465 C466 1.452(12)
C466 C478 1.416(12)
C466 C467 1.427(13)
C467 C468 1.413(11)
C468 C469 1.414(12)
C469 C479 1.440(13)
C469 C470 1.455(12)
C470 C471 1.419(12)
C471 C472 1.435(13)
C472 C480 1.436(11)
C472 C473 1.453(13)
C473 C474 1.400(13)
C474 C475 1.464(12)
C475 C476 1.403(12)
C476 C480 1.449(13)
C476 C477 1.489(11)
C477 C478 1.418(13)
C478 C479 1.439(11)
C479 C480 1.422(12)

loop_
_geom_torsion_atom_site_label_1
_geom_torsion_atom_site_label_2
_geom_torsion_atom_site_label_3
_geom_torsion_atom_site_label_4
_geom_torsion
C6 N1 C2 C3 -174.7(12)
Mg1 N1 C2 C3 -2.2(17)
C6 N1 C2 C1 4.6(15)
Mg1 N1 C2 C1 177.1(8)
N1 C2 C3 C4 6(2)
C1 C2 C3 C4 -173.5(12)
C15 N2 C4 C3 172.7(11)
Mg1 N2 C4 C3 -0.6(16)
C15 N2 C4 C5 -7.3(15)
Mg1 N2 C4 C5 179.3(8)
C2 C3 C4 N2 -4(2)
C2 C3 C4 C5 175.9(13)
C2 N1 C6 C11 87.4(12)
Mg1 N1 C6 C11 -85.1(11)
C2 N1 C6 C7 -95.7(12)
Mg1 N1 C6 C7 91.9(10)
C11 C6 C7 C8 1.5(14)
N1 C6 C7 C8 -175.4(9)
C11 C6 C7 C12 -179.8(9)
N1 C6 C7 C12 3.3(14)
C6 C7 C8 C9 -1.5(14)
C12 C7 C8 C9 179.8(9)
C7 C8 C9 C10 1.1(15)
C7 C8 C9 C13 -178.8(10)
C8 C9 C10 C11 -0.9(15)
C13 C9 C10 C11 179.1(10)
C7 C6 C11 C10 -1.2(14)
N1 C6 C11 C10 175.7(9)
C7 C6 C11 C14 -175.0(10)
N1 C6 C11 C14 1.9(15)
C9 C10 C11 C6 0.9(15)
C9 C10 C11 C14 174.8(10)
C4 N2 C15 C20 -87.1(14)
Mg1 N2 C15 C20 86.1(13)
C4 N2 C15 C16 97.3(11)
Mg1 N2 C15 C16 -89.5(10)
C20 C15 C16 C17 8.1(17)
N2 C15 C16 C17 -176.3(9)
C20 C15 C16 C21 -172.9(12)
N2 C15 C16 C21 2.6(15)
C15 C16 C17 C18 -4.1(16)
C21 C16 C17 C18 176.9(11)
C16 C17 C18 C19 0.8(19)
C16 C17 C18 C22 176.6(11)
C17 C18 C19 C20 -1(2)
C22 C18 C19 C20 -176.7(13)
C16 C15 C20 C19 -8.2(19)
N2 C15 C20 C19 176.5(11)
C16 C15 C20 C23 175.9(12)
N2 C15 C20 C23 1(2)
C18 C19 C20 C15 4(2)
C18 C19 C20 C23 -179.5(14)
C36 N3 C32 C33 173.4(11)
Mg2 N3 C32 C33 -4.0(17)
C36 N3 C32 C31 -4.7(17)
Mg2 N3 C32 C31 177.9(10)
N3 C32 C33 C34 -4(2)
C31 C32 C33 C34 174.0(13)
C45 N4 C34 C33 -171.1(11)
Mg2 N4 C34 C33 4.6(17)
C45 N4 C34 C35 5.0(16)
Mg2 N4 C34 C35 -179.3(10)
C32 C33 C34 N4 4(2)
C32 C33 C34 C35 -172.4(14)
C32 N3 C36 C41 91.4(12)
Mg2 N3 C36 C41 -91.2(10)
C32 N3 C36 C37 -88.7(12)
Mg2 N3 C36 C37 88.7(10)
C41 C36 C37 C38 -3.5(16)
N3 C36 C37 C38 176.6(9)
C41 C36 C37 C42 176.8(11)
N3 C36 C37 C42 -3.1(15)
C36 C37 C38 C39 -0.3(19)
C42 C37 C38 C39 179.4(12)
C37 C38 C39 C40 4.3(19)
C37 C38 C39 C43 -173.6(12)
C38 C39 C40 C41 -4.7(18)
C43 C39 C40 C41 173.4(11)
C37 C36 C41 C40 3.0(16)
N3 C36 C41 C40 -177.1(9)
C37 C36 C41 C44 -177.5(11)
N3 C36 C41 C44 2.3(16)
C39 C40 C41 C36 1.2(17)
C39 C40 C41 C44 -178.3(11)
C34 N4 C45 C46 91.4(12)
Mg2 N4 C45 C46 -84.3(11)
C34 N4 C45 C50 -92.8(12)
Mg2 N4 C45 C50 91.5(10)
N4 C45 C46 C47 -179.4(9)
C50 C45 C46 C47 4.7(15)
N4 C45 C46 C51 -4.2(15)
C50 C45 C46 C51 179.9(10)
C45 C46 C47 C48 -3.2(16)
C51 C46 C47 C48 -178.4(10)
C46 C47 C48 C49 0.4(16)
C46 C47 C48 C52 179.3(10)
C47 C48 C49 C50 0.7(15)
C52 C48 C49 C50 -178.2(10)
C48 C49 C50 C45 0.8(15)
C48 C49 C50 C53 176.6(10)
C46 C45 C50 C49 -3.5(14)
N4 C45 C50 C49 -179.4(9)
C46 C45 C50 C53 -179.3(10)
N4 C45 C50 C53 4.8(14)
C66 N5 C62 C63 -175.5(10)
Mg3 N5 C62 C63 2.1(16)
C66 N5 C62 C61 6.6(15)
Mg3 N5 C62 C61 -175.8(8)
N5 C62 C63 C64 6(2)
C61 C62 C63 C64 -176.0(11)
C75 N6 C64 C63 179.1(10)
Mg3 N6 C64 C63 -1.2(15)
C75 N6 C64 C65 0.0(14)
Mg3 N6 C64 C65 179.7(7)
C62 C63 C64 N6 -7(2)
C62 C63 C64 C65 172.5(12)
C62 N5 C66 C67 -97.1(12)
Mg3 N5 C66 C67 85.1(10)
C62 N5 C66 C71 91.8(11)
Mg3 N5 C66 C71 -86.0(9)
C71 C66 C67 C68 1.8(14)
N5 C66 C67 C68 -169.3(9)
C71 C66 C67 C72 -179.1(9)
N5 C66 C67 C72 9.8(14)
C66 C67 C68 C69 0.0(16)
C72 C67 C68 C69 -179.0(10)
C67 C68 C69 C70 -0.8(16)
C67 C68 C69 C73 174.5(10)
C68 C69 C70 C71 -0.3(16)
C73 C69 C70 C71 -175.4(10)
C69 C70 C71 C66 2.1(15)
C69 C70 C71 C74 178.5(10)
C67 C66 C71 C70 -2.8(13)
N5 C66 C71 C70 168.6(9)
C67 C66 C71 C74 -179.4(9)
N5 C66 C71 C74 -8.0(13)
C64 N6 C75 C76 85.2(12)
Mg3 N6 C75 C76 -94.5(10)
C64 N6 C75 C80 -98.6(11)
Mg3 N6 C75 C80 81.7(10)
C80 C75 C76 C77 5.7(15)
N6 C75 C76 C77 -178.1(9)
C80 C75 C76 C81 -174.0(10)
N6 C75 C76 C81 2.1(15)
C75 C76 C77 C78 -3.3(18)
C81 C76 C77 C78 176.5(12)
C76 C77 C78 C79 -0.7(18)
C76 C77 C78 C82 178.9(12)
C77 C78 C79 C80 2.3(17)
C82 C78 C79 C80 -177.3(12)
C76 C75 C80 C79 -4.3(15)
N6 C75 C80 C79 179.4(9)
C76 C75 C80 C83 177.1(10)
N6 C75 C80 C83 0.8(14)
C78 C79 C80 C75 0.1(16)
C78 C79 C80 C83 178.8(10)
C96 N7 C92 C93 -170.2(12)
Mg4 N7 C92 C93 2.1(16)
C96 N7 C92 C91 11.1(17)
Mg4 N7 C92 C91 -176.6(9)
N7 C92 C93 C94 14(2)
C91 C92 C93 C94 -167.1(12)
C105 N8 C94 C93 166.5(11)
Mg4 N8 C94 C93 -3.9(15)
C105 N8 C94 C95 -14.3(15)
Mg4 N8 C94 C95 175.3(8)
C92 C93 C94 N8 -12.7(19)
C92 C93 C94 C95 168.0(11)
C92 N7 C96 C101 90.1(13)
Mg4 N7 C96 C101 -82.8(12)
C92 N7 C96 C97 -100.4(12)
Mg4 N7 C96 C97 86.8(10)
C101 C96 C97 C102 179.7(11)
N7 C96 C97 C102 10.5(15)
C101 C96 C97 C98 -1.6(14)
N7 C96 C97 C98 -170.7(8)
C96 C97 C98 C99 2.0(19)
C102 C97 C98 C99 -179.4(15)
C97 C98 C99 C100 -1(3)
C97 C98 C99 C103 172.9(11)
C98 C99 C100 C101 0(3)
C103 C99 C100 C101 -172.5(18)
C97 C96 C101 C100 0.5(17)
N7 C96 C101 C100 169.4(9)
C97 C96 C101 C104 -177.9(11)
N7 C96 C101 C104 -8.9(16)
C99 C100 C101 C96 1(2)
C99 C100 C101 C104 179.2(16)
C94 N8 C105 C110 -82.5(13)
Mg4 N8 C105 C110 88.0(10)
C94 N8 C105 C106 103.2(11)
Mg4 N8 C105 C106 -86.3(11)
C110 C105 C106 C107 3.6(15)
N8 C105 C106 C107 177.7(9)
C110 C105 C106 C111 179.7(11)
N8 C105 C106 C111 -6.3(15)
C105 C106 C107 C108 -2.5(16)
C111 C106 C107 C108 -178.6(11)
C106 C107 C108 C109 -1.6(19)
C106 C107 C108 C112 -179.7(11)
C107 C108 C109 C110 5(2)
C112 C108 C109 C110 -177.3(12)
C106 C105 C110 C109 -0.8(16)
N8 C105 C110 C109 -175.0(9)
C106 C105 C110 C113 179.4(11)
N8 C105 C110 C113 5.2(16)
C108 C109 C110 C105 -3.3(18)
C108 C109 C110 C113 176.5(12)
C126 N9 C122 C121 7.4(18)
Mg5 N9 C122 C121 -172.8(10)
C126 N9 C122 C123 -177.9(11)
Mg5 N9 C122 C123 1.9(17)
N9 C122 C123 C124 4(2)
C121 C122 C123 C124 179.3(13)
C135 N10 C124 C123 175.9(11)
Mg5 N10 C124 C123 1.1(17)
C135 N10 C124 C125 -5.6(16)
Mg5 N10 C124 C125 179.5(9)
C122 C123 C124 N10 -6(2)
C122 C123 C124 C125 175.7(13)
C122 N9 C126 C127 -98.8(12)
Mg5 N9 C126 C127 81.4(11)
C122 N9 C126 C131 87.7(13)
Mg5 N9 C126 C131 -92.1(10)
C131 C126 C127 C128 1.4(15)
N9 C126 C127 C128 -171.9(9)
C131 C126 C127 C132 -176.9(11)
N9 C126 C127 C132 9.7(16)
C126 C127 C128 C129 -0.2(16)
C132 C127 C128 C129 178.2(11)
C127 C128 C129 C130 0.2(18)
C127 C128 C129 C133 175.7(10)
C128 C129 C130 C131 -1.4(19)
C133 C129 C130 C131 -176.4(11)
C129 C130 C131 C126 2.6(18)
C129 C130 C131 C134 -179.7(12)
C127 C126 C131 C130 -2.7(16)
N9 C126 C131 C130 170.7(9)
C127 C126 C131 C134 179.8(11)
N9 C126 C131 C134 -6.9(15)
C124 N10 C135 C136 92.0(13)
Mg5 N10 C135 C136 -92.8(11)
C124 N10 C135 C140 -90.0(13)
Mg5 N10 C135 C140 85.2(11)
C140 C135 C136 C137 2.9(16)
N10 C135 C136 C137 -179.1(10)
C140 C135 C136 C141 -174.7(11)
N10 C135 C136 C141 3.3(16)
C135 C136 C137 C138 -1.1(19)
C141 C136 C137 C138 176.5(12)
C136 C137 C138 C139 0(2)
C136 C137 C138 C142 177.4(14)
C137 C138 C139 C140 0(2)
C142 C138 C139 C140 -177.8(14)
C136 C135 C140 C139 -3.2(17)
N10 C135 C140 C139 178.7(11)
C136 C135 C140 C143 177.6(11)
N10 C135 C140 C143 -0.5(17)
C138 C139 C140 C135 2(2)
C138 C139 C140 C143 -179.0(13)
C156 N11 C152 C153 -168.7(12)
Mg6 N11 C152 C153 2.0(17)
C156 N11 C152 C151 11.4(16)
Mg6 N11 C152 C151 -177.9(9)
N11 C152 C153 C154 10(2)
C151 C152 C153 C154 -170.4(13)
C165 N12 C154 C153 169.6(11)
Mg6 N12 C154 C153 -8.0(17)
C165 N12 C154 C155 -6.6(15)
Mg6 N12 C154 C155 175.8(9)
C152 C153 C154 N12 -6(2)
C152 C153 C154 C155 170.0(13)
C152 N11 C156 C161 87.9(12)
Mg6 N11 C156 C161 -83.7(10)
C152 N11 C156 C157 -101.1(11)
Mg6 N11 C156 C157 87.3(10)
C161 C156 C157 C158 -0.2(13)
N11 C156 C157 C158 -171.2(9)
C161 C156 C157 C162 178.8(9)
N11 C156 C157 C162 7.8(13)
C156 C157 C158 C159 6(2)
C162 C157 C158 C159 -172.9(15)
C157 C158 C159 C160 -9(2)
C157 C158 C159 C163 170.9(12)
C158 C159 C160 C161 6(2)
C163 C159 C160 C161 -173.5(14)
C159 C160 C161 C156 -1.0(18)
C159 C160 C161 C164 175.1(12)
C157 C156 C161 C160 -2.0(15)
N11 C156 C161 C160 168.8(9)
C157 C156 C161 C164 -178.2(9)
N11 C156 C161 C164 -7.4(14)
C154 N12 C165 C166 98.9(12)
Mg6 N12 C165 C166 -83.4(11)
C154 N12 C165 C170 -87.4(12)
Mg6 N12 C165 C170 90.2(9)
C170 C165 C166 C167 -0.3(15)
N12 C165 C166 C167 173.2(9)
C170 C165 C166 C171 179.3(10)
N12 C165 C166 C171 -7.2(15)
C165 C166 C167 C168 -0.4(17)
C171 C166 C167 C168 180.0(11)
C166 C167 C168 C169 -0.1(17)
C166 C167 C168 C172 177.5(11)
C167 C168 C169 C170 1.4(17)
C172 C168 C169 C170 -176.3(11)
C168 C169 C170 C165 -2.1(16)
C168 C169 C170 C173 177.5(11)
C166 C165 C170 C169 1.5(15)
N12 C165 C170 C169 -172.1(9)
C166 C165 C170 C173 -178.1(10)
N12 C165 C170 C173 8.2(14)
C186 C181 C182 C183 -144.4(8)
C185 C181 C182 C183 -2.5(10)
Mg1 C181 C182 C183 65.0(6)
C186 C181 C182 C189 2.9(12)
C185 C181 C182 C189 144.8(8)
Mg1 C181 C182 C189 -147.6(8)
C186 C181 C182 Mg1 150.5(8)
C185 C181 C182 Mg1 -67.6(6)
C189 C182 C183 C192 0.0(13)
C181 C182 C183 C192 145.8(8)
Mg1 C182 C183 C192 -150.1(8)
C189 C182 C183 C184 -144.6(9)
C181 C182 C183 C184 1.2(10)
Mg1 C182 C183 C184 65.2(6)
C189 C182 C183 Mg1 150.2(9)
C181 C182 C183 Mg1 -64.0(6)
C192 C183 C184 C195 -2.2(13)
C182 C183 C184 C195 141.0(9)
Mg1 C183 C184 C195 -154.2(9)
C192 C183 C184 C185 -142.5(8)
C182 C183 C184 C185 0.6(10)
Mg1 C183 C184 C185 65.5(6)
C192 C183 C184 Mg1 152.0(9)
C182 C183 C184 Mg1 -64.9(6)
C186 C181 C185 C198 0.7(13)
C182 C181 C185 C198 -141.2(8)
Mg1 C181 C185 C198 151.8(8)
C186 C181 C185 C184 144.9(8)
C182 C181 C185 C184 2.9(10)
Mg1 C181 C185 C184 -64.0(6)
C186 C181 C185 Mg1 -151.1(8)
C182 C181 C185 Mg1 66.9(6)
C195 C184 C185 C198 -0.4(13)
C183 C184 C185 C198 141.8(8)
Mg1 C184 C185 C198 -153.0(9)
C195 C184 C185 C181 -144.4(8)
C183 C184 C185 C181 -2.2(10)
Mg1 C184 C185 C181 63.0(6)
C195 C184 C185 Mg1 152.5(8)
C183 C184 C185 Mg1 -65.2(6)
C185 C181 C186 C200 -3.0(12)
C182 C181 C186 C200 134.5(8)
Mg1 C181 C186 C200 -115.3(11)
C185 C181 C186 C187 -136.6(8)
C182 C181 C186 C187 0.9(12)
Mg1 C181 C186 C187 111.2(11)
C185 C181 C186 Mg2 105.8(13)
C182 C181 C186 Mg2 -116.7(12)
Mg1 C181 C186 Mg2 -6(2)
C181 C186 C187 C188 -3.5(12)
C200 C186 C187 C188 -142.0(8)
Mg2 C186 C187 C188 150.8(8)
C181 C186 C187 C201 142.7(8)
C200 C186 C187 C201 4.2(10)
Mg2 C186 C187 C201 -63.0(6)
C181 C186 C187 Mg2 -154.2(8)
C200 C186 C187 Mg2 67.2(6)
C201 C187 C188 C204 -2.8(12)
C186 C187 C188 C204 139.7(9)
Mg2 C187 C188 C204 -115.2(14)
C201 C187 C188 C189 -140.4(9)
C186 C187 C188 C189 2.0(13)
Mg2 C187 C188 C189 107.1(14)
C204 C188 C189 C182 -139.5(8)
C187 C188 C189 C182 2.0(13)
C204 C188 C189 C190 -0.4(9)
C187 C188 C189 C190 141.1(8)
C183 C182 C189 C188 137.6(9)
C181 C182 C189 C188 -4.5(13)
Mg1 C182 C189 C188 -108.0(13)
C183 C182 C189 C190 2.0(13)
C181 C182 C189 C190 -140.0(8)
Mg1 C182 C189 C190 116.4(12)
C188 C189 C190 C205 1.4(9)
C182 C189 C190 C205 142.7(8)
C188 C189 C190 C191 -144.8(8)
C182 C189 C190 C191 -3.4(12)
C205 C190 C191 C192 -137.7(9)
C189 C190 C191 C192 2.9(12)
C205 C190 C191 C208 -1.5(11)
C189 C190 C191 C208 139.1(8)
C190 C191 C192 C183 -0.8(12)
C208 C191 C192 C183 -141.2(8)
C190 C191 C192 C193 140.3(8)
C208 C191 C192 C193 -0.2(9)
C182 C183 C192 C191 -0.7(12)
C184 C183 C192 C191 139.6(9)
Mg1 C183 C192 C191 -106.2(14)
C182 C183 C192 C193 -138.8(9)
C184 C183 C192 C193 1.6(13)
Mg1 C183 C192 C193 115.8(13)
C191 C192 C193 C209 -0.9(9)
C183 C192 C193 C209 141.7(8)
C191 C192 C193 C194 -141.0(9)
C183 C192 C193 C194 1.6(13)
C191 C192 C193 Mg5 104.9(18)
C183 C192 C193 Mg5 -112.5(17)
C209 C193 C194 C212 1.6(13)
C192 C193 C194 C212 137.6(9)
Mg5 C193 C194 C212 -63.1(7)
C209 C193 C194 C195 -140.1(9)
C192 C193 C194 C195 -4.1(14)
Mg5 C193 C194 C195 155.1(9)
C209 C193 C194 Mg5 64.8(8)
C192 C193 C194 Mg5 -159.3(9)
C183 C184 C195 C196 -134.0(9)
C185 C184 C195 C196 2.6(13)
Mg1 C184 C195 C196 110.0(14)
C183 C184 C195 C194 -0.4(13)
C185 C184 C195 C194 136.2(9)
Mg1 C184 C195 C194 -116.4(13)
C193 C194 C195 C184 3.5(13)
C212 C194 C195 C184 -142.0(9)
Mg5 C194 C195 C184 124.8(12)
C193 C194 C195 C196 143.5(9)
C212 C194 C195 C196 -2.0(10)
Mg5 C194 C195 C196 -95.1(14)
C184 C195 C196 C197 -3.9(13)
C194 C195 C196 C197 -142.1(9)
C184 C195 C196 C213 141.7(8)
C194 C195 C196 C213 3.6(10)
C213 C196 C197 C216 -2.6(12)
C195 C196 C197 C216 139.7(8)
C213 C196 C197 C198 -139.4(8)
C195 C196 C197 C198 2.9(13)
C181 C185 C198 C199 -0.3(13)
C184 C185 C198 C199 -139.4(9)
Mg1 C185 C198 C199 107.9(14)
C181 C185 C198 C197 138.6(9)
C184 C185 C198 C197 -0.5(13)
Mg1 C185 C198 C197 -113.2(13)
C196 C197 C198 C199 142.3(8)
C216 C197 C198 C199 0.5(9)
C196 C197 C198 C185 -0.7(13)
C216 C197 C198 C185 -142.5(8)
C185 C198 C199 C200 2.3(13)
C197 C198 C199 C200 -140.7(8)
C185 C198 C199 C217 141.5(8)
C197 C198 C199 C217 -1.5(9)
C198 C199 C200 C220 137.5(9)
C217 C199 C200 C220 0.8(12)
C198 C199 C200 C186 -4.6(12)
C217 C199 C200 C186 -141.3(8)
C198 C199 C200 Mg2 -108.5(12)
C217 C199 C200 Mg2 114.8(11)
C181 C186 C200 C220 -141.9(8)
C187 C186 C200 C220 -3.6(10)
Mg2 C186 C200 C220 66.3(6)
C181 C186 C200 C199 4.9(12)
C187 C186 C200 C199 143.2(8)
Mg2 C186 C200 C199 -146.9(8)
C181 C186 C200 Mg2 151.8(8)
C187 C186 C200 Mg2 -69.9(6)
C188 C187 C201 C202 2.1(12)
C186 C187 C201 C202 -144.7(8)
Mg2 C187 C201 C202 155.1(8)
C188 C187 C201 C220 143.6(8)
C186 C187 C201 C220 -3.2(10)
Mg2 C187 C201 C220 -63.4(6)
C188 C187 C201 Mg2 -152.9(8)
C186 C187 C201 Mg2 60.3(6)
C220 C201 C202 C203 -136.1(9)
C187 C201 C202 C203 0.0(12)
Mg2 C201 C202 C203 113.7(13)
C220 C201 C202 C222 -1.0(13)
C187 C201 C202 C222 135.0(8)
Mg2 C201 C202 C222 -111.3(13)
C201 C202 C203 C204 -1.4(13)
C222 C202 C203 C204 -141.2(8)
C201 C202 C203 C224 142.1(8)
C222 C202 C203 C224 2.3(9)
C189 C188 C204 C203 142.3(8)
C187 C188 C204 C203 1.3(13)
C189 C188 C204 C205 -0.7(9)
C187 C188 C204 C205 -141.7(8)
C224 C203 C204 C188 -138.8(9)
C202 C203 C204 C188 0.8(13)
C224 C203 C204 C205 -0.4(12)
C202 C203 C204 C205 139.2(9)
C191 C190 C205 C206 1.8(11)
C189 C190 C205 C206 -143.1(7)
C191 C190 C205 C204 143.0(8)
C189 C190 C205 C204 -1.8(9)
C188 C204 C205 C190 1.6(9)
C203 C204 C205 C190 -141.9(8)
C188 C204 C205 C206 142.3(8)
C203 C204 C205 C206 -1.1(12)
C190 C205 C206 C207 -1.8(11)
C204 C205 C206 C207 -138.8(8)
C190 C205 C206 C225 137.5(8)
C204 C205 C206 C225 0.5(12)
C190 C205 C206 Mg4 -115.2(15)
C204 C205 C206 Mg4 107.9(15)
C225 C206 C207 C208 -141.6(7)
C205 C206 C207 C208 1.7(11)
Mg4 C206 C207 C208 157.1(7)
C225 C206 C207 C227 0.4(9)
C205 C206 C207 C227 143.7(7)
Mg4 C206 C207 C227 -60.9(5)
C225 C206 C207 Mg4 61.3(6)
C205 C206 C207 Mg4 -155.4(7)
C206 C207 C208 C209 135.7(8)
C227 C207 C208 C209 -1.4(11)
Mg4 C207 C208 C209 -102.6(14)
C206 C207 C208 C191 -1.4(11)
C227 C207 C208 C191 -138.5(8)
Mg4 C207 C208 C191 120.2(13)
C192 C191 C208 C207 142.9(7)
C190 C191 C208 C207 1.3(11)
C192 C191 C208 C209 1.1(9)
C190 C191 C208 C209 -140.5(7)
C194 C193 C209 C208 142.8(8)
C192 C193 C209 C208 1.6(9)
Mg5 C193 C209 C208 -157.5(6)
C194 C193 C209 C210 -0.9(13)
C192 C193 C209 C210 -142.1(8)
Mg5 C193 C209 C210 58.7(8)
C194 C193 C209 Mg5 -59.6(7)
C192 C193 C209 Mg5 159.1(7)
C207 C208 C209 C193 -143.0(8)
C191 C208 C209 C193 -1.7(9)
C207 C208 C209 C210 2.1(11)
C191 C208 C209 C210 143.5(7)
C207 C208 C209 Mg5 139.9(15)
C191 C208 C209 Mg5 -78.8(18)
C193 C209 C210 C228 139.8(9)
C208 C209 C210 C228 -0.2(12)
Mg5 C209 C210 C228 -165.7(7)
C193 C209 C210 C211 0.1(12)
C208 C209 C210 C211 -140.0(8)
Mg5 C209 C210 C211 54.6(7)
C193 C209 C210 Mg5 -54.5(8)
C208 C209 C210 Mg5 165.5(8)
C228 C210 C211 C212 -144.3(8)
C209 C210 C211 C212 0.1(12)
Mg5 C210 C211 C212 55.1(7)
C228 C210 C211 C230 2.3(10)
C209 C210 C211 C230 146.7(8)
Mg5 C210 C211 C230 -158.3(7)
C228 C210 C211 Mg5 160.6(7)
C209 C210 C211 Mg5 -55.0(7)
C230 C211 C212 C194 -140.2(9)
C210 C211 C212 C194 0.7(13)
Mg5 C211 C212 C194 60.8(7)
C230 C211 C212 C213 0.2(13)
C210 C211 C212 C213 141.0(8)
Mg5 C211 C212 C213 -158.8(8)
C230 C211 C212 Mg5 159.0(8)
C210 C211 C212 Mg5 -60.1(8)
C193 C194 C212 C211 -1.5(13)
C195 C194 C212 C211 144.1(8)
Mg5 C194 C212 C211 -65.6(8)
C193 C194 C212 C213 -145.9(8)
C195 C194 C212 C213 -0.3(10)
Mg5 C194 C212 C213 150.0(7)
C193 C194 C212 Mg5 64.1(8)
C195 C194 C212 Mg5 -150.3(7)
C197 C196 C213 C214 2.9(12)
C195 C196 C213 C214 -142.9(8)
C197 C196 C213 C212 142.1(8)
C195 C196 C213 C212 -3.7(10)
C211 C212 C213 C214 -2.5(12)
C194 C212 C213 C214 142.4(8)
Mg5 C212 C213 C214 -134.0(12)
C211 C212 C213 C196 -142.5(8)
C194 C212 C213 C196 2.4(10)
Mg5 C212 C213 C196 86.0(14)
C196 C213 C214 C231 135.2(8)
C212 C213 C214 C231 1.0(12)
C196 C213 C214 C215 -0.1(12)
C212 C213 C214 C215 -134.4(8)
C196 C213 C214 Mg6 -118.7(13)
C212 C213 C214 Mg6 107.0(13)
C213 C214 C215 C216 -3.0(11)
C231 C214 C215 C216 -143.9(8)
Mg6 C214 C215 C216 152.2(7)
C213 C214 C215 C233 142.9(7)
C231 C214 C215 C233 2.0(9)
Mg6 C214 C215 C233 -61.9(6)
C213 C214 C215 Mg6 -155.2(7)
C231 C214 C215 Mg6 63.9(5)
C233 C215 C216 C197 -138.1(8)
C214 C215 C216 C197 3.3(12)
Mg6 C215 C216 C197 107.9(14)
C233 C215 C216 C217 -0.7(11)
C214 C215 C216 C217 140.8(8)
Mg6 C215 C216 C217 -114.6(14)
C196 C197 C216 C215 -0.5(12)
C198 C197 C216 C215 140.9(8)
C196 C197 C216 C217 -140.8(8)
C198 C197 C216 C217 0.7(9)
C215 C216 C217 C218 0.0(11)
C197 C216 C217 C218 141.7(7)
C215 C216 C217 C199 -143.1(7)
C197 C216 C217 C199 -1.5(9)
C198 C199 C217 C218 -140.8(8)
C200 C199 C217 C218 0.5(11)
C198 C199 C217 C216 1.8(9)
C200 C199 C217 C216 143.1(7)
C216 C217 C218 C219 -138.7(8)
C199 C217 C218 C219 -2.0(11)
C216 C217 C218 C234 1.6(11)
C199 C217 C218 C234 138.3(8)
C217 C218 C219 C221 142.2(8)
C234 C218 C219 C221 -1.6(9)
C217 C218 C219 C220 2.1(12)
C234 C218 C219 C220 -141.7(8)
C199 C200 C220 C219 -0.7(12)
C186 C200 C220 C219 145.1(8)
Mg2 C200 C220 C219 -150.1(8)
C199 C200 C220 C201 -144.1(8)
C186 C200 C220 C201 1.6(10)
Mg2 C200 C220 C201 66.5(6)
C199 C200 C220 Mg2 149.4(8)
C186 C200 C220 Mg2 -64.8(6)
C218 C219 C220 C200 -0.9(12)
C221 C219 C220 C200 -136.6(9)
C218 C219 C220 C201 138.6(9)
C221 C219 C220 C201 2.8(12)
C218 C219 C220 Mg2 -105.5(13)
C221 C219 C220 Mg2 118.8(12)
C202 C201 C220 C200 142.0(8)
C187 C201 C220 C200 0.9(10)
Mg2 C201 C220 C200 -64.0(6)
C202 C201 C220 C219 -1.1(13)
C187 C201 C220 C219 -142.1(8)
Mg2 C201 C220 C219 153.0(8)
C202 C201 C220 Mg2 -154.0(8)
C187 C201 C220 Mg2 64.9(6)
C218 C219 C221 C222 -143.3(8)
C220 C219 C221 C222 -2.5(12)
C218 C219 C221 C235 1.1(9)
C220 C219 C221 C235 141.9(8)
C218 C219 C221 Mg3 105.7(16)
C220 C219 C221 Mg3 -113.4(16)
C219 C221 C222 C223 140.1(8)
C235 C221 C222 C223 -0.2(12)
Mg3 C221 C222 C223 -61.9(7)
C219 C221 C222 C202 0.4(13)
C235 C221 C222 C202 -139.8(9)
Mg3 C221 C222 C202 158.4(8)
C219 C221 C222 Mg3 -158.0(8)
C235 C221 C222 Mg3 61.7(8)
C201 C202 C222 C223 -141.7(8)
C203 C202 C222 C223 -1.9(9)
C201 C202 C222 C221 1.4(12)
C203 C202 C222 C221 141.2(8)
C201 C202 C222 Mg3 128.4(13)
C203 C202 C222 Mg3 -91.7(15)
C221 C222 C223 C237 -0.3(12)
C202 C222 C223 C237 143.4(8)
Mg3 C222 C223 C237 -64.6(7)
C221 C222 C223 C224 -142.9(8)
C202 C222 C223 C224 0.8(9)
Mg3 C222 C223 C224 152.8(6)
C221 C222 C223 Mg3 64.3(7)
C202 C222 C223 Mg3 -151.9(7)
C204 C203 C224 C225 2.5(12)
C202 C203 C224 C225 -141.3(8)
C204 C203 C224 C223 142.0(8)
C202 C203 C224 C223 -1.8(9)
C237 C223 C224 C225 -0.9(12)
C222 C223 C224 C225 141.8(8)
Mg3 C223 C224 C225 -132.9(13)
C237 C223 C224 C203 -142.2(8)
C222 C223 C224 C203 0.6(9)
Mg3 C223 C224 C203 85.9(15)
C203 C224 C225 C206 -3.0(12)
C223 C224 C225 C206 -138.9(8)
C203 C224 C225 C226 137.2(8)
C223 C224 C225 C226 1.3(12)
C203 C224 C225 Mg4 -119.3(12)
C223 C224 C225 Mg4 104.8(12)
C207 C206 C225 C224 144.9(8)
C205 C206 C225 C224 1.5(12)
Mg4 C206 C225 C224 -152.5(8)
C207 C206 C225 C226 -0.3(9)
C205 C206 C225 C226 -143.7(8)
Mg4 C206 C225 C226 62.3(6)
C207 C206 C225 Mg4 -62.6(6)
C205 C206 C225 Mg4 154.0(7)
C224 C225 C226 C238 -0.1(13)
C206 C225 C226 C238 144.1(8)
Mg4 C225 C226 C238 -148.7(8)
C224 C225 C226 C227 -144.2(8)
C206 C225 C226 C227 0.0(9)
Mg4 C225 C226 C227 67.2(5)
C224 C225 C226 Mg4 148.6(8)
C206 C225 C226 Mg4 -67.2(6)
C238 C226 C227 C228 -0.9(12)
C225 C226 C227 C228 142.7(8)
Mg4 C226 C227 C228 -148.0(8)
C238 C226 C227 C207 -143.4(8)
C225 C226 C227 C207 0.2(8)
Mg4 C226 C227 C207 69.5(5)
C238 C226 C227 Mg4 147.1(8)
C225 C226 C227 Mg4 -69.3(6)
C206 C207 C227 C226 -0.4(8)
C208 C207 C227 C226 142.0(8)
Mg4 C207 C227 C226 -65.9(5)
C206 C207 C227 C228 -143.6(7)
C208 C207 C227 C228 -1.2(11)
Mg4 C207 C227 C228 151.0(8)
C206 C207 C227 Mg4 65.5(5)
C208 C207 C227 Mg4 -152.2(7)
C209 C210 C228 C227 -2.4(11)
C211 C210 C228 C227 139.9(8)
Mg5 C210 C228 C227 -134.0(17)
C209 C210 C228 C229 -142.0(8)
C211 C210 C228 C229 0.3(10)
Mg5 C210 C228 C229 86.4(19)
C226 C227 C228 C210 -135.4(8)
C207 C227 C228 C210 3.1(11)
Mg4 C227 C228 C210 118.6(11)
C226 C227 C228 C229 -0.4(12)
C207 C227 C228 C229 138.1(8)
Mg4 C227 C228 C229 -106.4(12)
C210 C228 C229 C239 141.7(8)
C227 C228 C229 C239 1.7(12)
C210 C228 C229 C230 -2.8(9)
C227 C228 C229 C230 -142.9(8)
C212 C211 C230 C231 3.5(13)
C210 C211 C230 C231 -142.2(8)
Mg5 C211 C230 C231 118.8(16)
C212 C211 C230 C229 141.7(8)
C210 C211 C230 C229 -4.1(10)
Mg5 C211 C230 C229 -103.1(17)
C239 C229 C230 C211 -139.2(8)
C228 C229 C230 C211 4.3(10)
C239 C229 C230 C231 -1.7(13)
C228 C229 C230 C231 141.9(8)
C211 C230 C231 C232 136.7(9)
C229 C230 C231 C232 2.5(12)
C211 C230 C231 C214 -5.0(12)
C229 C230 C231 C214 -139.1(8)
C211 C230 C231 Mg6 -116.4(12)
C229 C230 C231 Mg6 109.4(12)
C213 C214 C231 C232 -142.8(8)
C215 C214 C231 C232 -2.4(9)
Mg6 C214 C231 C232 65.4(6)
C213 C214 C231 C230 2.8(12)
C215 C214 C231 C230 143.2(8)
Mg6 C214 C231 C230 -149.0(8)
C213 C214 C231 Mg6 151.8(8)
C215 C214 C231 Mg6 -67.8(5)
C230 C231 C232 C240 -2.1(13)
C214 C231 C232 C240 143.4(8)
Mg6 C231 C232 C240 -149.7(8)
C230 C231 C232 C233 -143.7(8)
C214 C231 C232 C233 1.8(9)
Mg6 C231 C232 C233 68.7(5)
C230 C231 C232 Mg6 147.6(8)
C214 C231 C232 Mg6 -66.9(5)
C216 C215 C233 C234 -0.4(11)
C214 C215 C233 C234 -145.3(7)
Mg6 C215 C233 C234 153.8(7)
C216 C215 C233 C232 144.0(7)
C214 C215 C233 C232 -0.9(9)
Mg6 C215 C233 C232 -61.8(5)
C216 C215 C233 Mg6 -154.2(7)
C214 C215 C233 Mg6 60.9(6)
C231 C232 C233 C234 143.1(8)
C240 C232 C233 C234 0.4(12)
Mg6 C232 C233 C234 -150.4(8)
C231 C232 C233 C215 -0.5(9)
C240 C232 C233 C215 -143.3(8)
Mg6 C232 C233 C215 66.0(6)
C231 C232 C233 Mg6 -66.5(6)
C240 C232 C233 Mg6 150.7(8)
C215 C233 C234 C218 2.0(11)
C232 C233 C234 C218 -137.1(8)
Mg6 C233 C234 C218 118.4(12)
C215 C233 C234 C235 137.5(8)
C232 C233 C234 C235 -1.7(12)
Mg6 C233 C234 C235 -106.1(12)
C217 C218 C234 C233 -2.6(11)
C219 C218 C234 C233 141.2(7)
C217 C218 C234 C235 -142.4(7)
C219 C218 C234 C235 1.5(9)
C219 C221 C235 C236 -144.2(8)
C222 C221 C235 C236 0.3(13)
Mg3 C221 C235 C236 57.5(7)
C219 C221 C235 C234 -0.2(9)
C222 C221 C235 C234 144.4(8)
Mg3 C221 C235 C234 -158.5(6)
C219 C221 C235 Mg3 158.3(7)
C222 C221 C235 Mg3 -57.2(7)
C233 C234 C235 C236 2.3(12)
C218 C234 C235 C236 143.1(8)
C233 C234 C235 C221 -141.6(8)
C218 C234 C235 C221 -0.8(9)
C233 C234 C235 Mg3 141.6(15)
C218 C234 C235 Mg3 -77.6(19)
C221 C235 C236 C240 137.5(8)
C234 C235 C236 C240 -1.6(12)
Mg3 C235 C236 C240 -167.9(8)
C221 C235 C236 C237 0.1(12)
C234 C235 C236 C237 -139.1(8)
Mg3 C235 C236 C237 54.7(7)
C221 C235 C236 Mg3 -54.6(7)
C234 C235 C236 Mg3 166.2(8)
C222 C223 C237 C238 -138.2(9)
C224 C223 C237 C238 -0.6(13)
Mg3 C223 C237 C238 160.0(8)
C222 C223 C237 C236 0.7(13)
C224 C223 C237 C236 138.4(8)
Mg3 C223 C237 C236 -61.1(8)
C222 C223 C237 Mg3 61.8(7)
C224 C223 C237 Mg3 -160.5(8)
C235 C236 C237 C223 -0.6(13)
C240 C236 C237 C223 -143.4(8)
Mg3 C236 C237 C223 56.3(7)
C235 C236 C237 C238 142.9(8)
C240 C236 C237 C238 0.1(10)
Mg3 C236 C237 C238 -160.2(7)
C235 C236 C237 Mg3 -56.9(7)
C240 C236 C237 Mg3 160.3(6)
C227 C226 C238 C237 138.1(9)
C225 C226 C238 C237 -1.4(13)
Mg4 C226 C238 C237 -114.1(12)
C227 C226 C238 C239 1.0(12)
C225 C226 C238 C239 -138.5(9)
Mg4 C226 C238 C239 108.8(12)
C223 C237 C238 C226 1.8(13)
C236 C237 C238 C226 -141.5(8)
Mg3 C237 C238 C226 113.5(17)
C223 C237 C238 C239 142.9(8)
C236 C237 C238 C239 -0.3(10)
Mg3 C237 C238 C239 -105.4(18)
C230 C229 C239 C238 137.8(9)
C228 C229 C239 C238 -1.6(12)
C230 C229 C239 C240 0.4(13)
C228 C229 C239 C240 -139.0(8)
C226 C238 C239 C229 0.3(12)
C237 C238 C239 C229 -141.3(8)
C226 C238 C239 C240 142.0(8)
C237 C238 C239 C240 0.4(10)
C235 C236 C240 C232 0.3(12)
C237 C236 C240 C232 142.3(8)
Mg3 C236 C240 C232 -141.3(16)
C235 C236 C240 C239 -141.8(8)
C237 C236 C240 C239 0.2(10)
Mg3 C236 C240 C239 76.6(19)
C231 C232 C240 C236 -137.6(8)
C233 C232 C240 C236 0.4(12)
Mg6 C232 C240 C236 112.5(12)
C231 C232 C240 C239 0.9(12)
C233 C232 C240 C239 138.9(8)
Mg6 C232 C240 C239 -109.0(12)
C229 C239 C240 C236 142.3(8)
C238 C239 C240 C236 -0.4(10)
C229 C239 C240 C232 0.0(12)
C238 C239 C240 C232 -142.7(8)
C246 N13 C242 C243 -176.3(11)
Mg7 N13 C242 C243 3.7(16)
C246 N13 C242 C241 1.8(16)
Mg7 N13 C242 C241 -178.2(8)
N13 C242 C243 C244 3(2)
C241 C242 C243 C244 -175.7(13)
C255 N14 C244 C243 175.6(10)
Mg7 N14 C244 C243 -1.6(16)
C255 N14 C244 C245 -0.2(16)
Mg7 N14 C244 C245 -177.3(10)
C242 C243 C244 N14 -4(2)
C242 C243 C244 C245 172.2(14)
C242 N13 C246 C251 90.5(13)
Mg7 N13 C246 C251 -89.5(11)
C242 N13 C246 C247 -87.1(13)
Mg7 N13 C246 C247 92.9(11)
C251 C246 C247 C248 -3.9(17)
N13 C246 C247 C248 173.6(10)
C251 C246 C247 C252 174.1(11)
N13 C246 C247 C252 -8.4(16)
C246 C247 C248 C249 3.0(18)
C252 C247 C248 C249 -174.9(12)
C247 C248 C249 C250 0.1(19)
C247 C248 C249 C253 -177.4(12)
C248 C249 C250 C251 -2.3(19)
C253 C249 C250 C251 175.1(12)
C247 C246 C251 C250 1.7(17)
N13 C246 C251 C250 -176.0(10)
C247 C246 C251 C254 -176.2(12)
N13 C246 C251 C254 6.1(17)
C249 C250 C251 C246 1.5(19)
C249 C250 C251 C254 179.5(13)
C244 N14 C255 C260 -90.8(12)
Mg7 N14 C255 C260 86.4(10)
C244 N14 C255 C256 90.3(12)
Mg7 N14 C255 C256 -92.4(9)
C260 C255 C256 C257 3.6(14)
N14 C255 C256 C257 -177.6(9)
C260 C255 C256 C261 -178.3(9)
N14 C255 C256 C261 0.6(14)
C255 C256 C257 C258 -0.9(15)
C261 C256 C257 C258 -179.1(10)
C256 C257 C258 C259 -0.4(16)
C256 C257 C258 C262 177.8(10)
C257 C258 C259 C260 -0.9(16)
C262 C258 C259 C260 -179.2(11)
C258 C259 C260 C255 3.6(16)
C258 C259 C260 C263 -178.6(10)
C256 C255 C260 C259 -4.9(14)
N14 C255 C260 C259 176.2(9)
C256 C255 C260 C263 177.3(9)
N14 C255 C260 C263 -1.6(14)
C276 N15 C272 C273 179.5(14)
Mg8 N15 C272 C273 7(2)
C276 N15 C272 C271 -8(2)
Mg8 N15 C272 C271 179.3(12)
N15 C272 C273 C274 -12(3)
C271 C272 C273 C274 174.9(17)
C285 N16 C274 C273 -178.2(14)
Mg8 N16 C274 C273 -2(2)
C285 N16 C274 C275 4.3(19)
Mg8 N16 C274 C275 -179.8(11)
C272 C273 C274 N16 10(3)
C272 C273 C274 C275 -172.7(17)
C272 N15 C276 C281 98.5(13)
Mg8 N15 C276 C281 -88.4(10)
C272 N15 C276 C277 -85.5(13)
Mg8 N15 C276 C277 87.7(10)
C281 C276 C277 C278 -3.5(14)
N15 C276 C277 C278 -179.5(9)
C281 C276 C277 C282 172.3(10)
N15 C276 C277 C282 -3.7(14)
C276 C277 C278 C279 0.1(15)
C282 C277 C278 C279 -175.7(10)
C277 C278 C279 C280 3.0(15)
C277 C278 C279 C283 179.7(10)
C278 C279 C280 C281 -2.9(15)
C283 C279 C280 C281 -179.7(10)
C277 C276 C281 C280 3.5(14)
N15 C276 C281 C280 179.4(8)
C277 C276 C281 C284 -178.8(10)
N15 C276 C281 C284 -3.0(15)
C279 C280 C281 C276 -0.3(14)
C279 C280 C281 C284 -178.0(10)
C274 N16 C285 C286 93.2(14)
Mg8 N16 C285 C286 -82.5(13)
C274 N16 C285 C290 -89.6(14)
Mg8 N16 C285 C290 94.7(11)
C290 C285 C286 C287 6.6(18)
N16 C285 C286 C287 -176.2(10)
C290 C285 C286 C291 -175.9(14)
N16 C285 C286 C291 1.3(19)
C285 C286 C287 C288 0(2)
C291 C286 C287 C288 -176.9(16)
C286 C287 C288 C289 -4(2)
C286 C287 C288 C292 176.9(13)
C287 C288 C289 C290 1(2)
C292 C288 C289 C290 179.7(12)
C286 C285 C290 C289 -10.0(18)
N16 C285 C290 C289 172.8(11)
C286 C285 C290 C293 172.9(13)
N16 C285 C290 C293 -4.4(17)
C288 C289 C290 C285 6(2)
C288 C289 C290 C293 -176.7(14)
C306 N17 C302 C303 -178.4(12)
Mg9 N17 C302 C303 -2.4(17)
C306 N17 C302 C301 5.1(16)
Mg9 N17 C302 C301 -179.0(9)
N17 C302 C303 C304 3(2)
C301 C302 C303 C304 179.7(15)
C315 N18 C304 C303 -179.3(14)
Mg9 N18 C304 C303 -6(2)
C315 N18 C304 C305 2(2)
Mg9 N18 C304 C305 174.8(12)
C302 C303 C304 N18 2(3)
C302 C303 C304 C305 -179.2(15)
C302 N17 C306 C311 91.8(13)
Mg9 N17 C306 C311 -84.4(11)
C302 N17 C306 C307 -85.4(13)
Mg9 N17 C306 C307 98.4(10)
C311 C306 C307 C308 2.0(16)
N17 C306 C307 C308 179.2(10)
C311 C306 C307 C312 177.0(11)
N17 C306 C307 C312 -5.8(15)
C306 C307 C308 C309 -4.4(19)
C312 C307 C308 C309 -179.1(13)
C307 C308 C309 C310 5(2)
C307 C308 C309 C313 178.3(13)
C308 C309 C310 C311 -4(2)
C313 C309 C310 C311 -176.5(12)
N17 C306 C311 C310 -177.6(10)
C307 C306 C311 C310 -0.5(16)
N17 C306 C311 C314 4.5(16)
C307 C306 C311 C314 -178.3(10)
C309 C310 C311 C306 1.3(19)
C309 C310 C311 C314 179.2(13)
C304 N18 C315 C320 -90.6(14)
Mg9 N18 C315 C320 96.1(11)
C304 N18 C315 C316 95.4(14)
Mg9 N18 C315 C316 -77.8(12)
C320 C315 C316 C317 2.1(15)
N18 C315 C316 C317 175.7(9)
C320 C315 C316 C321 -178.2(11)
N18 C315 C316 C321 -4.5(16)
C315 C316 C317 C318 -1.0(17)
C321 C316 C317 C318 179.2(12)
C316 C317 C318 C319 -1.0(17)
C316 C317 C318 C322 -179.8(11)
C317 C318 C319 C320 2.0(16)
C322 C318 C319 C320 -179.2(11)
C316 C315 C320 C319 -1.1(16)
N18 C315 C320 C319 -174.9(9)
C316 C315 C320 C323 179.5(11)
N18 C315 C320 C323 5.7(16)
C318 C319 C320 C315 -1.0(16)
C318 C319 C320 C323 178.5(10)
C336 N19 C332 C333 -170.5(11)
Mg10 N19 C332 C333 3.5(17)
C336 N19 C332 C331 11.8(16)
Mg10 N19 C332 C331 -174.2(9)
N19 C332 C333 C334 10(2)
C331 C332 C333 C334 -171.7(12)
C345 N20 C334 C333 174.4(10)
Mg10 N20 C334 C333 -3.7(15)
C345 N20 C334 C335 -3.8(16)
Mg10 N20 C334 C335 178.0(9)
C332 C333 C334 N20 -10(2)
C332 C333 C334 C335 168.0(13)
C332 N19 C336 C341 84.3(13)
Mg10 N19 C336 C341 -90.0(11)
C332 N19 C336 C337 -101.3(12)
Mg10 N19 C336 C337 84.4(10)
C341 C336 C337 C338 0.6(15)
N19 C336 C337 C338 -173.7(9)
C341 C336 C337 C342 -178.6(11)
N19 C336 C337 C342 7.0(15)
C336 C337 C338 C339 -0.3(16)
C342 C337 C338 C339 178.9(11)
C337 C338 C339 C340 1.4(17)
C337 C338 C339 C343 -179.4(10)
C338 C339 C340 C341 -2.9(17)
C343 C339 C340 C341 178.0(11)
C337 C336 C341 C340 -2.0(16)
N19 C336 C341 C340 172.1(9)
C337 C336 C341 C344 -178.8(11)
N19 C336 C341 C344 -4.7(16)
C339 C340 C341 C336 3.1(17)
C339 C340 C341 C344 179.9(12)
C334 N20 C345 C346 94.1(12)
Mg10 N20 C345 C346 -87.5(10)
C334 N20 C345 C350 -95.5(11)
Mg10 N20 C345 C350 82.9(9)
C350 C345 C346 C347 0.0(15)
N20 C345 C346 C347 169.8(9)
C350 C345 C346 C351 -175.9(10)
N20 C345 C346 C351 -6.1(14)
C345 C346 C347 C348 -2.4(18)
C351 C346 C347 C348 173.5(12)
C346 C347 C348 C349 4(2)
C346 C347 C348 C352 -175.4(11)
C347 C348 C349 C350 -4(2)
C352 C348 C349 C350 175.7(11)
C346 C345 C350 C349 0.3(14)
N20 C345 C350 C349 -170.2(8)
C346 C345 C350 C353 -179.9(10)
N20 C345 C350 C353 9.6(14)
C348 C349 C350 C345 1.8(16)
C348 C349 C350 C353 -178.1(11)
C366 N21 C362 C363 -175.3(10)
Mg11 N21 C362 C363 1.2(14)
C366 N21 C362 C361 4.5(14)
Mg11 N21 C362 C361 -179.0(8)
N21 C362 C363 C364 5.7(19)
C361 C362 C363 C364 -174.2(12)
C375 N22 C364 C363 172.7(10)
Mg11 N22 C364 C363 -1.7(15)
C375 N22 C364 C365 -4.6(14)
Mg11 N22 C364 C365 -178.9(8)
C362 C363 C364 N22 -5(2)
C362 C363 C364 C365 171.9(11)
C362 N21 C366 C371 94.4(11)
Mg11 N21 C366 C371 -82.2(10)
C362 N21 C366 C367 -88.9(11)
Mg11 N21 C366 C367 94.5(9)
C371 C366 C367 C368 -4.7(14)
N21 C366 C367 C368 178.7(8)
C371 C366 C367 C372 175.7(10)
N21 C366 C367 C372 -0.9(14)
C366 C367 C368 C369 2.5(16)
C372 C367 C368 C369 -177.9(11)
C367 C368 C369 C370 -0.1(18)
C367 C368 C369 C373 -179.0(11)
C368 C369 C370 C371 -0.6(16)
C373 C369 C370 C371 178.5(10)
C367 C366 C371 C370 4.3(14)
N21 C366 C371 C370 -179.2(8)
C367 C366 C371 C374 -176.4(10)
N21 C366 C371 C374 0.1(14)
C369 C370 C371 C366 -1.5(14)
C369 C370 C371 C374 179.2(10)
C364 N22 C375 C380 -90.8(12)
Mg11 N22 C375 C380 83.8(10)
C364 N22 C375 C376 95.3(11)
Mg11 N22 C375 C376 -90.1(9)
C380 C375 C376 C377 -1.5(14)
N22 C375 C376 C377 172.6(8)
C380 C375 C376 C381 -178.4(10)
N22 C375 C376 C381 -4.4(15)
C375 C376 C377 C378 -1.8(15)
C381 C376 C377 C378 175.0(11)
C376 C377 C378 C379 4.0(16)
C376 C377 C378 C382 -173.7(11)
C377 C378 C379 C380 -3.0(16)
C382 C378 C379 C380 174.7(10)
N22 C375 C380 C379 -171.4(9)
C376 C375 C380 C379 2.4(14)
N22 C375 C380 C383 7.9(14)
C376 C375 C380 C383 -178.3(9)
C378 C379 C380 C375 -0.2(15)
C378 C379 C380 C383 -179.5(10)
C396 N23 C392 C393 170.4(12)
Mg12 N23 C392 C393 -8.6(17)
C396 N23 C392 C391 -3.6(17)
Mg12 N23 C392 C391 177.5(10)
N23 C392 C393 C394 -7(2)
C391 C392 C393 C394 167.5(14)
C405 N24 C394 C393 -168.8(11)
Mg12 N24 C394 C393 7.1(15)
C405 N24 C394 C395 8.7(14)
Mg12 N24 C394 C395 -175.4(8)
C392 C393 C394 N24 7(2)
C392 C393 C394 C395 -170.1(13)
C392 N23 C396 C401 94.5(12)
Mg12 N23 C396 C401 -86.4(10)
C392 N23 C396 C397 -93.2(12)
Mg12 N23 C396 C397 85.9(9)
C401 C396 C397 C398 3.4(14)
N23 C396 C397 C398 -168.9(8)
C401 C396 C397 C402 177.7(9)
N23 C396 C397 C402 5.5(13)
C396 C397 C398 C399 -0.6(14)
C402 C397 C398 C399 -175.0(10)
C397 C398 C399 C400 -2.2(16)
C397 C398 C399 C403 174.7(9)
C398 C399 C400 C401 2.3(18)
C403 C399 C400 C401 -174.2(10)
C397 C396 C401 C400 -3.4(15)
N23 C396 C401 C400 168.5(9)
C397 C396 C401 C404 -176.7(10)
N23 C396 C401 C404 -4.8(15)
C399 C400 C401 C396 0.5(17)
C399 C400 C401 C404 174.0(10)
C394 N24 C405 C406 85.8(12)
Mg12 N24 C405 C406 -90.2(10)
C394 N24 C405 C410 -100.4(11)
Mg12 N24 C405 C410 83.6(10)
C410 C405 C406 C407 -2.2(15)
N24 C405 C406 C407 171.9(9)
C410 C405 C406 C411 177.2(10)
N24 C405 C406 C411 -8.8(14)
C405 C406 C407 C408 1.0(18)
C411 C406 C407 C408 -178.3(11)
C406 C407 C408 C409 0.1(18)
C406 C407 C408 C412 178.3(12)
C407 C408 C409 C410 0.1(17)
C412 C408 C409 C410 -178.2(11)
C408 C409 C410 C405 -1.3(16)
C408 C409 C410 C413 -179.6(11)
C406 C405 C410 C409 2.3(15)
N24 C405 C410 C409 -171.5(9)
C406 C405 C410 C413 -179.3(9)
N24 C405 C410 C413 6.8(14)
C426 C421 C422 C423 -140.1(9)
C425 C421 C422 C423 -2.2(10)
Mg7 C421 C422 C423 64.1(7)
C426 C421 C422 C429 6.2(13)
C425 C421 C422 C429 144.1(8)
Mg7 C421 C422 C429 -149.6(8)
C426 C421 C422 Mg7 155.8(9)
C425 C421 C422 Mg7 -66.3(6)
C429 C422 C423 C424 -143.4(8)
C421 C422 C423 C424 1.5(10)
Mg7 C422 C423 C424 63.2(6)
C429 C422 C423 C432 0.7(13)
C421 C422 C423 C432 145.6(8)
Mg7 C422 C423 C432 -152.7(9)
C429 C422 C423 Mg7 153.4(8)
C421 C422 C423 Mg7 -61.7(6)
C422 C423 C424 C435 143.4(8)
C432 C423 C424 C435 -0.4(13)
Mg7 C423 C424 C435 -152.7(8)
C422 C423 C424 C425 -0.1(10)
C432 C423 C424 C425 -144.0(8)
Mg7 C423 C424 C425 63.7(6)
C422 C423 C424 Mg7 -63.9(6)
C432 C423 C424 Mg7 152.3(9)
C435 C424 C425 C438 0.0(12)
C423 C424 C425 C438 144.0(8)
Mg7 C424 C425 C438 -150.0(7)
C435 C424 C425 C421 -145.2(8)
C423 C424 C425 C421 -1.3(9)
Mg7 C424 C425 C421 64.8(6)
C435 C424 C425 Mg7 150.0(8)
C423 C424 C425 Mg7 -66.0(6)
C426 C421 C425 C438 -2.4(12)
C422 C421 C425 C438 -141.9(8)
Mg7 C421 C425 C438 149.7(8)
C426 C421 C425 C424 141.6(8)
C422 C421 C425 C424 2.1(9)
Mg7 C421 C425 C424 -66.2(6)
C426 C421 C425 Mg7 -152.1(8)
C422 C421 C425 Mg7 68.3(6)
C422 C421 C426 C440 134.4(9)
C425 C421 C426 C440 1.7(12)
Mg7 C421 C426 C440 -104.4(14)
C422 C421 C426 C427 -3.2(13)
C425 C421 C426 C427 -135.9(8)
Mg7 C421 C426 C427 118.0(13)
C422 C421 C426 Mg8 -111.1(12)
C425 C421 C426 Mg8 116.3(12)
Mg7 C421 C426 Mg8 10(2)
C421 C426 C427 C428 0.4(13)
C440 C426 C427 C428 -142.5(8)
Mg8 C426 C427 C428 150.6(8)
C421 C426 C427 C441 144.8(8)
C440 C426 C427 C441 1.9(9)
Mg8 C426 C427 C441 -65.0(6)
C421 C426 C427 Mg8 -150.3(8)
C440 C426 C427 Mg8 66.9(6)
C441 C427 C428 C444 -1.9(12)
C426 C427 C428 C444 138.7(9)
Mg8 C427 C428 C444 -110.8(13)
C441 C427 C428 C429 -141.2(8)
C426 C427 C428 C429 -0.6(13)
Mg8 C427 C428 C429 109.8(13)
C444 C428 C429 C422 -140.1(8)
C427 C428 C429 C422 3.7(13)
C444 C428 C429 C430 -1.9(9)
C427 C428 C429 C430 141.9(8)
C423 C422 C429 C428 135.9(9)
C421 C422 C429 C428 -6.4(13)
Mg7 C422 C429 C428 -106.9(13)
C423 C422 C429 C430 1.2(12)
C421 C422 C429 C430 -141.0(8)
Mg7 C422 C429 C430 118.5(13)
C428 C429 C430 C431 -140.9(8)
C422 C429 C430 C431 -0.9(12)
C428 C429 C430 C445 1.4(9)
C422 C429 C430 C445 141.4(8)
C445 C430 C431 C448 0.8(11)
C429 C430 C431 C448 138.0(8)
C445 C430 C431 C432 -138.5(8)
C429 C430 C431 C432 -1.4(13)
C430 C431 C432 C423 3.3(13)
C448 C431 C432 C423 -140.5(8)
C430 C431 C432 C433 140.6(8)
C448 C431 C432 C433 -3.2(9)
C422 C423 C432 C431 -3.0(13)
C424 C423 C432 C431 136.7(9)
Mg7 C423 C432 C431 -113.9(14)
C422 C423 C432 C433 -137.1(9)
C424 C423 C432 C433 2.6(12)
Mg7 C423 C432 C433 112.0(14)
C431 C432 C433 C434 -140.9(8)
C423 C432 C433 C434 -2.0(12)
C431 C432 C433 C449 3.1(9)
C423 C432 C433 C449 141.9(8)
C431 C432 C433 Mg11 87.7(13)
C423 C432 C433 Mg11 -133.4(11)
C449 C433 C434 C435 -139.6(9)
C432 C433 C434 C435 -0.8(13)
Mg11 C433 C434 C435 157.4(8)
C449 C433 C434 C452 1.2(13)
C432 C433 C434 C452 140.0(9)
Mg11 C433 C434 C452 -61.8(8)
C449 C433 C434 Mg11 63.1(7)
C432 C433 C434 Mg11 -158.1(8)
C425 C424 C435 C436 1.6(12)
C423 C424 C435 C436 -137.3(9)
Mg7 C424 C435 C436 107.1(13)
C425 C424 C435 C434 136.4(8)
C423 C424 C435 C434 -2.4(12)
Mg7 C424 C435 C434 -118.1(13)
C433 C434 C435 C424 3.0(12)
C452 C434 C435 C424 -140.9(8)
Mg11 C434 C435 C424 112.4(15)
C433 C434 C435 C436 142.6(8)
C452 C434 C435 C436 -1.3(9)
Mg11 C434 C435 C436 -108.0(16)
C424 C435 C436 C437 -2.1(12)
C434 C435 C436 C437 -141.4(8)
C424 C435 C436 C453 142.3(8)
C434 C435 C436 C453 3.1(9)
C435 C436 C437 C456 138.9(8)
C453 C436 C437 C456 -1.7(11)
C435 C436 C437 C438 1.1(12)
C453 C436 C437 C438 -139.5(8)
C424 C425 C438 C437 -1.1(12)
C421 C425 C438 C437 139.7(8)
Mg7 C425 C438 C437 -110.4(13)
C424 C425 C438 C439 -141.4(8)
C421 C425 C438 C439 -0.6(12)
Mg7 C425 C438 C439 109.3(12)
C436 C437 C438 C425 0.5(12)
C456 C437 C438 C425 -142.7(8)
C436 C437 C438 C439 144.1(8)
C456 C437 C438 C439 0.9(9)
C425 C438 C439 C440 4.4(12)
C437 C438 C439 C440 -140.1(8)
C425 C438 C439 C457 143.1(8)
C437 C438 C439 C457 -1.4(9)
C438 C439 C440 C426 -5.0(12)
C457 C439 C440 C426 -139.3(8)
C438 C439 C440 C460 135.5(9)
C457 C439 C440 C460 1.3(12)
C438 C439 C440 Mg8 -110.4(13)
C457 C439 C440 Mg8 115.3(12)
C421 C426 C440 C439 1.9(12)
C427 C426 C440 C439 143.6(8)
Mg8 C426 C440 C439 -149.9(8)
C421 C426 C440 C460 -143.0(8)
C427 C426 C440 C460 -1.3(10)
Mg8 C426 C440 C460 65.2(6)
C421 C426 C440 Mg8 151.8(8)
C427 C426 C440 Mg8 -66.5(6)
C428 C427 C441 C442 0.8(12)
C426 C427 C441 C442 -144.6(8)
Mg8 C427 C441 C442 151.4(8)
C428 C427 C441 C460 143.5(8)
C426 C427 C441 C460 -1.9(10)
Mg8 C427 C441 C460 -65.9(6)
C428 C427 C441 Mg8 -150.6(8)
C426 C427 C441 Mg8 64.0(6)
C427 C441 C442 C462 138.8(8)
C460 C441 C442 C462 0.7(13)
Mg8 C441 C442 C462 -113.5(14)
C427 C441 C442 C443 0.7(12)
C460 C441 C442 C443 -137.5(9)
Mg8 C441 C442 C443 108.3(14)
C462 C442 C443 C444 -142.7(8)
C441 C442 C443 C444 -1.2(12)
C462 C442 C443 C464 1.0(9)
C441 C442 C443 C464 142.6(8)
C442 C443 C444 C428 0.1(12)
C464 C443 C444 C428 -139.3(8)
C442 C443 C444 C445 138.2(8)
C464 C443 C444 C445 -1.2(11)
C427 C428 C444 C443 1.4(12)
C429 C428 C444 C443 144.2(8)
C427 C428 C444 C445 -141.1(8)
C429 C428 C444 C445 1.7(9)
C443 C444 C445 C446 -0.2(11)
C428 C444 C445 C446 141.9(7)
C443 C444 C445 C430 -142.9(7)
C428 C444 C445 C430 -0.8(9)
C431 C430 C445 C446 -0.7(11)
C429 C430 C445 C446 -143.7(7)
C431 C430 C445 C444 142.6(8)
C429 C430 C445 C444 -0.4(8)
C444 C445 C446 C465 1.1(10)
C430 C445 C446 C465 140.1(7)
C444 C445 C446 C447 -139.0(8)
C430 C445 C446 C447 0.0(11)
C444 C445 C446 Mg10 111.1(14)
C430 C445 C446 Mg10 -110.0(13)
C445 C446 C447 C448 0.6(12)
C465 C446 C447 C448 -142.9(8)
Mg10 C446 C447 C448 155.1(8)
C445 C446 C447 C467 143.1(7)
C465 C446 C447 C467 -0.4(9)
Mg10 C446 C447 C467 -62.4(5)
C445 C446 C447 Mg10 -154.4(7)
C465 C446 C447 Mg10 62.0(6)
C446 C447 C448 C431 -0.6(12)
C467 C447 C448 C431 -137.4(8)
Mg10 C447 C448 C431 118.5(13)
C446 C447 C448 C449 136.7(8)
C467 C447 C448 C449 -0.2(12)
Mg10 C447 C448 C449 -104.2(14)
C430 C431 C448 C447 -0.2(12)
C432 C431 C448 C447 143.4(8)
C430 C431 C448 C449 -141.6(8)
C432 C431 C448 C449 2.0(9)
C447 C448 C449 C433 -141.7(8)
C431 C448 C449 C433 0.0(9)
C447 C448 C449 C450 0.6(12)
C431 C448 C449 C450 142.2(8)
C447 C448 C449 Mg11 131.1(13)
C431 C448 C449 Mg11 -87.2(15)
C434 C433 C449 C448 142.6(8)
C432 C433 C449 C448 -1.9(9)
Mg11 C433 C449 C448 -151.5(6)
C434 C433 C449 C450 0.4(12)
C432 C433 C449 C450 -144.0(8)
Mg11 C433 C449 C450 66.4(7)
C434 C433 C449 Mg11 -66.0(8)
C432 C433 C449 Mg11 149.6(6)
C448 C449 C450 C468 0.5(13)
C433 C449 C450 C468 138.7(9)
Mg11 C449 C450 C468 -159.0(8)
C448 C449 C450 C451 -140.3(8)
C433 C449 C450 C451 -2.1(12)
Mg11 C449 C450 C451 60.3(7)
C448 C449 C450 Mg11 159.4(8)
C433 C449 C450 Mg11 -62.3(7)
C468 C450 C451 C452 -143.1(9)
C449 C450 C451 C452 2.1(13)
Mg11 C450 C451 C452 57.3(8)
C468 C450 C451 C470 0.0(10)
C449 C450 C451 C470 145.2(8)
Mg11 C450 C451 C470 -159.6(6)
C468 C450 C451 Mg11 159.6(7)
C449 C450 C451 Mg11 -55.1(7)
C470 C451 C452 C434 -138.7(9)
C450 C451 C452 C434 -0.5(14)
Mg11 C451 C452 C434 55.2(8)
C470 C451 C452 C453 0.6(12)
C450 C451 C452 C453 138.8(9)
Mg11 C451 C452 C453 -165.5(8)
C470 C451 C452 Mg11 166.1(7)
C450 C451 C452 Mg11 -55.7(8)
C433 C434 C452 C451 -1.2(13)
C435 C434 C452 C451 143.7(9)
Mg11 C434 C452 C451 -58.1(8)
C433 C434 C452 C453 -146.0(8)
C435 C434 C452 C453 -1.0(9)
Mg11 C434 C452 C453 157.2(6)
C433 C434 C452 Mg11 56.9(7)
C435 C434 C452 Mg11 -158.2(7)
C437 C436 C453 C454 3.4(11)
C435 C436 C453 C454 -141.6(7)
C437 C436 C453 C452 141.1(8)
C435 C436 C453 C452 -3.8(9)
C451 C452 C453 C454 -3.1(12)
C434 C452 C453 C454 141.4(8)
Mg11 C452 C453 C454 -142.9(14)
C451 C452 C453 C436 -141.7(8)
C434 C452 C453 C436 2.9(9)
Mg11 C452 C453 C436 78.6(17)
C436 C453 C454 C471 135.7(8)
C452 C453 C454 C471 2.0(12)
C436 C453 C454 C455 -2.6(11)
C452 C453 C454 C455 -136.3(8)
C436 C453 C454 Mg12 -117.3(12)
C452 C453 C454 Mg12 109.0(12)
C453 C454 C455 C456 0.2(11)
C471 C454 C455 C456 -143.2(7)
Mg12 C454 C455 C456 152.3(7)
C453 C454 C455 C473 145.5(7)
C471 C454 C455 C473 2.0(9)
Mg12 C454 C455 C473 -62.5(6)
C453 C454 C455 Mg12 -152.1(7)
C471 C454 C455 Mg12 64.5(5)
C473 C455 C456 C437 -138.9(8)
C454 C455 C456 C437 1.4(11)
Mg12 C455 C456 C437 107.7(14)
C473 C455 C456 C457 0.4(11)
C454 C455 C456 C457 140.7(8)
Mg12 C455 C456 C457 -113.0(14)
C436 C437 C456 C455 -0.6(11)
C438 C437 C456 C455 141.8(7)
C436 C437 C456 C457 -142.6(8)
C438 C437 C456 C457 -0.1(9)
C455 C456 C457 C458 -2.7(11)
C437 C456 C457 C458 140.1(8)
C455 C456 C457 C439 -143.5(7)
C437 C456 C457 C439 -0.7(9)
C440 C439 C457 C458 -1.2(12)
C438 C439 C457 C458 -141.0(8)
C440 C439 C457 C456 141.1(8)
C438 C439 C457 C456 1.3(8)
C456 C457 C458 C459 -137.3(9)
C439 C457 C458 C459 -1.2(12)
C456 C457 C458 C474 3.0(12)
C439 C457 C458 C474 139.0(8)
C457 C458 C459 C460 3.7(13)
C474 C458 C459 C460 -139.7(9)
C457 C458 C459 C461 141.8(8)
C474 C458 C459 C461 -1.6(10)
C458 C459 C460 C441 136.0(9)
C461 C459 C460 C441 1.5(13)
C458 C459 C460 C440 -3.6(13)
C461 C459 C460 C440 -138.1(9)
C458 C459 C460 Mg8 -110.0(13)
C461 C459 C460 Mg8 115.4(13)
C442 C441 C460 C459 -0.5(13)
C427 C441 C460 C459 -142.7(9)
Mg8 C441 C460 C459 152.4(9)
C442 C441 C460 C440 143.3(8)
C427 C441 C460 C440 1.1(10)
Mg8 C441 C460 C440 -63.8(6)
C442 C441 C460 Mg8 -152.9(8)
C427 C441 C460 Mg8 64.9(6)
C439 C440 C460 C459 1.1(13)
C426 C440 C460 C459 145.3(8)
Mg8 C440 C460 C459 -150.9(8)
C439 C440 C460 C441 -144.1(8)
C426 C440 C460 C441 0.1(10)
Mg8 C440 C460 C441 63.9(6)
C439 C440 C460 Mg8 152.0(8)
C426 C440 C460 Mg8 -63.8(6)
C460 C459 C461 C475 141.2(8)
C458 C459 C461 C475 0.9(9)
C460 C459 C461 C462 -2.6(12)
C458 C459 C461 C462 -142.9(8)
C460 C459 C461 Mg9 -121.8(12)
C458 C459 C461 Mg9 97.9(14)
C441 C442 C462 C461 -1.8(12)
C443 C442 C462 C461 140.2(8)
C441 C442 C462 C463 -141.2(8)
C443 C442 C462 C463 0.8(9)
C441 C442 C462 Mg9 110.8(15)
C443 C442 C462 Mg9 -107.2(16)
C475 C461 C462 C442 -137.0(9)
C459 C461 C462 C442 2.9(13)
Mg9 C461 C462 C442 157.5(8)
C475 C461 C462 C463 -1.4(12)
C459 C461 C462 C463 138.4(9)
Mg9 C461 C462 C463 -67.0(7)
C475 C461 C462 Mg9 65.6(7)
C459 C461 C462 Mg9 -154.6(8)
C442 C462 C463 C477 141.8(8)
C461 C462 C463 C477 1.3(12)
Mg9 C462 C463 C477 -60.4(8)
C442 C462 C463 C464 -2.4(9)
C461 C462 C463 C464 -142.9(8)
Mg9 C462 C463 C464 155.5(6)
C442 C462 C463 Mg9 -157.8(7)
C461 C462 C463 Mg9 61.7(7)
C477 C463 C464 C465 -3.4(12)
C462 C463 C464 C465 142.7(8)
Mg9 C463 C464 C465 -144.7(12)
C477 C463 C464 C443 -143.2(7)
C462 C463 C464 C443 2.9(9)
Mg9 C463 C464 C443 75.5(16)
C444 C443 C464 C465 1.7(11)
C442 C443 C464 C465 -142.8(7)
C444 C443 C464 C463 142.0(8)
C442 C443 C464 C463 -2.5(9)
C463 C464 C465 C446 -135.8(8)
C443 C464 C465 C446 -0.7(11)
C463 C464 C465 C466 2.5(12)
C443 C464 C465 C466 137.6(8)
C463 C464 C465 Mg10 104.2(13)
C443 C464 C465 Mg10 -120.7(13)
C445 C446 C465 C464 -0.7(11)
C447 C446 C465 C464 143.1(7)
Mg10 C446 C465 C464 -155.2(7)
C445 C446 C465 C466 -143.4(7)
C447 C446 C465 C466 0.5(9)
Mg10 C446 C465 C466 62.1(5)
C445 C446 C465 Mg10 154.5(7)
C447 C446 C465 Mg10 -61.6(5)
C464 C465 C466 C478 -0.2(12)
C446 C465 C466 C478 143.2(7)
Mg10 C465 C466 C478 -150.9(8)
C464 C465 C466 C467 -143.7(8)
C446 C465 C466 C467 -0.3(9)
Mg10 C465 C466 C467 65.6(6)
C464 C465 C466 Mg10 150.7(7)
C446 C465 C466 Mg10 -65.9(5)
C478 C466 C467 C468 -0.4(13)
C465 C466 C467 C468 143.2(8)
Mg10 C466 C467 C468 -148.4(9)
C478 C466 C467 C447 -143.6(8)
C465 C466 C467 C447 0.1(9)
Mg10 C466 C467 C447 68.5(6)
C478 C466 C467 Mg10 147.9(8)
C465 C466 C467 Mg10 -68.4(5)
C448 C447 C467 C468 -1.3(12)
C446 C447 C467 C468 -143.4(8)
Mg10 C447 C467 C468 149.7(8)
C448 C447 C467 C466 142.4(8)
C446 C447 C467 C466 0.2(9)
Mg10 C447 C467 C466 -66.6(6)
C448 C447 C467 Mg10 -151.0(8)
C446 C447 C467 Mg10 66.8(5)
C466 C467 C468 C469 -0.8(13)
C447 C467 C468 C469 138.4(9)
Mg10 C467 C468 C469 -109.2(13)
C466 C467 C468 C450 -137.0(9)
C447 C467 C468 C450 2.3(12)
Mg10 C467 C468 C450 114.7(13)
C451 C450 C468 C467 141.8(8)
C449 C450 C468 C467 -1.9(13)
Mg11 C450 C468 C467 -112.3(16)
C451 C450 C468 C469 0.7(10)
C449 C450 C468 C469 -143.0(8)
Mg11 C450 C468 C469 106.7(17)
C467 C468 C469 C479 1.5(13)
C450 C468 C469 C479 142.1(8)
C467 C468 C469 C470 -141.7(9)
C450 C468 C469 C470 -1.2(10)
C452 C451 C470 C471 3.0(12)
C450 C451 C470 C471 -140.6(8)
Mg11 C451 C470 C471 139.1(15)
C452 C451 C470 C469 142.8(8)
C450 C451 C470 C469 -0.7(9)
Mg11 C451 C470 C469 -81.0(18)
C468 C469 C470 C471 140.5(8)
C479 C469 C470 C471 -3.0(13)
C468 C469 C470 C451 1.2(10)
C479 C469 C470 C451 -142.3(8)
C451 C470 C471 C472 138.8(8)
C469 C470 C471 C472 3.9(13)
C451 C470 C471 C454 -4.0(12)
C469 C470 C471 C454 -138.9(9)
C451 C470 C471 Mg12 -114.4(11)
C469 C470 C471 Mg12 110.7(11)
C453 C454 C471 C470 1.5(12)
C455 C454 C471 C470 144.8(8)
Mg12 C454 C471 C470 -148.3(8)
C453 C454 C471 C472 -145.0(8)
C455 C454 C471 C472 -1.8(9)
Mg12 C454 C471 C472 65.2(6)
C453 C454 C471 Mg12 149.8(8)
C455 C454 C471 Mg12 -66.9(6)
C470 C471 C472 C480 -1.8(13)
C454 C471 C472 C480 144.7(8)
Mg12 C471 C472 C480 -149.1(8)
C470 C471 C472 C473 -145.7(8)
C454 C471 C472 C473 0.8(9)
Mg12 C471 C472 C473 67.0(5)
C470 C471 C472 Mg12 147.3(8)
C454 C471 C472 Mg12 -66.2(6)
C471 C472 C473 C474 140.7(8)
C480 C472 C473 C474 -2.3(13)
Mg12 C472 C473 C474 -153.6(8)
C471 C472 C473 C455 0.5(9)
C480 C472 C473 C455 -142.5(8)
Mg12 C472 C473 C455 66.2(5)
C471 C472 C473 Mg12 -65.8(5)
C480 C472 C473 Mg12 151.3(8)
C456 C455 C473 C474 1.5(11)
C454 C455 C473 C474 -142.5(8)
Mg12 C455 C473 C474 155.2(7)
C456 C455 C473 C472 142.5(8)
C454 C455 C473 C472 -1.6(9)
Mg12 C455 C473 C472 -63.8(5)
C456 C455 C473 Mg12 -153.7(8)
C454 C455 C473 Mg12 62.2(6)
C472 C473 C474 C458 -137.1(8)
C455 C473 C474 C458 -1.3(12)
Mg12 C473 C474 C458 113.7(14)
C472 C473 C474 C475 0.2(13)
C455 C473 C474 C475 136.1(8)
Mg12 C473 C474 C475 -108.9(14)
C459 C458 C474 C473 143.6(8)
C457 C458 C474 C473 -0.9(12)
C459 C458 C474 C475 1.6(10)
C457 C458 C474 C475 -142.9(8)
C462 C461 C475 C476 1.0(12)
C459 C461 C475 C476 -143.6(8)
Mg9 C461 C475 C476 65.3(8)
C462 C461 C475 C474 144.6(8)
C459 C461 C475 C474 0.1(9)
Mg9 C461 C475 C474 -151.0(6)
C462 C461 C475 Mg9 -64.3(7)
C459 C461 C475 Mg9 151.1(7)
C473 C474 C475 C476 1.3(13)
C458 C474 C475 C476 144.0(8)
C473 C474 C475 C461 -143.7(8)
C458 C474 C475 C461 -1.0(9)
C473 C474 C475 Mg9 138.5(12)
C458 C474 C475 Mg9 -78.8(15)
C461 C475 C476 C480 138.9(9)
C474 C475 C476 C480 -0.9(13)
Mg9 C475 C476 C480 -162.4(8)
C461 C475 C476 C477 -0.3(13)
C474 C475 C476 C477 -140.1(9)
Mg9 C475 C476 C477 58.4(8)
C461 C475 C476 Mg9 -58.7(7)
C474 C475 C476 Mg9 161.5(9)
C464 C463 C477 C478 2.1(12)
C462 C463 C477 C478 -138.5(9)
Mg9 C463 C477 C478 167.4(8)
C464 C463 C477 C476 140.0(8)
C462 C463 C477 C476 -0.6(13)
Mg9 C463 C477 C476 -54.7(7)
C464 C463 C477 Mg9 -165.3(8)
C462 C463 C477 Mg9 54.1(7)
C475 C476 C477 C463 0.1(12)
C480 C476 C477 C463 -145.1(8)
Mg9 C476 C477 C463 53.6(7)
C475 C476 C477 C478 143.8(8)
C480 C476 C477 C478 -1.4(9)
Mg9 C476 C477 C478 -162.7(7)
C475 C476 C477 Mg9 -53.5(7)
C480 C476 C477 Mg9 161.3(7)
C467 C466 C478 C477 138.2(9)
C465 C466 C478 C477 -1.2(11)
Mg10 C466 C478 C477 -116.6(12)
C467 C466 C478 C479 0.9(12)
C465 C466 C478 C479 -138.5(8)
Mg10 C466 C478 C479 106.0(12)
C463 C477 C478 C466 0.2(12)
C476 C477 C478 C466 -141.4(7)
Mg9 C477 C478 C466 134.0(19)
C463 C477 C478 C479 142.0(8)
C476 C477 C478 C479 0.4(9)
Mg9 C477 C478 C479 -84(2)
C466 C478 C479 C480 142.0(8)
C477 C478 C479 C480 0.8(10)
C466 C478 C479 C469 -0.1(12)
C477 C478 C479 C469 -141.3(8)
C468 C469 C479 C480 -139.3(9)
C470 C469 C479 C480 0.1(13)
C468 C469 C479 C478 -1.1(13)
C470 C469 C479 C478 138.2(9)
C478 C479 C480 C472 -139.9(8)
C469 C479 C480 C472 2.0(13)
C478 C479 C480 C476 -1.7(10)
C469 C479 C480 C476 140.3(8)
C471 C472 C480 C479 -1.2(13)
C473 C472 C480 C479 137.7(9)
Mg12 C472 C480 C479 -107.4(14)
C471 C472 C480 C476 -136.3(9)
C473 C472 C480 C476 2.7(12)
Mg12 C472 C480 C476 117.6(13)
C475 C476 C480 C479 -141.6(9)
C477 C476 C480 C479 1.9(10)
Mg9 C476 C480 C479 99.9(19)
C475 C476 C480 C472 -1.1(13)
C477 C476 C480 C472 142.4(8)
Mg9 C476 C480 C472 -119.6(17)
